data_7022927
loop_
_publ_author_name
'Ogo, Shuhei'
'Moroi, Sachie'
'Ueda, Tadaharu'
'Komaguchi, Kenji'
'Hayakawa, Shinjiro'
'Ide, Yusuke'
'Sano, Tsuneji'
'Sadakane, Masahiro'

_publ_section_title
;
 Preparation of tetrabutylammonium salt of a mono-Ru(III)-substituted
 \a-Keggin-type silicotungstate with a 4,4'-bipyridine ligand and its
 electrochemical behaviour in organic solvents.
;
_journal_issue 19
_journal_name_full 'Dalton transactions (Cambridge, England : 2003)'
_journal_page_first 7190
_journal_page_last 7195
_journal_paper_doi 10.1039/c3dt50300c
_journal_volume 42
_journal_year 2013
_chemical_absolute_configuration 'CHOOSE rm ad rmad syn or unk'
_chemical_formula_moiety 'C194 H16 N21 O78 Ru2 Si2 W22'
_chemical_formula_sum 'C194 H16 N21 O78 Ru2 Si2 W22'
_chemical_formula_weight 8191.37
_space_group_IT_number 2
_symmetry_cell_setting triclinic
_symmetry_Int_Tables_number 2
_symmetry_space_group_name_Hall '-P 1'
_symmetry_space_group_name_H-M 'P -1'
_atom_sites_solution_hydrogens geom
_atom_sites_solution_primary direct
_atom_sites_solution_secondary difmap
_cell_angle_alpha 89.680(6)
_cell_angle_beta 70.539(5)
_cell_angle_gamma 70.719(5)
_cell_formula_units_Z 2
_cell_length_a 20.3725(4)
_cell_length_b 27.4946(5)
_cell_length_c 28.3758(6)
_cell_measurement_reflns_used 154140
_cell_measurement_temperature 93
_cell_measurement_theta_max 27.54
_cell_measurement_theta_min 3.00
_cell_volume 14047.9(9)
_computing_cell_refinement 'RAPID AUTO'
_computing_data_collection 'RAPID AUTO (Rigaku, ????)'
_computing_data_reduction 'RAPID AUTO'
_computing_molecular_graphics 'CrystalStructure 4.0'
_computing_publication_material 'CrystalStructure 4.0 (Rigaku, 2010)'
_computing_structure_refinement 'SHELXL97 (Sheldrick, 2008)'
_diffrn_ambient_temperature 93
_diffrn_detector_area_resol_mean 10.000
_diffrn_measured_fraction_theta_full 0.995
_diffrn_measured_fraction_theta_max 0.995
_diffrn_measurement_device_type 'Rigaku R-AXIS RAPID II'
_diffrn_measurement_method \w
_diffrn_radiation_type 'Mo K\a'
_diffrn_radiation_wavelength 0.71075
_diffrn_reflns_av_R_equivalents 0.0000
_diffrn_reflns_limit_h_max 26
_diffrn_reflns_limit_h_min 0
_diffrn_reflns_limit_k_max 35
_diffrn_reflns_limit_k_min -33
_diffrn_reflns_limit_l_max 36
_diffrn_reflns_limit_l_min -34
_diffrn_reflns_number 64221
_diffrn_reflns_theta_full 27.50
_diffrn_reflns_theta_max 27.50
_diffrn_standards_number 0
_exptl_absorpt_coefficient_mu 9.155
_exptl_absorpt_correction_T_max 0.633
_exptl_absorpt_correction_T_min 0.243
_exptl_absorpt_correction_type multi-scan
_exptl_absorpt_process_details 'ABSCOR (Rigaku, 1995)'
_exptl_crystal_colour red
_exptl_crystal_density_diffrn 1.936
_exptl_crystal_density_method 'not measured'
_exptl_crystal_description plate
_exptl_crystal_F_000 7390.00
_exptl_crystal_size_max 0.300
_exptl_crystal_size_mid 0.250
_exptl_crystal_size_min 0.050
_refine_diff_density_max 9.430
_refine_diff_density_min -3.080
_refine_ls_extinction_method none
_refine_ls_goodness_of_fit_ref 1.033
_refine_ls_hydrogen_treatment constr
_refine_ls_number_parameters 2768
_refine_ls_number_reflns 64221
_refine_ls_number_restraints 3812
_refine_ls_R_factor_gt 0.0820
_refine_ls_shift/su_max 0.000
_refine_ls_structure_factor_coef Fsqd
_refine_ls_weighting_details 'w = 1/[\s^2^(Fo^2^)+(0.1231P)^2^+408.5678P] where P=(Fo^2^+2Fc^2^)/3'
_refine_ls_weighting_scheme calc
_refine_ls_wR_factor_ref 0.2500
_reflns_number_gt 47924
_reflns_number_total 64221
_reflns_threshold_expression F^2^>2.0\s(F^2^)
_cod_data_source_file c3dt50300c.txt
_cod_data_source_block SC1011
_cod_database_code 7022927

loop_
_symmetry_equiv_pos_site_id
_symmetry_equiv_pos_as_xyz
1 +X,+Y,+Z
2 -X,-Y,-Z

loop_
_atom_site_label
_atom_site_type_symbol
_atom_site_fract_x
_atom_site_fract_y
_atom_site_fract_z
_atom_site_U_iso_or_equiv
_atom_site_adp_type
_atom_site_occupancy
_atom_site_symmetry_multiplicity
_atom_site_calc_flag
_atom_site_refinement_flags
W1 W -0.18937(4) 0.74837(2) 0.31855(2) 0.03990(15) Uani 1.0 2 d .
W2 W -0.18544(4) 0.82739(3) 0.21327(3) 0.04106(15) Uani 1.0 2 d .
W3 W 0.09194(4) 0.73980(2) 0.14497(2) 0.03788(14) Uani 1.0 2 d .
W4 W 0.08805(4) 0.66764(2) 0.24131(2) 0.03513(14) Uani 1.0 2 d .
W5 W -0.04541(4) 0.87403(2) 0.16724(2) 0.03840(15) Uani 1.0 2 d .
W6 W -0.05436(4) 0.72268(2) 0.36878(2) 0.03728(14) Uani 1.0 2 d .
W7 W -0.17870(4) 0.84359(2) 0.38827(2) 0.03968(15) Uani 1.0 2 d .
W8 W -0.17463(4) 0.92332(2) 0.28156(3) 0.03955(15) Uani 1.0 2 d .
W9 W 0.10422(4) 0.84487(2) 0.22079(2) 0.03546(14) Uani 1.0 2 d .
W10 W 0.09771(4) 0.77356(2) 0.31778(2) 0.03661(14) Uani 1.0 2 d .
W11 W -0.02477(4) 0.89504(2) 0.33503(2) 0.03654(14) Uani 1.0 2 d .
W12 W 0.17561(4) 0.24152(2) 0.28903(2) 0.03680(14) Uani 1.0 2 d .
W13 W -0.09995(4) 0.28751(2) 0.35558(2) 0.03774(14) Uani 1.0 2 d .
W14 W -0.09595(4) 0.21291(2) 0.26058(2) 0.03513(14) Uani 1.0 2 d .
W15 W 0.18423(4) 0.15920(2) 0.18401(2) 0.03754(14) Uani 1.0 2 d .
W16 W 0.03540(4) 0.35640(2) 0.33241(2) 0.03673(14) Uani 1.0 2 d .
W17 W 0.04927(4) 0.19622(2) 0.13333(2) 0.03691(14) Uani 1.0 2 d .
W18 W 0.16645(4) 0.34114(2) 0.21804(2) 0.03757(14) Uani 1.0 2 d .
W19 W -0.11312(4) 0.39756(2) 0.27767(2) 0.03736(14) Uani 1.0 2 d .
W20 W -0.10278(4) 0.32167(2) 0.18067(2) 0.03688(14) Uani 1.0 2 d .
W21 W 0.17078(4) 0.25874(3) 0.11260(2) 0.03940(15) Uani 1.0 2 d .
W22 W 0.01726(4) 0.38518(2) 0.16407(2) 0.03816(14) Uani 1.0 2 d .
Ru1 Ru -0.04473(8) 0.70120(5) 0.19716(5) 0.0356(3) Uani 1.0 2 d .
Ru2 Ru 0.03695(7) 0.18192(5) 0.30467(4) 0.0333(3) Uani 1.0 2 d .
Si1 Si -0.0433(3) 0.79679(15) 0.26613(15) 0.0319(8) Uani 1.0 2 d .
Si2 Si 0.0363(3) 0.27797(15) 0.23418(14) 0.0298(8) Uani 1.0 2 d .
O1 O -0.1163(9) 0.7042(5) 0.2619(4) 0.056(4) Uani 1.0 2 d .
O2 O -0.1204(7) 0.7632(5) 0.1850(4) 0.042(3) Uani 1.0 2 d .
O3 O 0.0437(6) 0.7005(5) 0.1333(3) 0.034(3) Uiso 1.0 2 d .
O4 O 0.0310(7) 0.6445(4) 0.2145(4) 0.042(3) Uani 1.0 2 d .
O5 O -0.2621(8) 0.7253(5) 0.3356(5) 0.055(4) Uani 1.0 2 d .
O6 O -0.2572(9) 0.8335(6) 0.1918(6) 0.061(4) Uani 1.0 2 d .
O7 O 0.1584(7) 0.7293(5) 0.0864(5) 0.049(3) Uani 1.0 2 d .
O8 O 0.1527(7) 0.6098(4) 0.2453(4) 0.040(3) Uani 1.0 2 d .
O9 O -0.1358(7) 0.7093(4) 0.3601(4) 0.044(3) Uani 1.0 2 d .
O10 O -0.2162(8) 0.8013(5) 0.2767(5) 0.049(3) Uani 1.0 2 d .
O11 O -0.1278(8) 0.8584(5) 0.1629(5) 0.050(3) Uani 1.0 2 d .
O12 O 0.0192(7) 0.8047(4) 0.1419(4) 0.039(3) Uani 1.0 2 d .
O13 O 0.1412(7) 0.6851(4) 0.1769(4) 0.038(3) Uani 1.0 2 d .
O14 O 0.0167(7) 0.6800(4) 0.3073(4) 0.038(3) Uani 1.0 2 d .
O15 O 0.0053(6) 0.7445(4) 0.2265(4) 0.031(2) Uani 1.0 2 d .
O16 O -0.0380(7) 0.6821(5) 0.4137(5) 0.046(3) Uani 1.0 2 d .
O17 O -0.2324(7) 0.8054(5) 0.3756(5) 0.042(3) Uani 1.0 2 d .
O18 O -0.2294(7) 0.8980(5) 0.2534(5) 0.050(3) Uani 1.0 2 d .
O19 O -0.0225(8) 0.9064(5) 0.1160(5) 0.049(3) Uani 1.0 2 d .
O20 O 0.1225(6) 0.7852(4) 0.1813(4) 0.037(3) Uani 1.0 2 d .
O21 O 0.1179(6) 0.7172(4) 0.2723(4) 0.036(3) Uani 1.0 2 d .
O22 O -0.0976(7) 0.7823(4) 0.3171(4) 0.039(3) Uani 1.0 2 d .
O23 O -0.0950(7) 0.8404(4) 0.2416(4) 0.038(3) Uani 1.0 2 d .
O24 O -0.1240(7) 0.7845(5) 0.4130(4) 0.043(3) Uani 1.0 2 d .
O25 O -0.2026(7) 0.8889(5) 0.3394(5) 0.043(3) Uani 1.0 2 d .
O26 O -0.1172(7) 0.9324(4) 0.2155(5) 0.040(3) Uani 1.0 2 d .
O27 O 0.0264(7) 0.8779(4) 0.1940(5) 0.045(3) Uani 1.0 2 d .
O28 O 0.1517(7) 0.8040(5) 0.2623(5) 0.043(3) Uani 1.0 2 d .
O29 O 0.0192(7) 0.7556(5) 0.3613(4) 0.037(3) Uani 1.0 2 d .
O30 O 0.0143(6) 0.8188(4) 0.2799(4) 0.036(2) Uani 1.0 2 d .
O31 O -0.2407(8) 0.8809(5) 0.4436(5) 0.050(3) Uani 1.0 2 d .
O32 O -0.2348(7) 0.9854(5) 0.3032(5) 0.047(3) Uani 1.0 2 d .
O33 O 0.1719(7) 0.8668(5) 0.1855(5) 0.041(3) Uani 1.0 2 d .
O34 O 0.1647(8) 0.7496(5) 0.3453(5) 0.048(3) Uani 1.0 2 d .
O35 O -0.0960(7) 0.8683(5) 0.3767(4) 0.039(3) Uani 1.0 2 d .
O36 O -0.0927(6) 0.9223(4) 0.3002(5) 0.043(3) Uani 1.0 2 d .
O37 O 0.0542(6) 0.8999(4) 0.2768(4) 0.035(3) Uani 1.0 2 d .
O38 O 0.0496(6) 0.8430(4) 0.3500(5) 0.041(3) Uani 1.0 2 d .
O39 O -0.0385(7) 0.9487(4) 0.3730(4) 0.041(3) Uani 1.0 2 d .
O40 O 0.1119(6) 0.1501(4) 0.2391(4) 0.030(2) Uani 1.0 2 d .
O41 O 0.1125(7) 0.2080(4) 0.3165(4) 0.039(3) Uani 1.0 2 d .
O42 O -0.0456(5) 0.2243(4) 0.3660(3) 0.0217(18) Uiso 1.0 2 d .
O43 O -0.0377(7) 0.1618(4) 0.2865(5) 0.042(3) Uani 1.0 2 d .
O44 O 0.2595(7) 0.1011(5) 0.1690(5) 0.050(3) Uani 1.0 2 d .
O45 O 0.2482(7) 0.2134(5) 0.3102(5) 0.045(3) Uani 1.0 2 d .
O46 O -0.1677(8) 0.3091(5) 0.4146(5) 0.052(3) Uani 1.0 2 d .
O47 O -0.1593(8) 0.1861(5) 0.2569(5) 0.046(3) Uani 1.0 2 d .
O48 O 0.1319(6) 0.1452(4) 0.1416(4) 0.034(2) Uani 1.0 2 d .
O49 O 0.2086(7) 0.1998(5) 0.2244(5) 0.042(3) Uani 1.0 2 d .
O50 O 0.1168(7) 0.3010(4) 0.3388(5) 0.041(3) Uani 1.0 2 d .
O51 O -0.0281(6) 0.3178(4) 0.3589(4) 0.034(3) Uani 1.0 2 d .
O52 O -0.1537(7) 0.2569(4) 0.3227(4) 0.046(3) Uani 1.0 2 d .
O53 O -0.0203(6) 0.1892(4) 0.1945(4) 0.030(2) Uani 1.0 2 d .
O54 O -0.0125(7) 0.2494(4) 0.2748(4) 0.035(2) Uani 1.0 2 d .
O55 O 0.0358(8) 0.1622(5) 0.0887(5) 0.045(3) Uani 1.0 2 d .
O56 O 0.2280(7) 0.1941(5) 0.1265(4) 0.042(3) Uani 1.0 2 d .
O57 O 0.2210(6) 0.2903(5) 0.2488(4) 0.038(3) Uani 1.0 2 d .
O58 O 0.0134(7) 0.3993(5) 0.3839(5) 0.045(3) Uani 1.0 2 d .
O59 O -0.1302(7) 0.3471(4) 0.3182(4) 0.037(3) Uani 1.0 2 d .
O60 O -0.1238(7) 0.2768(5) 0.2277(5) 0.042(3) Uani 1.0 2 d .
O61 O 0.0921(6) 0.2372(4) 0.1839(4) 0.0302(19) Uani 1.0 2 d .
O62 O 0.0872(6) 0.2966(4) 0.2590(4) 0.034(2) Uani 1.0 2 d .
O63 O 0.1207(7) 0.2240(5) 0.0877(4) 0.043(3) Uani 1.0 2 d .
O64 O 0.1935(7) 0.2930(5) 0.1616(4) 0.040(3) Uani 1.0 2 d .
O65 O 0.1084(7) 0.3790(4) 0.2841(5) 0.041(3) Uani 1.0 2 d .
O66 O -0.0337(6) 0.3937(4) 0.3029(4) 0.038(3) Uani 1.0 2 d .
O67 O -0.1583(7) 0.3789(4) 0.2352(5) 0.041(3) Uani 1.0 2 d .
O68 O -0.0232(7) 0.2638(4) 0.1388(4) 0.038(3) Uani 1.0 2 d .
O69 O -0.0199(6) 0.3273(4) 0.2196(4) 0.034(2) Uani 1.0 2 d .
O70 O 0.2325(7) 0.2657(5) 0.0569(5) 0.047(3) Uani 1.0 2 d .
O71 O 0.2272(7) 0.3729(5) 0.1948(5) 0.046(3) Uani 1.0 2 d .
O72 O -0.1786(8) 0.4497(5) 0.3060(8) 0.075(5) Uiso 1.0 2 d .
O73 O -0.1694(7) 0.3301(5) 0.1519(5) 0.048(3) Uani 1.0 2 d .
O74 O 0.0893(7) 0.3231(5) 0.1233(4) 0.040(3) Uani 1.0 2 d .
O75 O 0.0855(7) 0.3809(4) 0.1972(4) 0.039(3) Uani 1.0 2 d .
O76 O -0.0632(7) 0.4289(4) 0.2208(4) 0.040(3) Uani 1.0 2 d .
O77 O -0.0534(7) 0.3686(4) 0.1462(5) 0.046(3) Uani 1.0 2 d .
O78 O 0.0298(8) 0.4321(5) 0.1250(5) 0.052(3) Uani 1.0 2 d .
N1 N -0.0816(8) 0.6535(6) 0.1674(5) 0.041(3) Uani 1.0 2 d .
N2 N -0.2507(11) 0.4788(7) 0.1206(9) 0.073(5) Uani 1.0 2 d .
N3 N 0.0716(8) 0.1169(5) 0.3356(6) 0.040(3) Uani 1.0 2 d .
N4 N 0.2389(11) -0.1390(7) 0.3847(8) 0.068(4) Uani 1.0 2 d .
N5 N 0.6486(11) 0.3581(8) 0.3258(8) 0.127(7) Uani 1.0 2 d .
N6 N 0.2967(7) 0.3484(5) 0.3365(5) 0.054(3) Uani 1.0 2 d .
N7 N 0.0008(11) 0.1953(6) 0.4939(6) 0.099(5) Uani 1.0 2 d .
N8 N 0.0255(7) 0.0268(5) 0.1871(5) 0.049(3) Uani 1.0 2 d .
N9 N 0.7007(9) -0.0021(5) 0.1633(6) 0.073(4) Uani 1.0 2 d .
N10 N -0.0115(9) 0.6989(6) 0.0087(5) 0.075(4) Uani 1.0 2 d .
N11 N -0.0415(7) 0.5425(5) 0.3147(5) 0.053(4) Uani 1.0 2 d .
N12 N 0.5477(13) 0.8434(9) 0.3832(9) 0.154(8) Uani 1.0 2 d .
N13 N 0.3508(16) 0.6778(11) 0.2127(12) 0.238(12) Uani 1.0 2 d .
N14 N 0.5555(11) 0.8313(10) -0.0259(7) 0.156(8) Uani 1.0 2 d .
N16 N 0.489(2) 0.3710(15) 0.2519(14) 0.180(12) Uani 1.0 2 d .
N17 N 0.3068(16) 0.4189(12) 0.0020(10) 0.125(10) Uani 1.0 2 d .
N18 N 0.618(3) 0.4765(19) 0.0597(18) 0.251(17) Uani 1.0 2 d .
N19 N 0.6693(19) 0.0740(13) 0.4951(12) 0.146(13) Uani 1.0 2 d .
N20 N 0.3399(16) 0.0191(12) -0.0277(11) 0.136(10) Uani 1.0 2 d .
N21 N 0.402(3) 0.757(3) 0.077(3) 0.23(3) Uani 1.0 2 d .
N22 N 0.478(3) 0.080(3) 0.224(3) 0.23(3) Uani 1.0 2 d .
C1 C -0.1451(11) 0.5846(7) 0.1422(8) 0.050(4) Uani 1.0 2 d .
C2 C -0.0685(11) 0.5683(7) 0.1374(7) 0.048(4) Uani 1.0 2 d .
C3 C -0.0409(10) 0.6033(7) 0.1508(6) 0.039(3) Uani 1.0 2 d .
C4 C -0.1543(11) 0.6702(7) 0.1697(7) 0.047(4) Uani 1.0 2 d .
C5 C -0.1868(11) 0.6373(7) 0.1567(8) 0.049(4) Uani 1.0 2 d .
C6 C -0.1797(12) 0.5494(8) 0.1329(9) 0.058(4) Uani 1.0 2 d .
C7 C -0.1619(13) 0.4978(7) 0.1463(9) 0.061(5) Uani 1.0 2 d .
C8 C -0.1975(13) 0.4666(8) 0.1421(10) 0.066(5) Uani 1.0 2 d .
C9 C -0.2694(15) 0.5283(9) 0.1092(11) 0.077(5) Uani 1.0 2 d .
C10 C -0.2340(13) 0.5632(9) 0.1112(10) 0.069(5) Uani 1.0 2 d .
C11 C 0.1325(12) 0.0165(7) 0.3614(8) 0.052(4) Uani 1.0 2 d .
C12 C 0.1736(10) 0.0501(6) 0.3484(7) 0.043(4) Uani 1.0 2 d .
C13 C 0.1432(10) 0.0990(6) 0.3350(7) 0.041(4) Uani 1.0 2 d .
C14 C 0.0302(11) 0.0863(7) 0.3499(7) 0.045(4) Uani 1.0 2 d .
C15 C 0.0610(11) 0.0360(7) 0.3621(7) 0.048(4) Uani 1.0 2 d .
C16 C 0.1664(11) -0.0364(7) 0.3708(8) 0.052(4) Uani 1.0 2 d .
C17 C 0.2227(13) -0.0494(8) 0.3920(9) 0.065(5) Uani 1.0 2 d .
C18 C 0.2555(15) -0.1013(9) 0.3984(11) 0.075(5) Uani 1.0 2 d .
C19 C 0.1846(13) -0.1272(8) 0.3641(9) 0.063(5) Uani 1.0 2 d .
C20 C 0.1491(11) -0.0767(8) 0.3570(8) 0.056(4) Uani 1.0 2 d .
C21 C 0.5958(14) 0.3323(12) 0.3583(13) 0.144(9) Uani 1.0 2 d .
C22 C 0.6310(18) 0.2816(15) 0.3775(19) 0.172(12) Uani 1.0 2 d .
C23 C 0.566(2) 0.2637(18) 0.408(2) 0.189(14) Uani 1.0 2 d .
C24 C 0.596(4) 0.212(2) 0.427(3) 0.27(3) Uani 1.0 2 d .
C25 C 0.7040(13) 0.3190(13) 0.2801(10) 0.130(9) Uani 1.0 2 d .
C26 C 0.6683(16) 0.2993(16) 0.2483(13) 0.142(9) Uani 1.0 2 d .
C27 C 0.7217(17) 0.2606(16) 0.2059(13) 0.143(11) Uani 1.0 2 d .
C28 C 0.688(3) 0.2483(19) 0.1705(17) 0.174(17) Uani 1.0 2 d .
C29 C 0.6910(14) 0.3721(12) 0.3547(11) 0.131(8) Uani 1.0 2 d .
C30 C 0.6449(17) 0.4178(15) 0.3960(14) 0.140(9) Uani 1.0 2 d .
C31 C 0.6929(18) 0.4262(17) 0.4235(14) 0.145(11) Uani 1.0 2 d .
C32 C 0.652(3) 0.461(2) 0.4693(16) 0.182(18) Uani 1.0 2 d .
C33 C 0.6035(15) 0.4055(12) 0.3082(14) 0.165(11) Uani 1.0 2 d .
C34 C 0.6497(18) 0.4315(15) 0.2707(16) 0.186(13) Uani 1.0 2 d .
C35 C 0.607(3) 0.4856(13) 0.2666(18) 0.213(16) Uani 1.0 2 d .
C36 C 0.571(4) 0.490(3) 0.228(3) 0.28(3) Uani 1.0 2 d .
C37 C 0.2371(8) 0.3356(7) 0.3792(6) 0.053(4) Uani 1.0 2 d .
C38 C 0.1736(9) 0.3812(8) 0.4141(7) 0.062(5) Uani 1.0 2 d .
C39 C 0.1229(10) 0.3588(8) 0.4545(7) 0.062(5) Uani 1.0 2 d .
C40 C 0.0586(11) 0.4022(9) 0.4911(7) 0.069(6) Uani 1.0 2 d .
C41 C 0.3426(10) 0.2984(6) 0.2995(6) 0.058(4) Uani 1.0 2 d .
C42 C 0.3800(12) 0.2509(7) 0.3214(8) 0.070(5) Uani 1.0 2 d .
C43 C 0.4310(13) 0.2081(8) 0.2819(10) 0.087(7) Uani 1.0 2 d .
C44 C 0.4993(18) 0.2158(16) 0.2482(15) 0.155(16) Uani 1.0 2 d .
C45 C 0.3479(9) 0.3639(7) 0.3557(8) 0.059(4) Uani 1.0 2 d .
C46 C 0.3273(11) 0.4207(7) 0.3748(9) 0.068(5) Uani 1.0 2 d .
C47 C 0.3873(12) 0.4272(9) 0.3917(9) 0.072(6) Uani 1.0 2 d .
C48 C 0.3813(16) 0.4801(10) 0.4007(12) 0.095(8) Uani 1.0 2 d .
C49 C 0.2583(9) 0.3900(7) 0.3098(6) 0.055(4) Uani 1.0 2 d .
C50 C 0.3094(10) 0.4033(7) 0.2626(7) 0.057(4) Uani 1.0 2 d .
C51 C 0.2692(11) 0.4551(7) 0.2497(8) 0.062(5) Uani 1.0 2 d .
C52 C 0.3148(14) 0.4713(10) 0.2044(9) 0.082(7) Uani 1.0 2 d .
C53 C -0.0497(14) 0.1810(10) 0.4707(8) 0.104(7) Uani 1.0 2 d .
C54 C -0.1276(15) 0.1865(14) 0.5064(10) 0.130(8) Uani 1.0 2 d .
C55 C -0.164(2) 0.1608(14) 0.4793(14) 0.146(10) Uani 1.0 2 d .
C56 C -0.207(4) 0.196(2) 0.451(2) 0.22(2) Uani 1.0 2 d .
C57 C 0.0164(17) 0.1590(7) 0.5329(7) 0.116(8) Uani 1.0 2 d .
C58 C 0.0696(18) 0.1033(9) 0.5138(12) 0.149(10) Uani 1.0 2 d .
C59 C 0.029(3) 0.0675(11) 0.5175(14) 0.165(11) Uani 1.0 2 d .
C60 C 0.081(3) 0.0121(11) 0.5088(13) 0.192(18) Uani 1.0 2 d .
C61 C -0.0359(15) 0.2502(6) 0.5201(7) 0.086(6) Uani 1.0 2 d .
C62 C -0.0574(16) 0.2932(7) 0.4885(8) 0.086(6) Uani 1.0 2 d .
C63 C -0.1069(18) 0.3442(8) 0.5206(9) 0.099(7) Uani 1.0 2 d .
C64 C -0.134(3) 0.3860(9) 0.4926(12) 0.119(11) Uani 1.0 2 d .
C65 C 0.0721(13) 0.1903(11) 0.4512(7) 0.115(7) Uani 1.0 2 d .
C66 C 0.1288(15) 0.2030(14) 0.4675(10) 0.133(9) Uani 1.0 2 d .
C67 C 0.2019(16) 0.1866(18) 0.4259(11) 0.156(11) Uani 1.0 2 d .
C68 C 0.260(2) 0.195(3) 0.4417(17) 0.183(15) Uani 1.0 2 d .
C69 C -0.0282(10) 0.0146(6) 0.2349(6) 0.056(4) Uani 1.0 2 d .
C70 C -0.0837(11) 0.0634(6) 0.2702(6) 0.059(5) Uani 1.0 2 d .
C71 C -0.1220(10) 0.0504(6) 0.3219(6) 0.049(4) Uani 1.0 2 d .
C72 C -0.1746(14) 0.0998(8) 0.3567(8) 0.078(7) Uani 1.0 2 d .
C73 C 0.0804(10) 0.0456(7) 0.2008(7) 0.063(5) Uani 1.0 2 d .
C74 C 0.1303(12) 0.0085(11) 0.2253(10) 0.090(6) Uani 1.0 2 d .
C75 C 0.2084(13) 0.0006(13) 0.2009(12) 0.116(9) Uani 1.0 2 d .
C76 C 0.2577(13) -0.0313(12) 0.2263(11) 0.101(9) Uani 1.0 2 d .
C77 C -0.0139(11) 0.0683(7) 0.1617(8) 0.069(5) Uani 1.0 2 d .
C78 C -0.0713(14) 0.0589(10) 0.1429(10) 0.095(7) Uani 1.0 2 d .
C79 C -0.1118(17) 0.1101(12) 0.1272(13) 0.123(9) Uani 1.0 2 d .
C80 C -0.161(3) 0.1064(19) 0.1032(18) 0.167(15) Uani 1.0 2 d .
C81 C 0.0670(10) -0.0235(6) 0.1520(6) 0.053(4) Uani 1.0 2 d .
C82 C 0.1203(11) -0.0208(6) 0.1007(6) 0.057(5) Uani 1.0 2 d .
C83 C 0.1593(15) -0.0729(7) 0.0711(8) 0.085(7) Uani 1.0 2 d .
C84 C 0.2052(17) -0.0725(10) 0.0182(7) 0.091(9) Uani 1.0 2 d .
C85 C 0.7620(11) -0.0445(7) 0.1223(7) 0.090(6) Uani 1.0 2 d .
C86 C 0.8234(12) -0.0297(8) 0.0859(8) 0.089(7) Uani 1.0 2 d .
C87 C 0.8755(14) -0.0756(9) 0.0453(8) 0.100(8) Uani 1.0 2 d .
C88 C 0.9393(15) -0.0624(13) 0.0092(9) 0.121(11) Uani 1.0 2 d .
C89 C 0.6511(13) -0.0286(9) 0.1985(8) 0.086(6) Uani 1.0 2 d .
C90 C 0.6138(19) -0.0556(13) 0.1742(11) 0.113(7) Uani 1.0 2 d .
C91 C 0.563(2) -0.0769(14) 0.2098(12) 0.128(9) Uani 1.0 2 d .
C92 C 0.535(3) -0.108(2) 0.1831(19) 0.182(16) Uani 1.0 2 d .
C93 C 0.7333(10) 0.0229(8) 0.1920(8) 0.072(5) Uani 1.0 2 d .
C94 C 0.6775(11) 0.0606(8) 0.2381(8) 0.069(5) Uani 1.0 2 d .
C95 C 0.7128(13) 0.0944(9) 0.2553(9) 0.079(6) Uani 1.0 2 d .
C96 C 0.6617(18) 0.1292(12) 0.3004(11) 0.117(12) Uani 1.0 2 d .
C97 C 0.6534(12) 0.0378(7) 0.1396(9) 0.078(6) Uani 1.0 2 d .
C98 C 0.6735(13) 0.0851(7) 0.1242(10) 0.071(5) Uani 1.0 2 d .
C99 C 0.6202(14) 0.1204(8) 0.1027(10) 0.081(6) Uani 1.0 2 d .
C100 C 0.6311(16) 0.1705(8) 0.0928(12) 0.091(8) Uani 1.0 2 d .
C101 C -0.0315(14) 0.6718(8) -0.0290(7) 0.082(6) Uani 1.0 2 d .
C102 C -0.0804(16) 0.6391(9) -0.0105(10) 0.111(7) Uani 1.0 2 d .
C103 C -0.0349(18) 0.5824(10) -0.0101(13) 0.123(9) Uani 1.0 2 d .
C104 C -0.084(3) 0.5493(14) -0.0053(15) 0.152(13) Uani 1.0 2 d .
C105 C 0.0389(12) 0.6587(7) 0.0308(7) 0.080(6) Uani 1.0 2 d .
C106 C 0.1155(15) 0.6267(12) -0.0061(11) 0.126(9) Uani 1.0 2 d .
C107 C 0.156(2) 0.5894(14) 0.0215(15) 0.166(12) Uani 1.0 2 d .
C108 C 0.160(4) 0.5356(15) 0.012(3) 0.25(3) Uani 1.0 2 d .
C109 C -0.0811(12) 0.7287(10) 0.0515(7) 0.104(7) Uani 1.0 2 d .
C110 C -0.1382(14) 0.7719(12) 0.0371(12) 0.121(9) Uani 1.0 2 d .
C111 C -0.2157(15) 0.7870(16) 0.0744(14) 0.145(11) Uani 1.0 2 d .
C112 C -0.270(2) 0.827(2) 0.060(2) 0.20(2) Uani 1.0 2 d .
C113 C 0.0285(13) 0.7335(8) -0.0202(6) 0.072(5) Uani 1.0 2 d .
C114 C 0.0521(15) 0.7654(9) 0.0099(7) 0.076(5) Uani 1.0 2 d .
C115 C 0.0958(16) 0.7948(10) -0.0227(8) 0.083(6) Uani 1.0 2 d .
C116 C 0.1196(17) 0.8269(10) 0.0058(11) 0.090(8) Uani 1.0 2 d .
C117 C -0.0819(11) 0.5131(6) 0.3528(6) 0.061(5) Uani 1.0 2 d .
C118 C -0.1372(12) 0.5451(7) 0.4024(7) 0.065(5) Uani 1.0 2 d .
C119 C -0.1672(16) 0.5074(9) 0.4356(9) 0.094(8) Uani 1.0 2 d .
C120 C -0.2183(17) 0.5359(12) 0.4867(8) 0.098(9) Uani 1.0 2 d .
C121 C 0.0001(10) 0.5671(6) 0.3367(7) 0.053(4) Uani 1.0 2 d .
C122 C 0.0527(11) 0.5308(7) 0.3597(7) 0.054(4) Uani 1.0 2 d .
C123 C 0.0946(13) 0.5588(8) 0.3748(9) 0.074(6) Uani 1.0 2 d .
C124 C 0.1391(15) 0.5283(10) 0.4039(10) 0.087(8) Uani 1.0 2 d .
C125 C -0.0960(11) 0.5861(6) 0.3003(8) 0.068(5) Uani 1.0 2 d .
C126 C -0.1433(12) 0.5715(10) 0.2753(10) 0.089(6) Uani 1.0 2 d .
C127 C -0.2248(12) 0.5941(15) 0.3030(13) 0.124(9) Uani 1.0 2 d .
C128 C -0.2720(16) 0.5850(18) 0.2786(16) 0.140(14) Uani 1.0 2 d .
C129 C 0.0133(10) 0.5046(6) 0.2686(6) 0.056(4) Uani 1.0 2 d .
C130 C 0.0705(11) 0.5245(7) 0.2325(6) 0.064(5) Uani 1.0 2 d .
C131 C 0.1089(12) 0.4946(7) 0.1819(7) 0.067(5) Uani 1.0 2 d .
C132 C 0.1609(12) 0.5177(8) 0.1477(8) 0.062(5) Uani 1.0 2 d .
C133 C 0.5835(17) 0.8270(13) 0.4236(10) 0.146(10) Uani 1.0 2 d .
C134 C 0.547(3) 0.8635(16) 0.4725(12) 0.164(11) Uani 1.0 2 d .
C135 C 0.592(2) 0.845(2) 0.5070(13) 0.178(13) Uani 1.0 2 d .
C136 C 0.545(3) 0.864(3) 0.5616(13) 0.188(19) Uani 1.0 2 d .
C137 C 0.5401(16) 0.8996(10) 0.3748(15) 0.163(10) Uani 1.0 2 d .
C138 C 0.6112(19) 0.9106(14) 0.3469(18) 0.181(12) Uani 1.0 2 d .
C139 C 0.595(3) 0.9672(14) 0.3486(19) 0.191(14) Uani 1.0 2 d .
C140 C 0.590(4) 0.991(3) 0.397(3) 0.24(3) Uani 1.0 2 d .
C141 C 0.5954(17) 0.8091(14) 0.3348(10) 0.159(10) Uani 1.0 2 d .
C142 C 0.568(3) 0.8077(17) 0.2910(13) 0.170(12) Uani 1.0 2 d .
C143 C 0.627(3) 0.7643(18) 0.2507(14) 0.169(13) Uani 1.0 2 d .
C144 C 0.605(4) 0.758(3) 0.2090(18) 0.23(2) Uani 1.0 2 d .
C145 C 0.4711(14) 0.8394(12) 0.4030(15) 0.162(10) Uani 1.0 2 d .
C146 C 0.472(2) 0.7858(14) 0.4180(18) 0.176(12) Uani 1.0 2 d .
C147 C 0.402(3) 0.7776(19) 0.419(2) 0.199(14) Uani 1.0 2 d .
C148 C 0.410(4) 0.756(4) 0.369(3) 0.28(3) Uani 1.0 2 d .
C149 C 0.4335(17) 0.6477(16) 0.2000(19) 0.279(16) Uani 1.0 2 d .
C150 C 0.490(3) 0.668(3) 0.164(3) 0.320(19) Uani 1.0 2 d .
C151 C 0.566(2) 0.643(3) 0.171(3) 0.34(2) Uani 1.0 2 d .
C152 C 0.553(5) 0.642(5) 0.227(3) 0.38(4) Uani 1.0 2 d .
C153 C 0.306(2) 0.6549(14) 0.2561(15) 0.192(12) Uani 1.0 2 d .
C154 C 0.338(3) 0.5975(14) 0.2604(14) 0.174(12) Uani 1.0 2 d .
C155 C 0.289(3) 0.5840(17) 0.3058(16) 0.177(13) Uani 1.0 2 d .
C156 C 0.288(4) 0.608(3) 0.3530(15) 0.186(17) Uani 1.0 2 d .
C157 C 0.326(3) 0.6725(16) 0.1696(16) 0.258(14) Uani 1.0 2 d .
C158 C 0.339(4) 0.6173(16) 0.149(2) 0.268(16) Uani 1.0 2 d .
C159 C 0.311(4) 0.621(2) 0.106(2) 0.268(18) Uani 1.0 2 d .
C160 C 0.307(4) 0.573(3) 0.090(2) 0.29(3) Uani 1.0 2 d .
C161 C 0.331(3) 0.7341(12) 0.2309(15) 0.235(14) Uani 1.0 2 d .
C162 C 0.365(3) 0.7678(15) 0.1967(16) 0.244(16) Uani 1.0 2 d .
C163 C 0.341(3) 0.8218(13) 0.220(3) 0.247(18) Uani 1.0 2 d .
C164 C 0.376(4) 0.829(2) 0.257(2) 0.25(3) Uani 1.0 2 d .
C165 C 0.5512(13) 0.7987(14) -0.0680(10) 0.147(9) Uani 1.0 2 d .
C166 C 0.6236(13) 0.7730(16) -0.1122(10) 0.133(9) Uani 1.0 2 d .
C167 C 0.6051(18) 0.7523(15) -0.1550(9) 0.133(10) Uani 1.0 2 d .
C168 C 0.579(2) 0.7073(16) -0.1380(16) 0.154(15) Uani 1.0 2 d .
C169 C 0.6043(16) 0.7963(13) 0.0004(12) 0.161(10) Uani 1.0 2 d .
C170 C 0.584(2) 0.7510(15) 0.0246(15) 0.174(11) Uani 1.0 2 d .
C171 C 0.629(3) 0.7284(17) 0.0556(17) 0.183(13) Uani 1.0 2 d .
C172 C 0.597(4) 0.700(3) 0.097(2) 0.27(3) Uani 1.0 2 d .
C173 C 0.5880(15) 0.8720(12) -0.0470(12) 0.153(9) Uani 1.0 2 d .
C174 C 0.5503(19) 0.9099(13) -0.0771(14) 0.163(10) Uani 1.0 2 d .
C175 C 0.5717(19) 0.9576(13) -0.0842(12) 0.154(11) Uani 1.0 2 d .
C176 C 0.534(3) 0.9946(15) -0.1113(17) 0.177(15) Uani 1.0 2 d .
C177 C 0.4760(12) 0.8557(16) 0.0106(11) 0.182(11) Uani 1.0 2 d .
C178 C 0.4657(19) 0.885(3) 0.0590(15) 0.213(14) Uani 1.0 2 d .
C179 C 0.388(3) 0.919(3) 0.087(2) 0.241(17) Uani 1.0 2 d .
C180 C 0.332(3) 0.896(4) 0.083(4) 0.31(3) Uani 1.0 2 d .
C181 C 0.536(3) 0.380(2) 0.1558(15) 0.181(16) Uani 1.0 2 d .
C182 C 0.513(3) 0.376(2) 0.2092(14) 0.181(16) Uani 1.0 2 d .
C183 C 0.2288(13) 0.3874(10) 0.0802(9) 0.085(6) Uani 1.0 2 d .
C184 C 0.2722(15) 0.4067(11) 0.0383(9) 0.099(7) Uani 1.0 2 d .
C185 C 0.509(3) 0.537(3) 0.136(3) 0.25(3) Uani 1.0 2 d .
C186 C 0.566(3) 0.503(3) 0.092(2) 0.25(2) Uani 1.0 2 d .
C187 C 0.7609(14) 0.0000(10) 0.4232(10) 0.101(7) Uani 1.0 2 d .
C188 C 0.7055(16) 0.0423(11) 0.4605(11) 0.116(8) Uani 1.0 2 d .
C189 C 0.2372(15) 0.0836(11) 0.0487(11) 0.112(8) Uani 1.0 2 d .
C190 C 0.2967(17) 0.0490(12) 0.0065(11) 0.121(9) Uani 1.0 2 d .
C191 C 0.2667(18) 0.7924(13) 0.0777(12) 0.177(9) Uani 1.0 2 d .
C192 C 0.345(3) 0.770(3) 0.069(3) 0.21(3) Uani 1.0 2 d .
C193 C 0.336(2) 0.0998(15) 0.2554(15) 0.191(11) Uani 1.0 2 d .
C194 C 0.416(3) 0.084(3) 0.240(3) 0.21(2) Uani 1.0 2 d .
H2 H -0.0368 0.5334 0.1251 0.0575 Uiso 1.0 2 calc R
H3 H 0.0097 0.5913 0.1482 0.0472 Uiso 1.0 2 calc R
H4 H -0.1838 0.7057 0.1807 0.0570 Uiso 1.0 2 calc R
H5 H -0.2367 0.6507 0.1578 0.0592 Uiso 1.0 2 calc R
H7 H -0.1224 0.4852 0.1588 0.0731 Uiso 1.0 2 calc R
H8 H -0.1853 0.4339 0.1547 0.0789 Uiso 1.0 2 calc R
H9 H -0.3113 0.5404 0.0988 0.0926 Uiso 1.0 2 calc R
H10 H -0.2465 0.5954 0.0980 0.0823 Uiso 1.0 2 calc R
H12 H 0.2228 0.0391 0.3487 0.0517 Uiso 1.0 2 calc R
H13 H 0.1726 0.1204 0.3252 0.0496 Uiso 1.0 2 calc R
H14 H -0.0201 0.0987 0.3517 0.0544 Uiso 1.0 2 calc R
H15 H 0.0311 0.0149 0.3711 0.0573 Uiso 1.0 2 calc R
H17 H 0.2382 -0.0233 0.4017 0.0785 Uiso 1.0 2 calc R
H18 H 0.2920 -0.1091 0.4139 0.0897 Uiso 1.0 2 calc R
H19 H 0.1707 -0.1542 0.3545 0.0757 Uiso 1.0 2 calc R
H20 H 0.1120 -0.0700 0.3421 0.0669 Uiso 1.0 2 calc R

loop_
_atom_site_aniso_label
_atom_site_aniso_U_11
_atom_site_aniso_U_22
_atom_site_aniso_U_33
_atom_site_aniso_U_12
_atom_site_aniso_U_13
_atom_site_aniso_U_23
W1 0.0522(4) 0.0352(3) 0.0375(4) -0.0219(3) -0.0157(3) 0.0143(3)
W2 0.0558(4) 0.0353(3) 0.0462(4) -0.0216(3) -0.0298(3) 0.0188(3)
W3 0.0571(4) 0.0337(3) 0.0276(3) -0.0203(3) -0.0164(3) 0.0116(3)
W4 0.0523(4) 0.0267(3) 0.0309(3) -0.0157(3) -0.0185(3) 0.0114(3)
W5 0.0589(4) 0.0346(3) 0.0350(3) -0.0232(3) -0.0265(3) 0.0207(3)
W6 0.0590(4) 0.0298(3) 0.0279(3) -0.0190(3) -0.0180(3) 0.0150(3)
W7 0.0538(4) 0.0322(3) 0.0325(3) -0.0169(3) -0.0127(3) 0.0099(3)
W8 0.0515(4) 0.0299(3) 0.0433(4) -0.0153(3) -0.0233(3) 0.0155(3)
W9 0.0492(4) 0.0327(3) 0.0333(3) -0.0204(3) -0.0195(3) 0.0148(3)
W10 0.0539(4) 0.0300(3) 0.0350(3) -0.0172(3) -0.0243(3) 0.0134(3)
W11 0.0549(4) 0.0285(3) 0.0331(3) -0.0175(3) -0.0212(3) 0.0111(3)
W12 0.0490(4) 0.0326(3) 0.0374(4) -0.0159(3) -0.0243(3) 0.0119(3)
W13 0.0513(4) 0.0354(3) 0.0302(3) -0.0174(3) -0.0167(3) 0.0111(3)
W14 0.0513(4) 0.0303(3) 0.0333(3) -0.0198(3) -0.0213(3) 0.0146(3)
W15 0.0491(4) 0.0301(3) 0.0333(3) -0.0115(3) -0.0168(3) 0.0077(3)
W16 0.0524(4) 0.0314(3) 0.0336(3) -0.0161(3) -0.0227(3) 0.0073(3)
W17 0.0584(4) 0.0308(3) 0.0289(3) -0.0187(3) -0.0215(3) 0.0097(3)
W18 0.0497(4) 0.0328(3) 0.0393(4) -0.0195(3) -0.0220(3) 0.0131(3)
W19 0.0486(4) 0.0278(3) 0.0390(4) -0.0114(3) -0.0215(3) 0.0103(3)
W20 0.0517(4) 0.0320(3) 0.0377(4) -0.0179(3) -0.0259(3) 0.0165(3)
W21 0.0539(4) 0.0373(4) 0.0295(3) -0.0198(3) -0.0141(3) 0.0115(3)
W22 0.0569(4) 0.0310(3) 0.0374(4) -0.0206(3) -0.0250(3) 0.0182(3)
Ru1 0.0534(8) 0.0324(6) 0.0307(6) -0.0210(6) -0.0209(6) 0.0150(5)
Ru2 0.0493(7) 0.0295(6) 0.0278(6) -0.0160(5) -0.0197(5) 0.0105(5)
Si1 0.048(3) 0.0270(18) 0.0291(19) -0.0193(17) -0.0180(17) 0.0118(15)
Si2 0.044(3) 0.0263(18) 0.0252(18) -0.0146(16) -0.0179(16) 0.0120(14)
O1 0.114(11) 0.029(6) 0.019(5) -0.021(6) -0.019(6) 0.009(4)
O2 0.065(7) 0.045(6) 0.028(5) -0.031(6) -0.020(5) 0.019(5)
O4 0.066(8) 0.026(5) 0.035(6) -0.022(5) -0.015(6) 0.010(5)
O5 0.069(9) 0.048(7) 0.055(8) -0.034(7) -0.019(7) 0.020(6)
O6 0.082(10) 0.059(8) 0.067(9) -0.033(8) -0.048(8) 0.038(7)
O7 0.053(7) 0.052(7) 0.038(6) -0.018(6) -0.012(6) 0.019(6)
O8 0.060(7) 0.025(5) 0.033(6) -0.011(5) -0.016(5) 0.009(4)
O9 0.069(8) 0.030(6) 0.034(6) -0.022(6) -0.016(6) 0.011(5)
O10 0.066(8) 0.035(6) 0.043(7) -0.016(6) -0.018(6) 0.013(5)
O11 0.068(8) 0.040(7) 0.055(8) -0.033(6) -0.025(7) 0.011(6)
O12 0.066(7) 0.038(6) 0.023(5) -0.025(5) -0.021(5) 0.015(4)
O13 0.055(7) 0.036(6) 0.038(6) -0.021(5) -0.028(5) 0.015(5)
O14 0.075(8) 0.026(5) 0.028(5) -0.029(5) -0.027(5) 0.014(4)
O15 0.047(6) 0.029(5) 0.028(5) -0.019(4) -0.020(4) 0.013(4)
O16 0.066(8) 0.042(7) 0.035(6) -0.022(6) -0.020(6) 0.018(5)
O17 0.047(7) 0.042(6) 0.038(6) -0.019(5) -0.014(5) 0.008(5)
O18 0.059(8) 0.042(6) 0.064(8) -0.027(6) -0.031(7) 0.023(6)
O19 0.083(9) 0.040(6) 0.037(6) -0.033(7) -0.026(6) 0.028(5)
O20 0.044(6) 0.030(5) 0.038(6) -0.022(5) -0.010(5) 0.012(5)
O21 0.041(6) 0.025(5) 0.040(6) -0.010(5) -0.013(5) 0.010(4)
O22 0.055(6) 0.029(5) 0.031(5) -0.020(5) -0.008(5) 0.009(4)
O23 0.057(6) 0.026(5) 0.042(6) -0.019(5) -0.027(5) 0.020(4)
O24 0.076(8) 0.043(6) 0.028(6) -0.035(6) -0.026(6) 0.015(5)
O25 0.051(7) 0.032(6) 0.046(7) -0.013(5) -0.018(6) 0.014(5)
O26 0.049(7) 0.031(6) 0.044(6) -0.016(5) -0.021(5) 0.014(5)
O27 0.048(7) 0.026(5) 0.063(8) -0.014(5) -0.020(6) 0.027(5)
O28 0.055(7) 0.041(6) 0.042(6) -0.023(6) -0.024(6) 0.011(5)
O29 0.052(7) 0.042(6) 0.032(6) -0.020(5) -0.029(5) 0.017(5)
O30 0.049(6) 0.039(6) 0.035(5) -0.024(5) -0.026(5) 0.017(4)
O31 0.064(8) 0.038(6) 0.042(7) -0.018(6) -0.009(6) -0.001(5)
O32 0.058(8) 0.035(6) 0.057(8) -0.019(6) -0.028(6) 0.018(5)
O33 0.055(7) 0.040(6) 0.043(6) -0.028(6) -0.023(6) 0.020(5)
O34 0.072(8) 0.034(6) 0.050(7) -0.023(6) -0.034(7) 0.019(5)
O35 0.054(7) 0.048(7) 0.022(5) -0.022(6) -0.019(5) 0.013(5)
O36 0.040(6) 0.032(6) 0.054(7) -0.009(5) -0.017(5) 0.033(5)
O37 0.050(6) 0.025(5) 0.040(6) -0.017(5) -0.025(5) 0.017(4)
O38 0.024(5) 0.032(5) 0.061(8) -0.012(4) -0.007(5) 0.005(5)
O39 0.070(8) 0.027(5) 0.038(6) -0.018(5) -0.032(6) 0.009(5)
O40 0.058(7) 0.025(5) 0.019(4) -0.027(5) -0.013(4) 0.003(4)
O41 0.064(7) 0.029(5) 0.031(6) -0.016(5) -0.023(5) 0.008(4)
O43 0.068(8) 0.025(5) 0.050(7) -0.025(5) -0.037(6) 0.022(5)
O44 0.054(7) 0.031(6) 0.056(8) -0.009(5) -0.015(6) 0.006(5)
O45 0.057(7) 0.041(6) 0.041(7) -0.012(6) -0.027(6) 0.017(5)
O46 0.074(9) 0.051(7) 0.038(6) -0.031(7) -0.020(6) 0.012(6)
O47 0.077(9) 0.045(7) 0.045(7) -0.035(6) -0.046(7) 0.019(5)
O48 0.046(6) 0.028(5) 0.033(6) -0.013(5) -0.021(5) 0.006(4)
O49 0.051(7) 0.037(6) 0.038(6) -0.018(5) -0.015(5) 0.008(5)
O50 0.054(7) 0.031(6) 0.042(6) -0.014(5) -0.023(6) 0.012(5)
O51 0.050(6) 0.037(6) 0.028(5) -0.018(5) -0.025(5) 0.008(4)
O52 0.075(8) 0.023(5) 0.025(5) -0.028(5) 0.011(5) 0.005(4)
O53 0.046(6) 0.027(5) 0.024(5) -0.016(5) -0.017(4) 0.002(4)
O54 0.057(6) 0.025(5) 0.033(5) -0.015(5) -0.027(5) 0.013(4)
O55 0.074(9) 0.035(6) 0.036(6) -0.023(6) -0.028(6) 0.008(5)
O56 0.050(7) 0.037(6) 0.033(6) -0.013(5) -0.010(5) 0.009(5)
O57 0.040(6) 0.041(6) 0.037(6) -0.019(5) -0.016(5) 0.008(5)
O58 0.050(7) 0.039(6) 0.040(6) -0.005(5) -0.021(6) -0.001(5)
O59 0.054(7) 0.035(6) 0.036(6) -0.016(5) -0.032(5) 0.007(5)
O60 0.050(7) 0.041(6) 0.046(7) -0.015(5) -0.030(6) 0.016(5)
O61 0.041(6) 0.027(5) 0.029(5) -0.009(4) -0.023(4) 0.008(4)
O62 0.048(6) 0.031(5) 0.025(5) -0.015(5) -0.014(4) 0.007(4)
O63 0.060(7) 0.040(6) 0.032(6) -0.017(6) -0.021(5) 0.015(5)
O64 0.057(7) 0.041(6) 0.029(6) -0.021(6) -0.018(5) 0.013(5)
O65 0.052(7) 0.031(6) 0.048(7) -0.015(5) -0.026(5) 0.006(5)
O66 0.042(6) 0.038(6) 0.030(6) -0.016(5) -0.007(5) -0.001(5)
O67 0.050(7) 0.029(5) 0.052(7) -0.016(5) -0.028(6) 0.017(5)
O68 0.063(7) 0.036(6) 0.029(5) -0.020(5) -0.032(5) 0.016(4)
O69 0.055(6) 0.025(5) 0.033(5) -0.020(4) -0.025(5) 0.017(4)
O70 0.063(8) 0.041(7) 0.038(6) -0.018(6) -0.018(6) 0.014(5)
O71 0.062(8) 0.044(7) 0.049(7) -0.029(6) -0.028(6) 0.018(6)
O73 0.055(7) 0.039(6) 0.057(8) -0.016(6) -0.031(6) 0.018(6)
O74 0.071(8) 0.041(6) 0.026(5) -0.030(5) -0.029(5) 0.013(4)
O75 0.066(7) 0.032(6) 0.034(6) -0.026(5) -0.026(6) 0.018(5)
O76 0.057(7) 0.031(6) 0.040(6) -0.017(5) -0.026(5) 0.013(5)
O77 0.064(8) 0.020(5) 0.044(7) -0.012(5) -0.008(6) 0.009(5)
O78 0.067(9) 0.043(7) 0.061(8) -0.025(6) -0.035(7) 0.029(6)
N1 0.059(7) 0.038(6) 0.035(6) -0.024(6) -0.022(6) 0.013(5)
N2 0.085(10) 0.042(8) 0.127(12) -0.030(8) -0.072(9) 0.020(8)
N3 0.050(7) 0.024(6) 0.049(7) -0.014(5) -0.021(6) 0.018(5)
N4 0.088(10) 0.038(7) 0.101(11) -0.025(7) -0.059(9) 0.031(8)
N5 0.074(11) 0.178(16) 0.122(13) -0.032(10) -0.037(9) 0.021(11)
N6 0.056(7) 0.058(7) 0.058(7) -0.028(6) -0.027(6) 0.017(6)
N7 0.206(14) 0.075(9) 0.043(7) -0.061(10) -0.066(9) 0.029(7)
N8 0.087(8) 0.037(6) 0.044(6) -0.039(6) -0.033(6) 0.019(5)
N9 0.102(10) 0.055(8) 0.082(9) -0.014(7) -0.071(8) 0.021(7)
N10 0.145(11) 0.071(9) 0.043(7) -0.051(8) -0.064(7) 0.025(6)
N11 0.072(8) 0.033(6) 0.057(7) -0.022(6) -0.023(6) 0.018(6)
N12 0.125(14) 0.151(15) 0.153(16) -0.047(13) -0.009(12) 0.014(13)
N13 0.207(19) 0.206(19) 0.19(2) -0.000(18) -0.004(17) 0.081(18)
N14 0.079(11) 0.253(19) 0.112(13) -0.037(12) -0.023(10) -0.068(12)
N16 0.2(9) 0.1521 0.1521 0.0000 0.0000 0.0000
N17 0.1(6) 0.1052 0.1052 0.0000 0.0000 0.0000
N18 0.2(13) 0.2112 0.2112 0.0000 0.0000 0.0000
N19 0.1(7) 0.1233 0.1233 0.0000 0.0000 0.0000
N20 0.1(6) 0.1146 0.1146 0.0000 0.0000 0.0000
N21 0.2(11) 0.1961 0.1961 0.0000 0.0000 0.0000
N22 0.2(11) 0.1926 0.1926 0.0000 0.0000 0.0000
C1 0.065(8) 0.044(7) 0.058(8) -0.025(7) -0.035(7) 0.019(7)
C2 0.061(9) 0.040(8) 0.056(9) -0.025(7) -0.029(7) 0.016(7)
C3 0.052(8) 0.044(7) 0.036(7) -0.023(6) -0.028(6) 0.014(6)
C4 0.061(9) 0.036(7) 0.058(9) -0.023(7) -0.030(7) 0.015(7)
C5 0.060(9) 0.042(8) 0.064(9) -0.023(7) -0.038(8) 0.018(7)
C6 0.072(9) 0.046(8) 0.082(10) -0.028(7) -0.052(8) 0.023(8)
C7 0.076(10) 0.033(8) 0.095(12) -0.024(7) -0.052(9) 0.019(8)
C8 0.081(11) 0.037(8) 0.111(12) -0.026(8) -0.066(9) 0.019(9)
C9 0.093(11) 0.058(9) 0.123(13) -0.040(9) -0.076(10) 0.041(10)
C10 0.087(11) 0.063(10) 0.103(12) -0.044(8) -0.074(9) 0.035(9)
C11 0.075(9) 0.036(7) 0.053(8) -0.021(7) -0.032(7) 0.020(6)
C12 0.058(9) 0.034(7) 0.053(8) -0.018(6) -0.038(7) 0.010(6)
C13 0.055(8) 0.024(6) 0.054(8) -0.014(6) -0.031(7) 0.006(6)
C14 0.059(9) 0.039(7) 0.050(8) -0.021(7) -0.030(7) 0.024(7)
C15 0.060(9) 0.043(8) 0.055(9) -0.019(7) -0.038(7) 0.023(7)
C16 0.067(9) 0.043(7) 0.062(9) -0.021(7) -0.039(7) 0.031(7)
C17 0.082(11) 0.047(9) 0.081(11) -0.016(8) -0.053(9) 0.024(8)
C18 0.095(12) 0.050(9) 0.103(12) -0.026(9) -0.063(10) 0.024(9)
C19 0.079(11) 0.037(8) 0.093(12) -0.028(8) -0.048(9) 0.034(8)
C20 0.060(9) 0.049(8) 0.076(10) -0.018(7) -0.046(8) 0.024(8)
C21 0.077(14) 0.19(2) 0.146(18) -0.043(14) -0.023(13) 0.019(16)
C22 0.126(19) 0.19(3) 0.16(2) -0.051(17) -0.007(17) 0.035(18)
C23 0.16(3) 0.20(3) 0.17(3) -0.06(2) -0.00(2) 0.04(2)
C24 0.27(5) 0.20(4) 0.23(5) -0.06(4) 0.03(4) 0.07(4)
C25 0.079(14) 0.184(19) 0.112(16) -0.036(14) -0.024(12) 0.008(14)
C26 0.089(15) 0.20(3) 0.111(18) -0.021(16) -0.037(13) -0.006(16)
C27 0.096(18) 0.19(3) 0.13(2) -0.027(18) -0.037(15) -0.005(18)
C28 0.13(3) 0.17(4) 0.21(4) -0.02(3) -0.07(3) -0.07(3)
C29 0.096(15) 0.172(19) 0.119(16) -0.030(14) -0.047(12) 0.022(14)
C30 0.113(17) 0.16(2) 0.135(19) -0.029(16) -0.049(14) 0.012(15)
C31 0.12(2) 0.16(3) 0.14(3) -0.039(19) -0.046(17) 0.002(18)
C32 0.17(4) 0.22(4) 0.15(4) -0.03(3) -0.09(3) -0.03(3)
C33 0.109(17) 0.20(2) 0.140(19) 0.009(15) -0.041(14) 0.026(15)
C34 0.14(2) 0.20(3) 0.16(3) 0.021(18) -0.049(17) 0.048(18)
C35 0.17(3) 0.20(3) 0.18(3) 0.03(2) -0.05(2) 0.05(3)
C36 0.25(5) 0.26(5) 0.22(5) 0.08(4) -0.11(3) 0.06(4)
C37 0.051(8) 0.066(10) 0.060(9) -0.038(7) -0.024(7) 0.017(8)
C38 0.055(9) 0.086(11) 0.057(10) -0.041(8) -0.020(8) 0.015(9)
C39 0.063(10) 0.095(13) 0.046(9) -0.041(9) -0.029(8) 0.024(9)
C40 0.065(12) 0.110(17) 0.040(10) -0.047(12) -0.012(9) 0.024(10)
C41 0.057(9) 0.056(9) 0.064(10) -0.025(8) -0.021(8) 0.018(8)
C42 0.079(11) 0.061(10) 0.076(12) -0.030(9) -0.032(9) 0.019(9)
C43 0.083(14) 0.072(13) 0.096(15) -0.027(11) -0.017(12) 0.009(11)
C44 0.12(3) 0.14(3) 0.14(3) -0.02(3) -0.00(3) 0.05(3)
C45 0.048(9) 0.071(10) 0.070(10) -0.024(8) -0.032(8) 0.022(8)
C46 0.063(10) 0.084(11) 0.077(11) -0.036(9) -0.039(9) 0.011(10)
C47 0.067(11) 0.090(13) 0.077(13) -0.043(10) -0.034(10) 0.016(11)
C48 0.089(18) 0.123(19) 0.096(19) -0.060(17) -0.036(15) 0.000(17)
C49 0.053(9) 0.056(9) 0.059(9) -0.013(7) -0.029(7) 0.012(8)
C50 0.060(9) 0.063(10) 0.062(10) -0.026(8) -0.034(8) 0.027(8)
C51 0.071(11) 0.053(10) 0.078(12) -0.025(9) -0.041(9) 0.028(9)
C52 0.087(16) 0.088(17) 0.097(17) -0.041(14) -0.054(14) 0.042(14)
C53 0.216(18) 0.077(12) 0.052(10) -0.061(13) -0.078(11) 0.023(9)
C54 0.21(2) 0.109(16) 0.092(15) -0.063(16) -0.078(14) 0.024(13)
C55 0.22(3) 0.14(2) 0.111(18) -0.063(19) -0.097(17) 0.015(16)
C56 0.25(4) 0.20(4) 0.17(4) -0.02(4) -0.12(3) 0.00(3)
C57 0.242(19) 0.070(11) 0.060(10) -0.046(13) -0.091(12) 0.028(9)
C58 0.29(3) 0.088(13) 0.077(13) -0.049(15) -0.090(16) 0.021(12)
C59 0.31(3) 0.104(16) 0.092(16) -0.064(18) -0.087(19) 0.031(15)
C60 0.39(5) 0.099(19) 0.063(18) -0.05(3) -0.09(3) 0.017(17)
C61 0.185(16) 0.065(9) 0.045(9) -0.064(11) -0.066(10) 0.036(7)
C62 0.176(17) 0.060(10) 0.060(10) -0.057(11) -0.075(11) 0.039(8)
C63 0.19(2) 0.076(12) 0.075(13) -0.058(13) -0.082(13) 0.009(10)
C64 0.20(3) 0.065(15) 0.09(2) -0.036(18) -0.05(2) 0.004(13)
C65 0.211(18) 0.100(14) 0.041(9) -0.049(14) -0.057(11) 0.028(10)
C66 0.21(2) 0.123(17) 0.072(13) -0.056(16) -0.058(13) 0.044(13)
C67 0.22(3) 0.16(2) 0.091(17) -0.06(2) -0.064(16) 0.057(17)
C68 0.24(4) 0.21(4) 0.14(3) -0.13(3) -0.06(3) 0.08(3)
C69 0.097(11) 0.037(7) 0.042(8) -0.041(8) -0.018(8) 0.016(6)
C70 0.094(11) 0.041(8) 0.044(8) -0.036(8) -0.015(8) 0.010(7)
C71 0.070(11) 0.044(8) 0.045(9) -0.029(8) -0.023(8) 0.010(7)
C72 0.105(18) 0.054(12) 0.063(13) -0.039(12) -0.006(12) -0.005(10)
C73 0.095(11) 0.067(10) 0.048(9) -0.054(9) -0.028(8) 0.021(8)
C74 0.101(13) 0.104(14) 0.072(12) -0.041(12) -0.035(10) 0.033(11)
C75 0.103(15) 0.101(16) 0.119(17) -0.027(14) -0.017(14) 0.045(14)
C76 0.073(16) 0.10(2) 0.10(2) -0.008(14) -0.008(14) -0.021(16)
C77 0.099(12) 0.053(9) 0.056(10) -0.026(9) -0.029(9) 0.032(8)
C78 0.105(14) 0.119(15) 0.068(12) -0.038(12) -0.041(10) 0.044(11)
C79 0.116(17) 0.168(19) 0.096(15) -0.052(15) -0.049(13) 0.082(15)
C80 0.17(4) 0.23(4) 0.13(3) -0.08(3) -0.09(3) 0.06(3)
C81 0.074(10) 0.037(7) 0.054(9) -0.030(7) -0.021(8) 0.016(7)
C82 0.076(11) 0.036(8) 0.050(9) -0.021(8) -0.009(8) 0.010(7)
C83 0.102(15) 0.050(10) 0.072(12) -0.021(11) 0.003(11) 0.006(10)
C84 0.12(2) 0.077(16) 0.047(12) -0.021(15) -0.009(13) -0.005(11)
C85 0.125(14) 0.057(10) 0.088(12) -0.002(10) -0.068(10) 0.015(9)
C86 0.125(15) 0.057(11) 0.084(12) -0.001(10) -0.065(11) 0.013(9)
C87 0.130(17) 0.077(13) 0.081(13) 0.018(12) -0.075(12) 0.002(11)
C88 0.15(3) 0.13(3) 0.067(16) 0.003(19) -0.072(15) 0.034(15)
C89 0.120(14) 0.066(11) 0.112(13) -0.044(10) -0.077(11) 0.032(10)
C90 0.155(17) 0.092(14) 0.134(17) -0.064(12) -0.082(14) 0.031(13)
C91 0.16(2) 0.104(17) 0.16(2) -0.077(15) -0.081(17) 0.046(16)
C92 0.24(4) 0.16(4) 0.22(4) -0.12(3) -0.12(3) 0.05(3)
C93 0.077(11) 0.066(10) 0.081(11) -0.014(9) -0.050(9) 0.012(9)
C94 0.077(11) 0.073(11) 0.068(11) -0.024(9) -0.043(9) 0.015(9)
C95 0.099(14) 0.077(13) 0.075(12) -0.026(11) -0.055(11) 0.007(10)
C96 0.14(3) 0.10(2) 0.11(2) 0.008(18) -0.082(18) -0.018(16)
C97 0.096(12) 0.055(10) 0.090(12) -0.007(9) -0.062(10) 0.021(9)
C98 0.088(12) 0.051(9) 0.084(12) -0.013(9) -0.055(10) 0.028(9)
C99 0.091(14) 0.061(11) 0.092(14) -0.001(10) -0.059(11) 0.023(11)
C100 0.097(18) 0.068(14) 0.102(19) 0.000(13) -0.055(16) 0.026(14)
C101 0.165(15) 0.078(11) 0.052(9) -0.074(11) -0.068(10) 0.028(8)
C102 0.201(19) 0.100(13) 0.066(12) -0.085(13) -0.060(13) 0.038(11)
C103 0.21(3) 0.110(15) 0.088(15) -0.090(15) -0.075(16) 0.036(14)
C104 0.26(4) 0.16(3) 0.11(3) -0.14(3) -0.07(3) 0.07(2)
C105 0.163(15) 0.070(11) 0.054(9) -0.054(10) -0.083(10) 0.028(8)
C106 0.173(19) 0.107(16) 0.111(16) -0.040(14) -0.077(14) 0.028(13)
C107 0.21(3) 0.14(2) 0.14(2) -0.028(19) -0.073(18) 0.058(18)
C108 0.33(5) 0.15(3) 0.22(4) -0.06(4) -0.03(4) 0.09(3)
C109 0.153(15) 0.096(14) 0.062(11) -0.045(12) -0.035(11) 0.021(10)
C110 0.136(17) 0.121(17) 0.099(16) -0.038(14) -0.038(13) 0.014(14)
C111 0.14(2) 0.15(3) 0.13(2) -0.044(18) -0.040(16) 0.001(18)
C112 0.16(4) 0.17(4) 0.21(4) 0.02(3) -0.05(3) -0.03(3)
C113 0.134(13) 0.084(11) 0.038(8) -0.059(10) -0.059(9) 0.021(7)
C114 0.128(14) 0.077(11) 0.051(10) -0.052(10) -0.051(10) 0.028(8)
C115 0.120(16) 0.083(13) 0.067(12) -0.051(12) -0.044(11) 0.036(10)
C116 0.12(2) 0.086(17) 0.104(19) -0.042(15) -0.091(17) 0.045(14)
C117 0.081(11) 0.030(7) 0.075(10) -0.027(7) -0.024(9) 0.017(7)
C118 0.080(11) 0.044(9) 0.072(11) -0.026(8) -0.025(9) 0.021(8)
C119 0.102(15) 0.069(13) 0.087(14) -0.036(12) 0.004(12) 0.007(11)
C120 0.12(2) 0.11(2) 0.062(14) -0.063(17) -0.001(14) 0.014(13)
C121 0.073(10) 0.033(7) 0.058(9) -0.026(7) -0.020(8) 0.010(7)
C122 0.072(10) 0.048(9) 0.048(9) -0.021(8) -0.028(8) 0.012(7)
C123 0.083(13) 0.059(11) 0.077(12) -0.018(10) -0.032(10) -0.009(10)
C124 0.099(18) 0.083(17) 0.083(17) -0.018(14) -0.052(14) -0.014(13)
C125 0.090(11) 0.045(9) 0.061(10) -0.009(8) -0.030(9) 0.017(8)
C126 0.088(12) 0.079(13) 0.088(14) -0.018(11) -0.030(11) 0.010(11)
C127 0.090(14) 0.116(17) 0.147(19) -0.031(14) -0.022(14) -0.040(16)
C128 0.09(2) 0.16(3) 0.16(3) -0.05(2) -0.04(2) -0.03(3)
C129 0.090(11) 0.028(7) 0.052(9) -0.018(7) -0.031(8) 0.009(6)
C130 0.089(11) 0.042(8) 0.064(10) -0.018(8) -0.036(9) 0.024(7)
C131 0.089(13) 0.039(9) 0.069(11) -0.021(9) -0.024(10) 0.017(8)
C132 0.089(15) 0.045(10) 0.073(13) -0.035(10) -0.043(11) 0.023(9)
C133 0.115(17) 0.142(18) 0.146(18) -0.040(16) -0.007(14) 0.017(16)
C134 0.122(19) 0.16(2) 0.16(2) -0.013(18) -0.019(16) 0.006(18)
C135 0.13(3) 0.18(3) 0.18(3) -0.01(2) -0.031(18) -0.00(3)
C136 0.16(4) 0.19(4) 0.18(3) 0.01(3) -0.07(3) -0.05(3)
C137 0.127(17) 0.155(17) 0.17(2) -0.058(16) -0.002(16) 0.020(17)
C138 0.136(19) 0.17(2) 0.20(3) -0.068(18) 0.006(19) 0.02(2)
C139 0.13(2) 0.17(3) 0.23(3) -0.08(2) 0.01(3) 0.00(3)
C140 0.17(4) 0.21(4) 0.27(5) -0.06(4) 0.01(4) -0.07(4)
C141 0.142(18) 0.158(19) 0.142(18) -0.033(17) -0.024(15) -0.003(16)
C142 0.16(2) 0.17(3) 0.14(2) -0.024(19) -0.030(17) 0.003(18)
C143 0.17(3) 0.17(3) 0.13(3) -0.03(2) -0.04(2) -0.00(2)
C144 0.24(5) 0.24(5) 0.18(4) -0.06(4) -0.06(3) -0.03(4)
C145 0.134(16) 0.156(19) 0.17(2) -0.060(16) -0.010(16) 0.036(17)
C146 0.15(2) 0.16(2) 0.19(3) -0.078(18) -0.02(2) 0.05(2)
C147 0.18(3) 0.19(3) 0.22(3) -0.09(2) -0.04(3) 0.03(3)
C148 0.30(5) 0.29(5) 0.24(4) -0.09(4) -0.08(4) 0.02(5)
C149 0.21(2) 0.24(3) 0.23(3) 0.01(3) 0.03(2) 0.09(3)
C150 0.23(3) 0.27(3) 0.26(3) 0.02(3) 0.05(3) 0.11(3)
C151 0.23(3) 0.29(4) 0.28(4) 0.03(3) 0.05(3) 0.11(4)
C152 0.31(5) 0.35(6) 0.30(4) 0.03(5) -0.02(5) 0.07(6)
C153 0.18(2) 0.19(3) 0.16(2) -0.046(19) -0.035(19) 0.049(19)
C154 0.18(3) 0.19(3) 0.15(3) -0.08(2) -0.05(2) 0.04(2)
C155 0.18(3) 0.20(3) 0.16(3) -0.10(3) -0.05(3) 0.03(3)
C156 0.22(4) 0.17(4) 0.17(3) -0.11(3) -0.04(4) 0.02(3)
C157 0.24(3) 0.23(3) 0.18(3) -0.01(3) 0.01(2) 0.07(3)
C158 0.25(3) 0.24(3) 0.19(3) -0.03(3) 0.01(3) 0.06(3)
C159 0.24(3) 0.25(4) 0.19(3) -0.04(3) 0.02(3) 0.06(3)
C160 0.25(5) 0.30(5) 0.23(5) -0.11(4) 0.06(4) 0.07(4)
C161 0.21(3) 0.19(2) 0.20(3) 0.02(2) -0.03(2) 0.09(2)
C162 0.22(3) 0.19(3) 0.21(3) 0.02(3) -0.03(3) 0.09(3)
C163 0.23(3) 0.19(3) 0.21(3) 0.03(3) -0.03(3) 0.09(3)
C164 0.26(5) 0.19(4) 0.19(5) -0.00(4) -0.03(4) 0.09(3)
C165 0.074(13) 0.24(2) 0.101(15) -0.033(14) -0.022(11) -0.053(15)
C166 0.078(13) 0.22(3) 0.086(15) -0.038(15) -0.022(11) -0.041(15)
C167 0.087(16) 0.21(3) 0.091(17) -0.047(16) -0.014(13) -0.038(17)
C168 0.09(3) 0.20(4) 0.14(3) -0.05(3) 0.01(2) -0.04(3)
C169 0.086(14) 0.25(3) 0.128(17) -0.050(15) -0.030(12) -0.062(15)
C170 0.103(18) 0.25(3) 0.15(2) -0.058(18) -0.032(15) -0.055(18)
C171 0.13(2) 0.26(3) 0.15(3) -0.07(2) -0.036(17) -0.05(2)
C172 0.21(5) 0.31(5) 0.18(4) -0.04(4) 0.01(4) -0.01(3)
C173 0.075(13) 0.25(3) 0.119(16) -0.037(14) -0.037(11) -0.071(14)
C174 0.090(16) 0.25(3) 0.122(17) -0.030(16) -0.029(13) -0.062(16)
C175 0.089(17) 0.25(3) 0.107(18) -0.031(18) -0.037(14) -0.083(18)
C176 0.12(3) 0.26(4) 0.15(3) -0.06(3) -0.06(3) -0.04(3)
C177 0.092(14) 0.28(3) 0.128(18) -0.030(16) -0.009(14) -0.072(17)
C178 0.126(19) 0.30(3) 0.14(2) -0.03(2) -0.002(17) -0.09(2)
C179 0.14(3) 0.32(4) 0.17(3) -0.03(3) 0.01(3) -0.10(3)
C180 0.18(4) 0.35(6) 0.29(5) -0.08(4) 0.04(4) -0.07(5)
C181 0.2(10) 0.1526 0.1526 0.0000 0.0000 0.0000
C182 0.2(9) 0.1524 0.1524 0.0000 0.0000 0.0000
C183 0.1(5) 0.0717 0.0717 0.0000 0.0000 0.0000
C184 0.1(5) 0.0835 0.0835 0.0000 0.0000 0.0000
C185 0.2(14) 0.2145 0.2145 0.0000 0.0000 0.0000
C186 0.2(13) 0.2122 0.2122 0.0000 0.0000 0.0000
C187 0.1(6) 0.0851 0.0851 0.0000 0.0000 0.0000
C188 0.1(6) 0.0979 0.0979 0.0000 0.0000 0.0000
C189 0.1(6) 0.0943 0.0943 0.0000 0.0000 0.0000
C190 0.1(6) 0.1020 0.1020 0.0000 0.0000 0.0000
C191 0.1(10) 0.1495 0.1495 0.0000 0.0000 0.0000
C192 0.2(10) 0.1758 0.1758 0.0000 0.0000 0.0000
C193 0.2(11) 0.1611 0.1611 0.0000 0.0000 0.0000
C194 0.2(10) 0.1782 0.1782 0.0000 0.0000 0.0000

loop_
_atom_type_symbol
_atom_type_description
_atom_type_scat_dispersion_real
_atom_type_scat_dispersion_imag
_atom_type_scat_source
C C 0.003 0.002
;
International Tables for Crystallography
(1992, Vol. C, Tables 4.2.6.8 and 6.1.1.4)
;
H H 0.000 0.000
;
International Tables for Crystallography
(1992, Vol. C, Table 6.1.1.4)
;
N N 0.006 0.003
;
International Tables for Crystallography
(1992, Vol. C, Tables 4.2.6.8 and 6.1.1.4)
;
O O 0.011 0.006
;
International Tables for Crystallography
(1992, Vol. C, Tables 4.2.6.8 and 6.1.1.4)
;
Ru Ru -1.259 0.836
;
International Tables for Crystallography
(1992, Vol. C, Tables 4.2.6.8 and 6.1.1.4)
;
Si Si 0.082 0.070
;
International Tables for Crystallography
(1992, Vol. C, Tables 4.2.6.8 and 6.1.1.4)
;
W W -0.849 6.872
;
International Tables for Crystallography
(1992, Vol. C, Tables 4.2.6.8 and 6.1.1.4)
;

loop_
_geom_angle_atom_site_label_1
_geom_angle_atom_site_label_2
_geom_angle_atom_site_label_3
_geom_angle
_geom_angle_publ_flag
O1 W1 O5 106.1(7) yes
O1 W1 O9 88.9(5) yes
O1 W1 O10 90.6(5) yes
O1 W1 O17 156.4(7) yes
O1 W1 O22 84.8(6) yes
O5 W1 O9 98.2(7) yes
O5 W1 O10 103.6(7) yes
O5 W1 O17 97.3(6) yes
O5 W1 O22 165.7(6) yes
O9 W1 O10 157.4(7) yes
O9 W1 O17 84.3(5) yes
O9 W1 O22 72.3(5) yes
O10 W1 O17 87.2(5) yes
O10 W1 O22 85.2(6) yes
O17 W1 O22 71.6(5) yes
O2 W2 O6 102.8(7) yes
O2 W2 O10 90.2(5) yes
O2 W2 O11 90.8(5) yes
O2 W2 O18 160.1(7) yes
O2 W2 O23 88.7(6) yes
O6 W2 O10 102.9(7) yes
O6 W2 O11 100.4(7) yes
O6 W2 O18 97.0(7) yes
O6 W2 O23 166.4(6) yes
O10 W2 O11 155.9(7) yes
O10 W2 O18 86.0(6) yes
O10 W2 O23 84.1(6) yes
O11 W2 O18 85.0(6) yes
O11 W2 O23 71.8(6) yes
O18 W2 O23 71.6(5) yes
O3 W3 O7 98.5(6) yes
O3 W3 O12 95.1(6) yes
O3 W3 O13 89.0(6) yes
O3 W3 O15 78.5(4) yes
O3 W3 O20 160.8(4) yes
O7 W3 O12 101.7(5) yes
O7 W3 O13 100.8(5) yes
O7 W3 O15 173.8(5) yes
O7 W3 O20 100.5(7) yes
O12 W3 O13 156.2(4) yes
O12 W3 O15 84.1(4) yes
O12 W3 O20 83.3(6) yes
O13 W3 O15 73.8(4) yes
O13 W3 O20 85.3(6) yes
O15 W3 O20 82.3(5) yes
O4 W4 O8 101.6(6) yes
O4 W4 O13 92.3(6) yes
O4 W4 O14 92.3(6) yes
O4 W4 O15 75.9(5) yes
O4 W4 O21 158.2(5) yes
O8 W4 O13 101.2(5) yes
O8 W4 O14 100.2(5) yes
O8 W4 O15 174.0(5) yes
O8 W4 O21 99.9(6) yes
O13 W4 O14 156.8(5) yes
O13 W4 O15 73.6(4) yes
O13 W4 O21 86.6(5) yes
O14 W4 O15 85.5(4) yes
O14 W4 O21 80.7(5) yes
O15 W4 O21 82.9(5) yes
O11 W5 O12 91.3(6) yes
O11 W5 O19 103.3(7) yes
O11 W5 O23 72.5(6) yes
O11 W5 O26 86.9(6) yes
O11 W5 O27 158.4(6) yes
O12 W5 O19 102.0(5) yes
O12 W5 O23 86.2(4) yes
O12 W5 O26 158.8(5) yes
O12 W5 O27 85.6(6) yes
O19 W5 O23 171.0(5) yes
O19 W5 O26 98.9(5) yes
O19 W5 O27 98.3(7) yes
O23 W5 O26 73.1(4) yes
O23 W5 O27 85.9(5) yes
O26 W5 O27 88.4(6) yes
O9 W6 O14 93.5(6) yes
O9 W6 O16 100.8(7) yes
O9 W6 O22 72.9(5) yes
O9 W6 O24 88.8(6) yes
O9 W6 O29 158.6(5) yes
O14 W6 O16 101.6(5) yes
O14 W6 O22 86.4(4) yes
O14 W6 O24 158.6(5) yes
O14 W6 O29 84.6(5) yes
O16 W6 O22 170.3(5) yes
O16 W6 O24 98.9(5) yes
O16 W6 O29 100.5(7) yes
O22 W6 O24 73.9(5) yes
O22 W6 O29 85.7(5) yes
O24 W6 O29 85.5(6) yes
O17 W7 O22 73.1(5) yes
O17 W7 O24 89.3(6) yes
O17 W7 O25 89.8(6) yes
O17 W7 O31 101.3(7) yes
O17 W7 O35 157.7(4) yes
O22 W7 O24 73.4(4) yes
O22 W7 O25 84.9(4) yes
O22 W7 O31 172.0(6) yes
O22 W7 O35 84.9(5) yes
O24 W7 O25 157.5(4) yes
O24 W7 O31 101.2(6) yes
O24 W7 O35 87.4(6) yes
O25 W7 O31 101.0(5) yes
O25 W7 O35 85.0(6) yes
O31 W7 O35 101.0(7) yes
O18 W8 O23 74.7(5) yes
O18 W8 O25 89.9(7) yes
O18 W8 O26 89.3(6) yes
O18 W8 O32 100.3(7) yes
O18 W8 O36 157.5(5) yes
O23 W8 O25 85.1(4) yes
O23 W8 O26 73.5(4) yes
O23 W8 O32 172.2(6) yes
O23 W8 O36 82.9(5) yes
O25 W8 O26 158.0(4) yes
O25 W8 O32 101.0(5) yes
O25 W8 O36 86.3(6) yes
O26 W8 O32 100.8(5) yes
O26 W8 O36 86.1(6) yes
O32 W8 O36 102.2(7) yes
O20 W9 O27 86.2(6) yes
O20 W9 O28 90.0(6) yes
O20 W9 O30 84.7(5) yes
O20 W9 O33 102.1(6) yes
O20 W9 O37 158.6(5) yes
O27 W9 O28 158.5(6) yes
O27 W9 O30 85.1(5) yes
O27 W9 O33 100.6(6) yes
O27 W9 O37 88.4(5) yes
O28 W9 O30 73.5(5) yes
O28 W9 O33 100.9(6) yes
O28 W9 O37 87.5(5) yes
O30 W9 O33 171.3(6) yes
O30 W9 O37 74.2(5) yes
O33 W9 O37 99.2(6) yes
O21 W10 O28 89.1(5) yes
O21 W10 O29 88.1(5) yes
O21 W10 O30 84.9(5) yes
O21 W10 O34 102.4(6) yes
O21 W10 O38 156.3(6) yes
O28 W10 O29 159.3(6) yes
O28 W10 O30 73.0(5) yes
O28 W10 O34 99.5(6) yes
O28 W10 O38 84.7(5) yes
O29 W10 O30 86.3(5) yes
O29 W10 O34 101.1(6) yes
O29 W10 O38 89.6(5) yes
O30 W10 O34 169.7(6) yes
O30 W10 O38 71.4(5) yes
O34 W10 O38 101.2(6) yes
O30 W11 O35 84.7(5) yes
O30 W11 O36 83.8(5) yes
O30 W11 O37 74.1(5) yes
O30 W11 O38 71.0(5) yes
O30 W11 O39 170.9(6) yes
O35 W11 O36 86.8(6) yes
O35 W11 O37 158.7(5) yes
O35 W11 O38 89.1(5) yes
O35 W11 O39 101.8(6) yes
O36 W11 O37 88.9(5) yes
O36 W11 O38 154.7(6) yes
O36 W11 O39 102.7(6) yes
O37 W11 O38 85.9(5) yes
O37 W11 O39 99.4(6) yes
O38 W11 O39 102.6(6) yes
O41 W12 O45 103.5(6) yes
O41 W12 O49 89.9(6) yes
O41 W12 O50 91.8(5) yes
O41 W12 O57 161.5(6) yes
O41 W12 O62 89.1(5) yes
O45 W12 O49 102.2(5) yes
O45 W12 O50 100.9(6) yes
O45 W12 O57 95.0(6) yes
O45 W12 O62 166.2(6) yes
O49 W12 O50 155.7(6) yes
O49 W12 O57 85.7(5) yes
O49 W12 O62 83.3(5) yes
O50 W12 O57 85.1(5) yes
O50 W12 O62 72.5(5) yes
O57 W12 O62 72.6(5) yes
O42 W13 O46 100.9(5) yes
O42 W13 O51 92.5(5) yes
O42 W13 O52 92.3(5) yes
O42 W13 O54 75.6(4) yes
O42 W13 O59 158.0(4) yes
O46 W13 O51 101.7(7) yes
O46 W13 O52 99.5(7) yes
O46 W13 O54 173.0(7) yes
O46 W13 O59 101.2(5) yes
O51 W13 O52 157.0(5) yes
O51 W13 O54 84.6(5) yes
O51 W13 O59 83.4(6) yes
O52 W13 O54 74.8(5) yes
O52 W13 O59 83.7(5) yes
O54 W13 O59 82.4(4) yes
O43 W14 O47 101.4(6) yes
O43 W14 O52 96.2(5) yes
O43 W14 O53 89.3(5) yes
O43 W14 O54 75.6(6) yes
O43 W14 O60 156.8(6) yes
O47 W14 O52 98.9(6) yes
O47 W14 O53 101.3(6) yes
O47 W14 O54 174.0(5) yes
O47 W14 O60 101.1(6) yes
O52 W14 O53 157.5(6) yes
O52 W14 O54 76.4(5) yes
O52 W14 O60 85.8(5) yes
O53 W14 O54 83.9(5) yes
O53 W14 O60 80.9(4) yes
O54 W14 O60 82.5(5) yes
O40 W15 O44 106.0(5) yes
O40 W15 O48 88.5(5) yes
O40 W15 O49 91.6(5) yes
O40 W15 O56 157.1(4) yes
O40 W15 O61 85.0(4) yes
O44 W15 O48 99.9(6) yes
O44 W15 O49 102.3(7) yes
O44 W15 O56 96.6(5) yes
O44 W15 O61 166.7(5) yes
O48 W15 O49 156.8(5) yes
O48 W15 O56 84.0(6) yes
O48 W15 O61 72.3(4) yes
O49 W15 O56 87.0(6) yes
O49 W15 O61 84.6(5) yes
O56 W15 O61 72.1(4) yes
O50 W16 O51 89.9(5) yes
O50 W16 O58 101.2(6) yes
O50 W16 O62 72.2(5) yes
O50 W16 O65 86.8(5) yes
O50 W16 O66 157.4(5) yes
O51 W16 O58 101.8(6) yes
O51 W16 O62 86.0(4) yes
O51 W16 O65 159.1(5) yes
O51 W16 O66 87.2(6) yes
O58 W16 O62 170.0(6) yes
O58 W16 O65 99.1(6) yes
O58 W16 O66 101.4(6) yes
O62 W16 O65 73.4(5) yes
O62 W16 O66 85.2(4) yes
O65 W16 O66 88.1(6) yes
O48 W17 O53 95.0(5) yes
O48 W17 O55 100.0(6) yes
O48 W17 O61 72.9(5) yes
O48 W17 O63 86.5(5) yes
O48 W17 O68 158.2(6) yes
O53 W17 O55 103.1(6) yes
O53 W17 O61 86.3(5) yes
O53 W17 O63 157.9(5) yes
O53 W17 O68 84.9(4) yes
O55 W17 O61 168.8(5) yes
O55 W17 O63 98.3(6) yes
O55 W17 O68 101.3(6) yes
O61 W17 O63 73.0(5) yes
O61 W17 O68 85.4(5) yes
O63 W17 O68 85.6(5) yes
O57 W18 O62 74.6(5) yes
O57 W18 O64 91.7(5) yes
O57 W18 O65 87.9(5) yes
O57 W18 O71 99.8(6) yes
O57 W18 O75 159.4(6) yes
O62 W18 O64 84.4(5) yes
O62 W18 O65 73.8(5) yes
O62 W18 O71 172.8(6) yes
O62 W18 O75 84.8(5) yes
O64 W18 O65 157.5(6) yes
O64 W18 O71 100.5(6) yes
O64 W18 O75 85.6(5) yes
O65 W18 O71 101.7(6) yes
O65 W18 O75 86.9(5) yes
O71 W18 O75 100.7(6) yes
O59 W19 O66 86.6(6) yes
O59 W19 O67 91.3(6) yes
O59 W19 O69 84.8(4) yes
O59 W19 O76 158.8(4) yes
O66 W19 O67 156.8(4) yes
O66 W19 O69 83.1(5) yes
O66 W19 O76 87.0(6) yes
O67 W19 O69 73.7(5) yes
O67 W19 O76 86.6(6) yes
O69 W19 O76 74.3(4) yes
O60 W20 O67 88.0(5) yes
O60 W20 O68 87.8(5) yes
O60 W20 O69 84.2(6) yes
O60 W20 O73 103.4(7) yes
O60 W20 O77 156.3(7) yes
O67 W20 O68 159.3(6) yes
O67 W20 O69 73.2(5) yes
O67 W20 O73 99.2(6) yes
O67 W20 O77 85.4(5) yes
O68 W20 O69 86.2(5) yes
O68 W20 O73 101.4(6) yes
O68 W20 O77 90.4(5) yes
O69 W20 O73 169.3(5) yes
O69 W20 O77 72.1(6) yes
O73 W20 O77 100.1(7) yes
O56 W21 O61 73.6(4) yes
O56 W21 O63 89.1(6) yes
O56 W21 O64 88.6(6) yes
O56 W21 O70 100.5(5) yes
O56 W21 O74 158.6(5) yes
O61 W21 O63 74.8(5) yes
O61 W21 O64 83.7(5) yes
O61 W21 O70 172.0(5) yes
O61 W21 O74 85.5(4) yes
O63 W21 O64 158.1(5) yes
O63 W21 O70 100.0(7) yes
O63 W21 O74 90.1(6) yes
O64 W21 O70 101.9(7) yes
O64 W21 O74 84.3(6) yes
O70 W21 O74 100.7(5) yes
O69 W22 O74 83.7(4) yes
O69 W22 O75 85.0(5) yes
O69 W22 O76 75.2(4) yes
O69 W22 O77 73.3(5) yes
O69 W22 O78 171.0(6) yes
O74 W22 O75 86.4(6) yes
O74 W22 O76 158.9(5) yes
O74 W22 O77 87.5(6) yes
O74 W22 O78 102.2(5) yes
O75 W22 O76 90.9(6) yes
O75 W22 O77 157.9(5) yes
O75 W22 O78 102.0(7) yes
O76 W22 O77 87.3(6) yes
O76 W22 O78 98.8(5) yes
O77 W22 O78 100.0(7) yes
O1 Ru1 O2 88.0(5) yes
O1 Ru1 O3 170.3(7) yes
O1 Ru1 O4 89.9(5) yes
O1 Ru1 O15 92.4(6) yes
O1 Ru1 N1 90.3(7) yes
O2 Ru1 O3 96.3(5) yes
O2 Ru1 O4 174.1(6) yes
O2 Ru1 O15 95.4(5) yes
O2 Ru1 N1 90.4(6) yes
O3 Ru1 O4 85.0(5) yes
O3 Ru1 O15 78.6(5) yes
O3 Ru1 N1 98.3(5) yes
O4 Ru1 O15 79.1(5) yes
O4 Ru1 N1 95.2(6) yes
O15 Ru1 N1 173.7(5) yes
O40 Ru2 O41 86.8(5) yes
O40 Ru2 O42 170.7(4) yes
O40 Ru2 O43 90.5(5) yes
O40 Ru2 O54 92.5(4) yes
O40 Ru2 N3 91.0(5) yes
O41 Ru2 O42 93.7(4) yes
O41 Ru2 O43 173.1(5) yes
O41 Ru2 O54 94.7(5) yes
O41 Ru2 N3 91.6(6) yes
O42 Ru2 O43 88.0(5) yes
O42 Ru2 O54 78.2(4) yes
O42 Ru2 N3 98.2(5) yes
O43 Ru2 O54 79.1(5) yes
O43 Ru2 N3 94.8(6) yes
O54 Ru2 N3 172.9(6) yes
O15 Si1 O22 109.0(6) yes
O15 Si1 O23 110.4(6) yes
O15 Si1 O30 108.1(6) yes
O22 Si1 O23 108.6(6) yes
O22 Si1 O30 110.2(7) yes
O23 Si1 O30 110.5(7) yes
O54 Si2 O61 110.0(6) yes
O54 Si2 O62 109.5(7) yes
O54 Si2 O69 108.7(6) yes
O61 Si2 O62 107.9(6) yes
O61 Si2 O69 110.3(6) yes
O62 Si2 O69 110.4(7) yes
W1 O1 Ru1 144.8(7) yes
W2 O2 Ru1 142.4(8) yes
W3 O3 Ru1 111.9(5) yes
W4 O4 Ru1 113.7(6) yes
W1 O9 W6 122.5(7) yes
W1 O10 W2 146.2(6) yes
W2 O11 W5 124.1(8) yes
W3 O12 W5 153.0(8) yes
W3 O13 W4 121.4(6) yes
W4 O14 W6 154.6(7) yes
W3 O15 W4 90.5(3) yes
W3 O15 Ru1 90.7(4) yes
W3 O15 Si1 125.7(6) yes
W4 O15 Ru1 91.2(4) yes
W4 O15 Si1 125.9(7) yes
Ru1 O15 Si1 122.4(7) yes
W1 O17 W7 123.0(6) yes
W2 O18 W8 121.6(7) yes
W3 O20 W9 152.8(7) yes
W4 O21 W10 152.6(6) yes
W1 O22 W6 92.4(5) yes
W1 O22 W7 92.3(4) yes
W1 O22 Si1 124.4(8) yes
W6 O22 W7 90.9(4) yes
W6 O22 Si1 123.9(7) yes
W7 O22 Si1 123.5(6) yes
W2 O23 W5 91.5(5) yes
W2 O23 W8 92.1(4) yes
W2 O23 Si1 124.1(7) yes
W5 O23 W8 91.6(4) yes
W5 O23 Si1 122.8(6) yes
W8 O23 Si1 125.0(7) yes
W6 O24 W7 121.7(6) yes
W7 O25 W8 151.6(8) yes
W5 O26 W8 121.7(6) yes
W5 O27 W9 150.3(7) yes
W9 O28 W10 121.3(7) yes
W6 O29 W10 147.8(7) yes
W9 O30 W10 92.2(5) yes
W9 O30 W11 91.1(5) yes
W9 O30 Si1 124.1(6) yes
W10 O30 W11 91.8(5) yes
W10 O30 Si1 124.7(7) yes
W11 O30 Si1 123.3(5) yes
W7 O35 W11 151.2(7) yes
W8 O36 W11 151.9(7) yes
W9 O37 W11 120.6(7) yes
W10 O38 W11 125.8(8) yes
W15 O40 Ru2 145.0(7) yes
W12 O41 Ru2 143.1(7) yes
W13 O42 Ru2 114.9(4) yes
W14 O43 Ru2 114.1(6) yes
W15 O48 W17 122.7(6) yes
W12 O49 W15 145.8(7) yes
W12 O50 W16 123.5(8) yes
W13 O51 W16 151.9(7) yes
W13 O52 W14 117.4(7) yes
W14 O53 W17 155.4(6) yes
W13 O54 W14 90.2(4) yes
W13 O54 Ru2 91.3(4) yes
W13 O54 Si2 125.7(6) yes
W14 O54 Ru2 91.2(5) yes
W14 O54 Si2 125.5(7) yes
Ru2 O54 Si2 122.6(7) yes
W15 O56 W21 121.3(6) yes
W12 O57 W18 120.3(7) yes
W13 O59 W19 153.6(8) yes
W14 O60 W20 153.1(6) yes
W15 O61 W17 91.9(4) yes
W15 O61 W21 92.9(3) yes
W15 O61 Si2 124.4(6) yes
W17 O61 W21 91.0(4) yes
W17 O61 Si2 122.9(7) yes
W21 O61 Si2 124.3(6) yes
W12 O62 W16 91.7(5) yes
W12 O62 W18 92.5(5) yes
W12 O62 Si2 125.0(6) yes
W16 O62 W18 91.3(5) yes
W16 O62 Si2 122.6(6) yes
W18 O62 Si2 124.2(6) yes
W17 O63 W21 121.1(6) yes
W18 O64 W21 152.7(7) yes
W16 O65 W18 121.5(7) yes
W16 O66 W19 149.7(7) yes
W19 O67 W20 121.6(6) yes
W17 O68 W20 148.5(7) yes
W19 O69 W20 91.4(4) yes
W19 O69 W22 90.7(4) yes
W19 O69 Si2 124.7(6) yes
W20 O69 W22 91.2(4) yes
W20 O69 Si2 124.2(7) yes
W22 O69 Si2 124.6(7) yes
W21 O74 W22 151.9(8) yes
W18 O75 W22 150.9(7) yes
W19 O76 W22 119.8(6) yes
W20 O77 W22 123.4(7) yes
Ru1 N1 C3 122.7(15) yes
Ru1 N1 C4 119.8(11) yes
C3 N1 C4 117.0(18) yes
C8 N2 C9 113(3) yes
Ru2 N3 C13 119.1(12) yes
Ru2 N3 C14 121.3(14) yes
C13 N3 C14 118.8(14) yes
C18 N4 C19 118(2) yes
C21 N5 C25 108(3) yes
C21 N5 C29 111(3) yes
C21 N5 C33 109(2) yes
C25 N5 C29 108.7(19) yes
C25 N5 C33 109(2) yes
C29 N5 C33 111(3) yes
C37 N6 C41 106.8(13) yes
C37 N6 C45 111.6(14) yes
C37 N6 C49 108.5(12) yes
C41 N6 C45 108.4(12) yes
C41 N6 C49 109.0(13) yes
C45 N6 C49 112.4(14) yes
C53 N7 C57 110(2) yes
C53 N7 C61 110.9(18) yes
C53 N7 C65 107.1(16) yes
C57 N7 C61 107.8(14) yes
C57 N7 C65 110.9(18) yes
C61 N7 C65 110.1(19) yes
C69 N8 C73 110.1(13) yes
C69 N8 C77 112.7(12) yes
C69 N8 C81 106.5(12) yes
C73 N8 C77 107.2(14) yes
C73 N8 C81 109.9(12) yes
C77 N8 C81 110.5(13) yes
C85 N9 C89 106.8(14) yes
C85 N9 C93 110.9(15) yes
C85 N9 C97 109.6(15) yes
C89 N9 C93 110.4(16) yes
C89 N9 C97 107.9(16) yes
C93 N9 C97 111.1(15) yes
C101 N10 C105 110.3(15) yes
C101 N10 C109 109.2(18) yes
C101 N10 C113 106.8(15) yes
C105 N10 C109 107.5(14) yes
C105 N10 C113 110.3(17) yes
C109 N10 C113 112.8(15) yes
C117 N11 C121 111.3(14) yes
C117 N11 C125 110.5(13) yes
C117 N11 C129 108.7(12) yes
C121 N11 C125 106.3(13) yes
C121 N11 C129 109.3(13) yes
C125 N11 C129 110.7(13) yes
C133 N12 C137 110(3) yes
C133 N12 C141 110(2) yes
C133 N12 C145 108(3) yes
C137 N12 C141 109(3) yes
C137 N12 C145 109(2) yes
C141 N12 C145 112(3) yes
C149 N13 C153 109(3) yes
C149 N13 C157 112(3) yes
C149 N13 C161 111(4) yes
C153 N13 C157 106(4) yes
C153 N13 C161 107(3) yes
C157 N13 C161 112(3) yes
C165 N14 C169 110(3) yes
C165 N14 C173 111(3) yes
C165 N14 C177 105(3) yes
C169 N14 C173 109(3) yes
C169 N14 C177 110(2) yes
C173 N14 C177 112(3) yes
C2 C1 C5 117(3) yes
C2 C1 C6 123.2(16) yes
C5 C1 C6 120(2) yes
C1 C2 C3 119.8(16) yes
N1 C3 C2 123.7(18) yes
N1 C4 C5 123.1(15) yes
C1 C5 C4 119(2) yes
C1 C6 C7 123(3) yes
C1 C6 C10 123(2) yes
C7 C6 C10 114(3) yes
C6 C7 C8 124(3) yes
N2 C8 C7 123(2) yes
N2 C9 C10 127(3) yes
C6 C10 C9 118(3) yes
C12 C11 C15 116.0(17) yes
C12 C11 C16 121(2) yes
C15 C11 C16 123(2) yes
C11 C12 C13 121.0(19) yes
N3 C13 C12 121.3(18) yes
N3 C14 C15 120.5(19) yes
C11 C15 C14 122(2) yes
C11 C16 C17 122(3) yes
C11 C16 C20 122(3) yes
C17 C16 C20 116.2(19) yes
C16 C17 C18 119(3) yes
N4 C18 C17 124(3) yes
N4 C19 C20 122(3) yes
C16 C20 C19 121(3) yes
N5 C21 C22 117(3) yes
C21 C22 C23 106(3) yes
C22 C23 C24 110(4) yes
N5 C25 C26 115(2) yes
C25 C26 C27 114(3) yes
C26 C27 C28 113(3) yes
N5 C29 C30 115(3) yes
C29 C30 C31 109(3) yes
C30 C31 C32 114(4) yes
N5 C33 C34 114(3) yes
C33 C34 C35 113(3) yes
C34 C35 C36 114(5) yes
N6 C37 C38 117.0(15) yes
C37 C38 C39 107.5(16) yes
C38 C39 C40 110.4(18) yes
N6 C41 C42 116.0(15) yes
C41 C42 C43 111.5(18) yes
C42 C43 C44 116(3) yes
N6 C45 C46 119.4(15) yes
C45 C46 C47 110.0(16) yes
C46 C47 C48 114(2) yes
N6 C49 C50 115.5(13) yes
C49 C50 C51 109.8(13) yes
C50 C51 C52 113.6(15) yes
N7 C53 C54 116.7(19) yes
C53 C54 C55 109(3) yes
C54 C55 C56 115(4) yes
N7 C57 C58 117.7(18) yes
C57 C58 C59 111(3) yes
C58 C59 C60 111(4) yes
N7 C61 C62 117.2(15) yes
C61 C62 C63 111.9(17) yes
C62 C63 C64 114(2) yes
N7 C65 C66 114.1(18) yes
C65 C66 C67 111(3) yes
C66 C67 C68 112(3) yes
N8 C69 C70 112.8(13) yes
C69 C70 C71 111.6(13) yes
C70 C71 C72 110.4(15) yes
N8 C73 C74 117.2(18) yes
C73 C74 C75 114(3) yes
C74 C75 C76 115(3) yes
N8 C77 C78 118.1(18) yes
C77 C78 C79 107(3) yes
C78 C79 C80 114(4) yes
N8 C81 C82 116.5(13) yes
C81 C82 C83 110.9(15) yes
C82 C83 C84 114.2(19) yes
N9 C85 C86 117.5(17) yes
C85 C86 C87 109.8(19) yes
C86 C87 C88 111(3) yes
N9 C89 C90 116(2) yes
C89 C90 C91 114(3) yes
C90 C91 C92 112(4) yes
N9 C93 C94 115.4(17) yes
C93 C94 C95 110.6(18) yes
C94 C95 C96 112(3) yes
N9 C97 C98 119(3) yes
C97 C98 C99 111(3) yes
C98 C99 C100 114(3) yes
N10 C101 C102 119.9(17) yes
C101 C102 C103 112(3) yes
C102 C103 C104 109(3) yes
N10 C105 C106 116.1(17) yes
C105 C106 C107 109(3) yes
C106 C107 C108 114(5) yes
N10 C109 C110 115.4(18) yes
C109 C110 C111 114(3) yes
C110 C111 C112 114(4) yes
N10 C113 C114 116.2(15) yes
C113 C114 C115 111.8(18) yes
C114 C115 C116 113(2) yes
N11 C117 C118 115.6(14) yes
C117 C118 C119 106.6(15) yes
C118 C119 C120 109(2) yes
N11 C121 C122 115.8(14) yes
C121 C122 C123 109.5(16) yes
C122 C123 C124 112(2) yes
N11 C125 C126 116.8(16) yes
C125 C126 C127 115(3) yes
C126 C127 C128 117(3) yes
N11 C129 C130 115.1(14) yes
C129 C130 C131 114.4(18) yes
C130 C131 C132 111.7(19) yes
N12 C133 C134 115(3) yes
C133 C134 C135 109(3) yes
C134 C135 C136 111(3) yes
N12 C137 C138 117(3) yes
C137 C138 C139 110(3) yes
C138 C139 C140 112(5) yes
N12 C141 C142 123(3) yes
C141 C142 C143 108(4) yes
C142 C143 C144 112(4) yes
N12 C145 C146 113(3) yes
C145 C146 C147 111(4) yes
C146 C147 C148 111(5) yes
N13 C149 C150 119(4) yes
C149 C150 C151 109(6) yes
C150 C151 C152 110(5) yes
N13 C153 C154 118(3) yes
C153 C154 C155 110(3) yes
C154 C155 C156 113(5) yes
N13 C157 C158 116(4) yes
C157 C158 C159 107(4) yes
C158 C159 C160 113(5) yes
N13 C161 C162 120(3) yes
C161 C162 C163 113(4) yes
C162 C163 C164 115(5) yes
N14 C165 C166 116(3) yes
C165 C166 C167 108(3) yes
C166 C167 C168 108(3) yes
N14 C169 C170 119(3) yes
C169 C170 C171 110(4) yes
C170 C171 C172 116(5) yes
N14 C173 C174 118(3) yes
C173 C174 C175 114(4) yes
C174 C175 C176 114(4) yes
N14 C177 C178 116(3) yes
C177 C178 C179 114(4) yes
C178 C179 C180 113(5) yes
N16 C182 C181 174(7) yes
N17 C184 C183 174(4) yes
N18 C186 C185 172(8) yes
N19 C188 C187 168(4) yes
N20 C190 C189 174(5) yes
N21 C192 C191 161(7) yes
N22 C194 C193 168(7) yes
C1 C2 H2 120.114 no
C3 C2 H2 120.097 no
N1 C3 H3 118.149 no
C2 C3 H3 118.140 no
N1 C4 H4 118.436 no
C5 C4 H4 118.435 no
C1 C5 H5 120.355 no
C4 C5 H5 120.344 no
C6 C7 H7 118.219 no
C8 C7 H7 118.208 no
N2 C8 H8 118.359 no
C7 C8 H8 118.361 no
N2 C9 H9 116.547 no
C10 C9 H9 116.536 no
C6 C10 H10 121.033 no
C9 C10 H10 120.996 no
C11 C12 H12 119.511 no
C13 C12 H12 119.499 no
N3 C13 H13 119.361 no
C12 C13 H13 119.350 no
N3 C14 H14 119.742 no
C15 C14 H14 119.737 no
C11 C15 H15 118.814 no
C14 C15 H15 118.807 no
C16 C17 H17 120.395 no
C18 C17 H17 120.418 no
N4 C18 H18 118.068 no
C17 C18 H18 118.029 no
N4 C19 H19 119.088 no
C20 C19 H19 119.088 no
C16 C20 H20 119.361 no
C19 C20 H20 119.374 no

loop_
_geom_bond_atom_site_label_1
_geom_bond_atom_site_label_2
_geom_bond_distance
_geom_bond_publ_flag
W1 O1 1.873(10) yes
W1 O5 1.723(17) yes
W1 O9 1.950(13) yes
W1 O10 1.928(13) yes
W1 O17 2.005(12) yes
W1 O22 2.337(15) yes
W2 O2 1.810(10) yes
W2 O6 1.723(19) yes
W2 O10 1.917(13) yes
W2 O11 1.918(14) yes
W2 O18 2.016(12) yes
W2 O23 2.366(15) yes
W3 O3 1.779(14) yes
W3 O7 1.711(11) yes
W3 O12 1.930(11) yes
W3 O13 1.920(12) yes
W3 O15 2.370(9) yes
W3 O20 1.991(14) yes
W4 O4 1.849(16) yes
W4 O8 1.730(11) yes
W4 O13 1.938(11) yes
W4 O14 1.897(10) yes
W4 O15 2.366(10) yes
W4 O21 1.979(14) yes
W5 O11 1.905(17) yes
W5 O12 1.901(10) yes
W5 O19 1.712(12) yes
W5 O23 2.347(11) yes
W5 O26 1.932(10) yes
W5 O27 1.891(16) yes
W6 O9 1.905(16) yes
W6 O14 1.933(9) yes
W6 O16 1.733(13) yes
W6 O22 2.344(12) yes
W6 O24 1.930(10) yes
W6 O29 1.947(14) yes
W7 O17 1.859(15) yes
W7 O22 2.372(9) yes
W7 O24 1.920(12) yes
W7 O25 1.934(13) yes
W7 O31 1.718(11) yes
W7 O35 1.948(15) yes
W8 O18 1.865(17) yes
W8 O23 2.340(9) yes
W8 O25 1.906(12) yes
W8 O26 1.916(11) yes
W8 O32 1.708(11) yes
W8 O36 1.902(15) yes
W9 O20 1.851(12) yes
W9 O27 1.939(14) yes
W9 O28 1.900(13) yes
W9 O30 2.344(12) yes
W9 O33 1.700(13) yes
W9 O37 1.945(10) yes
W10 O21 1.867(12) yes
W10 O28 1.957(12) yes
W10 O29 1.877(12) yes
W10 O30 2.323(13) yes
W10 O34 1.737(16) yes
W10 O38 1.906(10) yes
W11 O30 2.362(11) yes
W11 O35 1.896(13) yes
W11 O36 1.918(14) yes
W11 O37 1.924(11) yes
W11 O38 1.874(11) yes
W11 O39 1.719(12) yes
W12 O41 1.794(13) yes
W12 O45 1.725(14) yes
W12 O49 1.954(12) yes
W12 O50 1.926(10) yes
W12 O57 2.013(12) yes
W12 O62 2.340(11) yes
W13 O42 1.810(9) yes
W13 O46 1.729(11) yes
W13 O51 1.934(14) yes
W13 O52 2.020(16) yes
W13 O54 2.366(9) yes
W13 O59 1.983(11) yes
W14 O43 1.842(12) yes
W14 O47 1.714(17) yes
W14 O52 1.912(10) yes
W14 O53 1.935(8) yes
W14 O54 2.376(14) yes
W14 O60 1.990(12) yes
W15 O40 1.839(10) yes
W15 O44 1.743(11) yes
W15 O48 1.966(14) yes
W15 O49 1.889(15) yes
W15 O56 1.989(12) yes
W15 O61 2.338(9) yes
W16 O50 1.906(12) yes
W16 O51 1.902(13) yes
W16 O58 1.722(13) yes
W16 O62 2.364(10) yes
W16 O65 1.930(12) yes
W16 O66 1.886(12) yes
W17 O48 1.887(11) yes
W17 O53 1.895(9) yes
W17 O55 1.722(15) yes
W17 O61 2.365(13) yes
W17 O63 1.960(13) yes
W17 O68 1.921(10) yes
W18 O57 1.888(12) yes
W18 O62 2.345(12) yes
W18 O64 1.890(12) yes
W18 O65 1.930(11) yes
W18 O71 1.701(15) yes
W18 O75 1.927(13) yes
W19 O59 1.846(12) yes
W19 O66 1.949(14) yes
W19 O67 1.902(15) yes
W19 O69 2.363(9) yes
W19 O76 1.962(12) yes
W20 O60 1.852(13) yes
W20 O67 1.959(11) yes
W20 O68 1.899(9) yes
W20 O69 2.346(14) yes
W20 O73 1.758(16) yes
W20 O77 1.954(13) yes
W21 O56 1.898(11) yes
W21 O61 2.338(10) yes
W21 O63 1.893(16) yes
W21 O64 1.941(14) yes
W21 O70 1.715(12) yes
W21 O74 1.926(11) yes
W22 O69 2.358(11) yes
W22 O74 1.908(10) yes
W22 O75 1.896(15) yes
W22 O76 1.919(9) yes
W22 O77 1.862(16) yes
W22 O78 1.723(14) yes
Ru1 O1 1.909(12) yes
Ru1 O2 2.005(12) yes
Ru1 O3 2.082(9) yes
Ru1 O4 1.990(12) yes
Ru1 O15 2.127(14) yes
Ru1 N1 2.019(18) yes
Ru2 O40 1.949(8) yes
Ru2 O41 2.018(15) yes
Ru2 O42 1.998(7) yes
Ru2 O43 1.990(16) yes
Ru2 O54 2.119(11) yes
Ru2 N3 2.006(14) yes
Si1 O15 1.627(10) yes
Si1 O22 1.641(12) yes
Si1 O23 1.635(13) yes
Si1 O30 1.634(16) yes
Si2 O54 1.637(12) yes
Si2 O61 1.637(9) yes
Si2 O62 1.635(15) yes
Si2 O69 1.615(11) yes
N1 C3 1.34(2) yes
N1 C4 1.38(3) yes
N2 C8 1.36(4) yes
N2 C9 1.35(3) yes
N3 C13 1.37(3) yes
N3 C14 1.35(3) yes
N4 C18 1.29(4) yes
N4 C19 1.36(4) yes
N5 C21 1.53(4) yes
N5 C25 1.53(3) yes
N5 C29 1.51(5) yes
N5 C33 1.52(4) yes
N6 C37 1.54(2) yes
N6 C41 1.544(18) yes
N6 C45 1.50(3) yes
N6 C49 1.51(3) yes
N7 C53 1.54(4) yes
N7 C57 1.53(3) yes
N7 C61 1.51(2) yes
N7 C65 1.51(3) yes
N8 C69 1.549(19) yes
N8 C73 1.53(3) yes
N8 C77 1.50(3) yes
N8 C81 1.518(17) yes
N9 C85 1.536(19) yes
N9 C89 1.54(3) yes
N9 C93 1.50(3) yes
N9 C97 1.52(3) yes
N10 C101 1.54(4) yes
N10 C105 1.53(3) yes
N10 C109 1.50(2) yes
N10 C113 1.52(3) yes
N11 C117 1.53(3) yes
N11 C121 1.52(3) yes
N11 C125 1.50(3) yes
N11 C129 1.522(16) yes
N12 C133 1.54(5) yes
N12 C137 1.53(4) yes
N12 C141 1.50(4) yes
N12 C145 1.51(4) yes
N13 C149 1.53(5) yes
N13 C153 1.54(5) yes
N13 C157 1.50(7) yes
N13 C161 1.51(5) yes
N14 C165 1.54(5) yes
N14 C169 1.52(4) yes
N14 C173 1.51(5) yes
N14 C177 1.52(3) yes
N16 C182 1.17(6) yes
N17 C184 1.16(4) yes
N18 C186 1.17(6) yes
N19 C188 1.17(4) yes
N20 C190 1.16(4) yes
N21 C192 1.18(9) yes
N22 C194 1.17(7) yes
C1 C2 1.43(3) yes
C1 C5 1.40(3) yes
C1 C6 1.44(4) yes
C2 C3 1.37(4) yes
C4 C5 1.40(4) yes
C6 C7 1.43(3) yes
C6 C10 1.39(4) yes
C7 C8 1.32(4) yes
C9 C10 1.39(5) yes
C11 C12 1.41(3) yes
C11 C15 1.37(3) yes
C11 C16 1.46(3) yes
C12 C13 1.39(3) yes
C14 C15 1.41(3) yes
C16 C17 1.41(4) yes
C16 C20 1.36(4) yes
C17 C18 1.40(3) yes
C19 C20 1.39(3) yes
C21 C22 1.53(6) yes
C22 C23 1.55(6) yes
C23 C24 1.52(8) yes
C25 C26 1.53(6) yes
C26 C27 1.46(5) yes
C27 C28 1.49(7) yes
C29 C30 1.53(5) yes
C30 C31 1.51(7) yes
C31 C32 1.44(6) yes
C33 C34 1.52(6) yes
C34 C35 1.48(5) yes
C35 C36 1.48(10) yes
C37 C38 1.52(2) yes
C38 C39 1.54(3) yes
C39 C40 1.51(3) yes
C41 C42 1.52(3) yes
C42 C43 1.47(3) yes
C43 C44 1.48(5) yes
C45 C46 1.53(3) yes
C46 C47 1.51(4) yes
C47 C48 1.44(4) yes
C49 C50 1.53(3) yes
C50 C51 1.50(3) yes
C51 C52 1.48(4) yes
C53 C54 1.53(4) yes
C54 C55 1.54(6) yes
C55 C56 1.51(8) yes
C57 C58 1.53(3) yes
C58 C59 1.46(6) yes
C59 C60 1.51(4) yes
C61 C62 1.52(3) yes
C62 C63 1.51(3) yes
C63 C64 1.45(4) yes
C65 C66 1.52(5) yes
C66 C67 1.49(4) yes
C67 C68 1.48(7) yes
C69 C70 1.531(19) yes
C70 C71 1.52(3) yes
C71 C72 1.52(3) yes
C73 C74 1.53(4) yes
C74 C75 1.45(4) yes
C75 C76 1.48(5) yes
C77 C78 1.53(5) yes
C78 C79 1.53(4) yes
C79 C80 1.42(7) yes
C81 C82 1.52(3) yes
C82 C83 1.49(3) yes
C83 C84 1.48(3) yes
C85 C86 1.50(3) yes
C86 C87 1.54(3) yes
C87 C88 1.51(4) yes
C89 C90 1.52(5) yes
C90 C91 1.46(5) yes
C91 C92 1.50(8) yes
C93 C94 1.52(3) yes
C94 C95 1.52(4) yes
C95 C96 1.45(4) yes
C97 C98 1.51(3) yes
C98 C99 1.49(4) yes
C99 C100 1.48(4) yes
C101 C102 1.52(5) yes
C102 C103 1.53(4) yes
C103 C104 1.53(7) yes
C105 C106 1.52(3) yes
C106 C107 1.48(6) yes
C107 C108 1.48(7) yes
C109 C110 1.53(4) yes
C110 C111 1.50(4) yes
C111 C112 1.44(6) yes
C113 C114 1.51(4) yes
C114 C115 1.49(4) yes
C115 C116 1.49(5) yes
C117 C118 1.52(2) yes
C118 C119 1.54(4) yes
C119 C120 1.51(3) yes
C121 C122 1.53(3) yes
C122 C123 1.48(4) yes
C123 C124 1.48(4) yes
C125 C126 1.52(4) yes
C126 C127 1.49(3) yes
C127 C128 1.44(6) yes
C129 C130 1.53(3) yes
C130 C131 1.48(3) yes
C131 C132 1.49(3) yes
C133 C134 1.52(5) yes
C134 C135 1.54(6) yes
C135 C136 1.51(5) yes
C137 C138 1.53(5) yes
C138 C139 1.48(6) yes
C139 C140 1.49(9) yes
C141 C142 1.52(6) yes
C142 C143 1.53(5) yes
C143 C144 1.44(8) yes
C145 C146 1.53(6) yes
C146 C147 1.49(8) yes
C147 C148 1.50(10) yes
C149 C150 1.52(8) yes
C150 C151 1.55(7) yes
C151 C152 1.52(11) yes
C153 C154 1.52(5) yes
C154 C155 1.47(6) yes
C155 C156 1.48(8) yes
C157 C158 1.53(7) yes
C158 C159 1.51(10) yes
C159 C160 1.44(10) yes
C161 C162 1.50(6) yes
C162 C163 1.48(6) yes
C163 C164 1.48(11) yes
C165 C166 1.53(3) yes
C166 C167 1.55(5) yes
C167 C168 1.52(7) yes
C169 C170 1.53(6) yes
C170 C171 1.47(7) yes
C171 C172 1.48(8) yes
C173 C174 1.52(5) yes
C174 C175 1.51(6) yes
C175 C176 1.45(6) yes
C177 C178 1.52(6) yes
C178 C179 1.48(5) yes
C179 C180 1.48(11) yes
C181 C182 1.45(6) yes
C183 C184 1.44(4) yes
C185 C186 1.44(7) yes
C187 C188 1.45(3) yes
C189 C190 1.45(4) yes
C191 C192 1.45(6) yes
C193 C194 1.45(6) yes
C2 H2 0.950 no
C3 H3 0.950 no
C4 H4 0.950 no
C5 H5 0.950 no
C7 H7 0.950 no
C8 H8 0.950 no
C9 H9 0.950 no
C10 H10 0.950 no
C12 H12 0.950 no
C13 H13 0.950 no
C14 H14 0.950 no
C15 H15 0.950 no
C17 H17 0.950 no
C18 H18 0.950 no
C19 H19 0.950 no
C20 H20 0.950 no

loop_
_geom_contact_atom_site_label_1
_geom_contact_atom_site_label_2
_geom_contact_distance
_geom_contact_publ_flag
_geom_contact_site_symmetry_2
W3 O4 3.571(12) no .
W4 O3 3.507(11) no .
W5 O18 3.569(13) no .
W6 O17 3.529(12) no .
W7 O9 3.531(12) no .
W8 O11 3.497(14) no .
W9 O38 3.465(13) no .
W10 O14 3.545(14) no .
W10 O37 3.580(10) no .
W11 O28 3.552(10) no .
W12 O65 3.591(11) no .
W13 O43 3.593(11) no .
W14 O42 3.516(10) no .
W16 O57 3.572(9) no .
W17 O56 3.562(14) no .
W18 O50 3.517(12) no .
W19 O77 3.523(12) no .
W20 O53 3.552(10) no .
W20 O76 3.585(14) no .
W21 O48 3.497(12) no .
W22 O67 3.534(12) no .
Ru1 O13 3.509(14) no .
Si1 O1 3.365(17) no .
Si1 O2 3.466(16) no .
Si1 O10 3.394(17) no .
Si1 O12 3.359(11) no .
Si1 O14 3.389(11) no .
Si1 O20 3.345(11) no .
Si1 O21 3.352(12) no .
Si1 O25 3.377(10) no .
Si1 O27 3.360(13) no .
Si1 O29 3.391(13) no .
Si1 O35 3.361(12) no .
Si1 O36 3.309(12) no .
Si2 O40 3.364(10) no .
Si2 O41 3.459(13) no .
Si2 O49 3.376(13) no .
Si2 O51 3.383(11) no .
Si2 O53 3.361(14) no .
Si2 O59 3.347(10) no .
Si2 O60 3.336(16) no .
Si2 O64 3.338(13) no .
Si2 O66 3.344(11) no .
Si2 O68 3.384(15) no .
Si2 O74 3.345(12) no .
Si2 O75 3.357(14) no .
O1 O14 3.25(3) no .
O1 C4 3.19(3) no .
O2 O12 3.27(2) no .
O2 C4 2.93(3) no .
O3 C3 3.58(3) no .
O4 C3 3.09(3) no .
O10 O25 3.14(2) no .
O20 O21 3.173(16) no .
O27 O36 3.110(15) no .
O29 O35 3.136(15) no .
O40 O53 3.219(17) no .
O40 C13 3.21(3) no .
O41 O51 3.285(13) no .
O41 C13 2.934(19) no .
O42 C14 3.559(19) no .
O43 C14 3.03(3) no .
O49 O64 3.104(17) no .
O59 O60 3.163(19) no .
O66 O75 3.102(14) no .
O68 O74 3.15(2) no .
N1 C1 2.84(3) no .
N2 C6 2.86(4) no .
N3 C11 2.83(3) no .
N4 C16 2.81(3) no .
N7 C59 3.47(4) no .
N10 C103 3.46(4) no .
C2 C4 2.73(3) no .
C2 C7 3.09(4) no .
C3 C5 2.75(3) no .
C5 C10 2.98(4) no .
C7 C9 2.63(5) no .
C8 C10 2.73(4) no .
C12 C14 2.74(3) no .
C12 C17 3.00(3) no .
C13 C15 2.73(3) no .
C15 C20 3.00(3) no .
C17 C19 2.71(4) no .
C18 C20 2.69(5) no .
C21 C26 2.97(5) no .
C21 C30 3.16(6) no .
C22 C25 3.03(6) no .
C22 C26 3.55(6) no .
C22 C29 3.10(6) no .
C25 C34 2.96(5) no .
C26 C33 3.03(5) no .
C26 C34 3.57(7) no .
C29 C34 3.07(6) no .
C30 C33 2.94(6) no .
C30 C34 3.54(6) no .
C33 C36 3.31(8) no .
C37 C42 3.00(2) no .
C37 C46 3.40(3) no .
C38 C45 3.25(3) no .
C38 C46 3.48(3) no .
C38 C49 2.94(3) no .
C41 C44 3.10(4) no .
C41 C50 3.00(3) no .
C42 C45 3.05(3) no .
C45 C50 3.09(3) no .
C46 C49 2.94(4) no .
C46 C50 3.38(4) no .
C53 C56 3.33(8) no .
C53 C58 3.24(4) no .
C53 C59 3.48(4) no .
C53 C62 3.07(4) no .
C54 C57 3.12(5) no .
C54 C61 3.06(5) no .
C57 C66 3.02(5) no .
C58 C65 2.98(4) no .
C58 C66 3.43(5) no .
C61 C66 3.00(4) no .
C62 C65 3.06(3) no .
C69 C74 3.10(4) no .
C69 C78 3.14(4) no .
C70 C73 3.14(3) no .
C70 C77 2.95(3) no .
C70 C78 3.53(4) no .
C73 C82 3.10(3) no .
C74 C81 3.05(4) no .
C77 C82 2.99(2) no .
C78 C81 3.07(3) no .
C78 C82 3.57(3) no .
C85 C90 3.00(5) no .
C85 C98 3.41(3) no .
C86 C93 3.02(3) no .
C86 C97 3.17(3) no .
C86 C98 3.45(3) no .
C89 C94 2.98(4) no .
C90 C97 3.00(5) no .
C93 C98 2.87(4) no .
C94 C97 3.09(4) no .
C94 C98 3.32(4) no .
C101 C106 3.13(5) no .
C101 C110 3.03(4) no .
C102 C105 3.22(5) no .
C102 C109 3.03(4) no .
C102 C110 3.56(4) no .
C103 C105 3.36(5) no .
C105 C108 3.38(5) no .
C105 C114 3.07(4) no .
C106 C113 2.99(4) no .
C106 C114 3.58(4) no .
C109 C114 3.07(4) no .
C110 C113 3.04(4) no .
C117 C122 3.01(4) no .
C117 C126 3.07(4) no .
C118 C121 3.05(3) no .
C118 C122 3.53(3) no .
C118 C125 3.06(3) no .
C121 C130 2.88(3) no .
C122 C129 3.10(3) no .
C122 C130 3.51(3) no .
C125 C130 3.16(3) no .
C126 C129 3.05(3) no .
C133 C138 3.21(6) no .
C133 C146 2.90(7) no .
C134 C137 2.97(6) no .
C134 C145 3.06(7) no .
C137 C140 3.14(8) no .
C137 C142 3.25(6) no .
C138 C141 2.95(6) no .
C141 C146 3.07(6) no .
C142 C145 3.08(5) no .
C145 C148 3.23(11) no .
C149 C152 2.74(12) no .
C149 C154 2.86(6) no .
C149 C158 3.05(10) no .
C149 C162 3.15(6) no .
C150 C157 3.25(8) no .
C150 C161 3.07(6) no .
C150 C162 2.95(7) no .
C153 C156 3.00(6) no .
C153 C158 2.98(7) no .
C154 C157 3.32(6) no .
C154 C158 3.18(8) no .
C157 C162 3.15(8) no .
C161 C164 3.18(9) no .
C165 C168 2.99(6) no .
C165 C170 3.10(6) no .
C165 C174 3.06(6) no .
C166 C169 3.13(5) no .
C166 C173 3.03(5) no .
C166 C174 3.57(5) no .
C169 C178 3.01(5) no .
C170 C177 3.11(5) no .
C173 C178 3.13(5) no .
C174 C177 3.10(5) no .
C177 C180 2.80(6) no .
O1 C125 3.36(2) no .
O3 C105 3.18(3) no .
O4 C130 3.21(2) no .
O5 C127 3.49(4) no .
O5 C141 3.06(4) no 1_455
O6 C90 3.47(4) no 1_465
O6 C91 3.55(4) no 1_465
O6 C111 3.30(4) no .
O6 C143 3.50(6) no 1_455
O7 C114 3.47(4) no .
O7 C116 3.58(3) no .
O7 C191 3.18(5) no .
O8 C130 3.38(3) no .
O9 C125 3.51(3) no .
O10 C141 3.57(4) no 1_455
O11 C85 3.35(3) no 1_465
O13 C157 3.60(6) no .
O13 C159 3.23(6) no .
O14 C121 3.30(2) no .
O16 C40 3.56(3) no 2_566
O16 C121 3.56(3) no .
O16 C123 3.47(2) no .
O17 C133 3.38(4) no 1_455
O18 C89 3.42(3) no 1_465
O18 C138 3.35(4) no 1_455
O18 C139 3.59(4) no 1_455
O19 C81 3.42(3) no 1_565
O19 C86 3.43(3) no 1_465
O19 C87 3.27(4) no 1_465
O19 C88 3.41(4) no 1_465
O19 C116 3.58(3) no .
O20 C191 3.45(4) no .
O21 C153 3.52(4) no .
O24 C66 3.37(4) no 2_566
O25 C138 3.57(5) no 1_455
O25 C187 3.60(3) no 1_465
O26 C69 3.47(3) no 1_565
O26 C93 3.50(3) no 1_465
O27 C81 3.20(2) no 1_565
O28 C161 3.33(5) no .
O29 C57 3.54(3) no 2_566
O29 C61 3.49(3) no 2_566
O31 C187 3.33(3) no 1_465
O32 C71 3.51(3) no 1_565
O32 C93 3.51(3) no 1_465
O32 C94 3.26(3) no 1_465
O32 C95 3.28(3) no 1_465
O32 C139 3.48(5) no 1_455
O32 C187 3.40(4) no 1_465
O33 C81 3.409(19) no 1_565
O33 C191 3.29(3) no .
O34 C153 3.43(3) no .
O35 C57 3.42(4) no 2_566
O35 C58 3.46(4) no 2_566
O36 C69 3.48(2) no 1_565
O36 C71 3.40(2) no 1_565
O37 C69 3.460(18) no 1_565
O38 C19 3.26(4) no 1_565
O38 C20 3.50(3) no 1_565
O38 C57 3.15(3) no 2_566
O39 C15 3.57(3) no 1_565
O39 C20 3.52(3) no 1_565
O39 C58 3.46(4) no 2_566
O39 C59 3.20(5) no 2_566
O39 C60 3.27(4) no 2_566
O39 C71 3.36(2) no 1_565
O40 C73 3.40(3) no .
O42 C53 3.18(3) no .
O43 C70 3.22(3) no .
O44 C75 3.28(4) no .
O44 C175 3.33(3) no 2_665
O44 C193 3.30(5) no .
O45 C41 3.44(3) no .
O45 C42 3.28(3) no .
O45 C43 3.49(3) no .
O45 C67 3.25(4) no .
O45 C193 3.14(4) no .
O46 C31 3.46(4) no 1_455
O46 C56 3.52(7) no .
O46 C62 3.48(4) no .
O46 C64 3.45(5) no .
O47 C27 3.35(4) no 1_455
O47 C70 3.29(2) no .
O48 C73 3.48(3) no .
O48 C189 2.88(3) no .
O49 C193 3.44(4) no .
O50 C37 3.41(3) no .
O52 C25 3.44(3) no 1_455
O52 C29 3.52(3) no 1_455
O53 C77 3.41(3) no .
O55 C77 3.50(3) no .
O55 C79 3.59(4) no .
O55 C113 3.59(3) no 2_565
O56 C166 3.33(4) no 2_665
O56 C173 3.51(3) no 2_665
O57 C41 3.31(3) no .
O57 C167 3.47(3) no 2_665
O58 C38 3.52(3) no .
O58 C39 3.40(3) no .
O58 C40 3.47(3) no .
O58 C117 3.38(2) no .
O59 O72 2.727(18) no .
O59 C29 3.26(3) no 1_455
O60 C25 3.12(3) no 1_455
O60 C27 3.57(5) no 1_455
O63 C101 3.58(3) no 2_565
O63 C110 3.44(4) no 2_565
O64 C166 3.35(3) no 2_665
O64 C183 3.55(3) no .
O65 C49 3.47(3) no .
O65 C129 3.463(18) no .
O66 O72 2.814(19) no .
O66 C117 3.28(2) no .
O66 C129 3.53(2) no .
O67 O72 2.64(3) no .
O67 C25 3.59(4) no 1_455
O67 C34 3.47(4) no 1_455
O68 C113 3.40(3) no 2_565
O70 C169 3.05(3) no 2_665
O70 C170 3.56(4) no 2_665
O70 C171 3.54(5) no 2_665
O70 C183 3.39(3) no .
O71 C49 3.59(3) no .
O71 C50 3.21(3) no .
O71 C51 3.24(3) no .
O71 C131 3.52(3) no .
O71 C183 3.26(3) no .
O72 O59 2.727(18) no .
O72 O66 2.814(19) no .
O72 O67 2.64(3) no .
O72 O76 2.653(18) no .
O72 C117 3.57(3) no .
O73 C27 3.38(5) no 1_455
O74 C101 3.25(3) no 2_565
O74 C102 3.40(3) no 2_565
O75 C129 3.552(18) no .
O75 C131 3.32(3) no .
O76 O72 2.653(18) no .
O76 C7 3.52(3) no .
O76 C129 3.49(3) no .
O77 C7 3.51(2) no .
O77 C8 3.30(3) no .
O77 C101 3.20(2) no 2_565
O78 C2 3.57(2) no .
O78 C7 3.56(3) no .
O78 C102 3.46(3) no 2_565
O78 C103 3.25(4) no 2_565
O78 C104 3.30(5) no 2_565
O78 C131 3.43(3) no .
O78 C183 3.59(3) no .
N2 C108 3.54(7) no 2_565
N16 C26 3.49(5) no .
N16 C33 3.58(7) no .
N16 C45 3.42(4) no .
N16 C50 3.38(5) no .
N17 C108 3.53(6) no .
N19 C145 3.51(4) no 2_666
N20 C97 3.49(5) no 2_655
N21 C162 3.22(9) no .
N21 C170 3.46(7) no .
N22 C43 3.58(8) no .
N22 C97 3.38(5) no .
C2 O78 3.57(2) no .
C7 O76 3.52(3) no .
C7 O77 3.51(2) no .
C7 O78 3.56(3) no .
C8 O77 3.30(3) no .
C9 C108 3.49(6) no 2_565
C10 C104 3.60(5) no .
C15 O39 3.57(3) no 1_545
C17 C60 3.56(4) no .
C19 O38 3.26(4) no 1_545
C20 O38 3.50(3) no 1_545
C20 O39 3.52(3) no 1_545
C25 O52 3.44(3) no 1_655
C25 O60 3.12(3) no 1_655
C25 O67 3.59(4) no 1_655
C26 N16 3.49(5) no .
C27 O47 3.35(4) no 1_655
C27 O60 3.57(5) no 1_655
C27 O73 3.38(5) no 1_655
C29 O52 3.52(3) no 1_655
C29 O59 3.26(3) no 1_655
C31 O46 3.46(4) no 1_655
C33 N16 3.58(7) no .
C34 O67 3.47(4) no 1_655
C36 C185 3.35(10) no .
C37 O50 3.41(3) no .
C38 O58 3.52(3) no .
C39 O58 3.40(3) no .
C40 O16 3.56(3) no 2_566
C40 O58 3.47(3) no .
C41 O45 3.44(3) no .
C41 O57 3.31(3) no .
C42 O45 3.28(3) no .
C43 O45 3.49(3) no .
C43 N22 3.58(8) no .
C45 N16 3.42(4) no .
C49 O65 3.47(3) no .
C49 O71 3.59(3) no .
C50 O71 3.21(3) no .
C50 N16 3.38(5) no .
C51 O71 3.24(3) no .
C53 O42 3.18(3) no .
C56 O46 3.52(7) no .
C56 C72 3.52(7) no .
C57 O29 3.54(3) no 2_566
C57 O35 3.42(4) no 2_566
C57 O38 3.15(3) no 2_566
C58 O35 3.46(4) no 2_566
C58 O39 3.46(4) no 2_566
C59 O39 3.20(5) no 2_566
C60 O39 3.27(4) no 2_566
C60 C17 3.56(4) no .
C61 O29 3.49(3) no 2_566
C62 O46 3.48(4) no .
C64 O46 3.45(5) no .
C66 O24 3.37(4) no 2_566
C67 O45 3.25(4) no .
C69 O26 3.47(3) no 1_545
C69 O36 3.48(2) no 1_545
C69 O37 3.460(18) no 1_545
C70 O43 3.22(3) no .
C70 O47 3.29(2) no .
C71 O32 3.51(3) no 1_545
C71 O36 3.40(2) no 1_545
C71 O39 3.36(2) no 1_545
C72 C56 3.52(7) no .
C73 O40 3.40(3) no .
C73 O48 3.48(3) no .
C75 O44 3.28(4) no .
C77 O53 3.41(3) no .
C77 O55 3.50(3) no .
C79 O55 3.59(4) no .
C80 C98 3.46(6) no 1_455
C80 C116 3.59(6) no 2_565
C81 O19 3.42(3) no 1_545
C81 O27 3.20(2) no 1_545
C81 O33 3.409(19) no 1_545
C83 C180 3.47(7) no 1_545
C84 C180 3.53(9) no 1_545
C85 O11 3.35(3) no 1_645
C86 O19 3.43(3) no 1_645
C87 O19 3.27(4) no 1_645
C88 O19 3.41(4) no 1_645
C89 O18 3.42(3) no 1_645
C90 O6 3.47(4) no 1_645
C91 O6 3.55(4) no 1_645
C93 O26 3.50(3) no 1_645
C93 O32 3.51(3) no 1_645
C94 O32 3.26(3) no 1_645
C95 O32 3.28(3) no 1_645
C97 N20 3.49(5) no 2_655
C97 N22 3.38(5) no .
C98 C80 3.46(6) no 1_655
C101 O63 3.58(3) no 2_565
C101 O74 3.25(3) no 2_565
C101 O77 3.20(2) no 2_565
C102 O74 3.40(3) no 2_565
C102 O78 3.46(3) no 2_565
C103 O78 3.25(4) no 2_565
C104 O78 3.30(5) no 2_565
C104 C10 3.60(5) no .
C104 C108 3.23(9) no 2_565
C105 O3 3.18(3) no .
C108 N2 3.54(7) no 2_565
C108 N17 3.53(6) no .
C108 C9 3.49(6) no 2_565
C108 C104 3.23(9) no 2_565
C110 O63 3.44(4) no 2_565
C111 O6 3.30(4) no .
C113 O55 3.59(3) no 2_565
C113 O68 3.40(3) no 2_565
C114 O7 3.47(4) no .
C116 O7 3.58(3) no .
C116 O19 3.58(3) no .
C116 C80 3.59(6) no 2_565
C117 O58 3.38(2) no .
C117 O66 3.28(2) no .
C117 O72 3.57(3) no .
C121 O14 3.30(2) no .
C121 O16 3.56(3) no .
C123 O16 3.47(2) no .
C125 O1 3.36(2) no .
C125 O9 3.51(3) no .
C127 O5 3.49(4) no .
C129 O65 3.463(18) no .
C129 O66 3.53(2) no .
C129 O75 3.552(18) no .
C129 O76 3.49(3) no .
C130 O4 3.21(2) no .
C130 O8 3.38(3) no .
C131 O71 3.52(3) no .
C131 O75 3.32(3) no .
C131 O78 3.43(3) no .
C133 O17 3.38(4) no 1_655
C138 O18 3.35(4) no 1_655
C138 O25 3.57(5) no 1_655
C139 O18 3.59(4) no 1_655
C139 O32 3.48(5) no 1_655
C141 O5 3.06(4) no 1_655
C141 O10 3.57(4) no 1_655
C143 O6 3.50(6) no 1_655
C145 N19 3.51(4) no 2_666
C149 C185 3.18(7) no .
C150 C172 2.77(9) no .
C150 C185 3.56(10) no .
C151 C172 2.65(10) no .
C153 O21 3.52(4) no .
C153 O34 3.43(3) no .
C157 O13 3.60(6) no .
C158 C185 3.32(8) no .
C159 O13 3.23(6) no .
C161 O28 3.33(5) no .
C162 N21 3.22(9) no .
C166 O56 3.33(4) no 2_665
C166 O64 3.35(3) no 2_665
C167 O57 3.47(3) no 2_665
C169 O70 3.05(3) no 2_665
C170 O70 3.56(4) no 2_665
C170 N21 3.46(7) no .
C171 O70 3.54(5) no 2_665
C172 C150 2.77(9) no .
C172 C151 2.65(10) no .
C173 O56 3.51(3) no 2_665
C175 O44 3.33(3) no 2_665
C176 C179 3.47(9) no 2_675
C179 C176 3.47(9) no 2_675
C180 C83 3.47(7) no 1_565
C180 C84 3.53(9) no 1_565
C180 C191 3.56(10) no .
C180 C192 3.40(12) no .
C183 O64 3.55(3) no .
C183 O70 3.39(3) no .
C183 O71 3.26(3) no .
C183 O78 3.59(3) no .
C185 C36 3.35(10) no .
C185 C149 3.18(7) no .
C185 C150 3.56(10) no .
C185 C158 3.32(8) no .
C187 O25 3.60(3) no 1_645
C187 O31 3.33(3) no 1_645
C187 O32 3.40(4) no 1_645
C189 O48 2.88(3) no .
C191 O7 3.18(5) no .
C191 O20 3.45(4) no .
C191 O33 3.29(3) no .
C191 C180 3.56(10) no .
C192 C180 3.40(12) no .
C193 O44 3.30(5) no .
C193 O45 3.14(4) no .
C193 O49 3.44(4) no .
W2 H4 3.4631 no .
W12 H13 3.4937 no .
Ru1 H3 3.0161 no .
Ru1 H4 2.9854 no .
Ru2 H13 2.9696 no .
Ru2 H14 3.0099 no .
O1 H4 3.0458 no .
O2 H4 2.3755 no .
O3 H3 3.2922 no .
O4 H3 2.6184 no .
O6 H4 3.3039 no .
O10 H4 3.5351 no .
O40 H13 3.0805 no .
O41 H13 2.3691 no .
O42 H14 3.3245 no .
O43 H14 2.5614 no .
O45 H13 3.3524 no .
N1 H2 3.2415 no .
N1 H5 3.2874 no .
N2 H7 3.2011 no .
N2 H10 3.2891 no .
N3 H12 3.2566 no .
N3 H15 3.2431 no .
N4 H17 3.2164 no .
N4 H20 3.2500 no .
C1 H3 3.2790 no .
C1 H4 3.2621 no .
C1 H7 2.6816 no .
C1 H10 2.6926 no .
C2 H5 3.2831 no .
C2 H7 2.8260 no .
C3 H4 3.1764 no .
C4 H3 3.1797 no .
C5 H2 3.2770 no .
C5 H10 2.8088 no .
C6 H2 2.7272 no .
C6 H5 2.6331 no .
C6 H8 3.2639 no .
C6 H9 3.2171 no .
C7 H2 2.9043 no .
C7 H9 3.5769 no .
C7 H10 3.2444 no .
C8 H9 3.1237 no .
C9 H7 3.5789 no .
C9 H8 3.1343 no .
C10 H5 2.7280 no .
C10 H7 3.2235 no .
C11 H13 3.2908 no .
C11 H14 3.2813 no .
C11 H17 2.6868 no .
C11 H20 2.6371 no .
C12 H15 3.2232 no .
C12 H17 2.7627 no .
C13 H14 3.2032 no .
C14 H13 3.1981 no .
C15 H12 3.2202 no .
C15 H20 2.7417 no .
C16 H12 2.6665 no .
C16 H15 2.6472 no .
C16 H18 3.2726 no .
C16 H19 3.2430 no .
C17 H12 2.7199 no .
C17 H20 3.2234 no .
C18 H19 3.1269 no .
C19 H18 3.1321 no .
C20 H15 2.7655 no .
C20 H17 3.2224 no .
H2 H3 2.2983 no .
H2 H7 2.4721 no .
H4 H5 2.3291 no .
H5 H10 2.3846 no .
H7 H8 2.2242 no .
H9 H10 2.3066 no .
H12 H13 2.3259 no .
H12 H17 2.2876 no .
H14 H15 2.3418 no .
H15 H20 2.3275 no .
H17 H18 2.3286 no .
H19 H20 2.3146 no .
W10 H19 3.1998 no 1_565
W11 H20 3.2971 no 1_565
W20 H8 3.2055 no .
W22 H7 3.2850 no .
O28 H19 3.0509 no 1_565
O34 H19 2.7047 no 1_565
O37 H20 2.7601 no 1_565
O38 H19 2.5366 no 1_565
O38 H20 3.0317 no 1_565
O39 H15 2.6406 no 1_565
O39 H20 2.7579 no 1_565
O67 H8 2.8403 no .
O73 H8 2.7633 no .
O76 H7 2.6631 no .
O76 H8 3.5511 no .
O77 H7 3.0154 no .
O77 H8 2.6255 no .
O78 H2 2.6666 no .
O78 H7 2.7772 no .
N17 H9 3.0498 no 2_565
N17 H10 3.5155 no 2_565
N18 H9 3.0278 no 1_655
N19 H18 3.1818 no 2_656
C60 H17 3.4569 no .
C70 H14 3.2888 no .
C71 H14 3.1269 no .
C72 H14 3.0927 no .
C104 H10 3.4599 no .
C130 H3 3.3239 no .
C131 H3 3.1264 no .
C132 H3 3.0717 no .
C143 H4 3.4896 no 1_655
C144 H5 3.4418 no 1_655
C145 H18 3.3547 no 1_565
C147 H18 3.2233 no 1_565
C151 H9 3.2228 no 1_655
C151 H10 3.4750 no 1_655
C172 H10 3.5306 no 1_655
C185 H9 3.4999 no 1_655
C186 H9 3.0503 no 1_655
C193 H13 3.1090 no .
H2 O78 2.6666 no .
H3 C130 3.3239 no .
H3 C131 3.1264 no .
H3 C132 3.0717 no .
H4 C143 3.4896 no 1_455
H5 C144 3.4418 no 1_455
H7 W22 3.2850 no .
H7 O76 2.6631 no .
H7 O77 3.0154 no .
H7 O78 2.7772 no .
H8 W20 3.2055 no .
H8 O67 2.8403 no .
H8 O73 2.7633 no .
H8 O76 3.5511 no .
H8 O77 2.6255 no .
H9 N17 3.0498 no 2_565
H9 N18 3.0278 no 1_455
H9 C151 3.2228 no 1_455
H9 C185 3.4999 no 1_455
H9 C186 3.0503 no 1_455
H10 N17 3.5155 no 2_565
H10 C104 3.4599 no .
H10 C151 3.4750 no 1_455
H10 C172 3.5306 no 1_455
H13 C193 3.1090 no .
H14 C70 3.2888 no .
H14 C71 3.1269 no .
H14 C72 3.0927 no .
H15 O39 2.6406 no 1_545
H17 C60 3.4569 no .
H18 N19 3.1818 no 2_656
H18 C145 3.3547 no 1_545
H18 C147 3.2233 no 1_545
H19 W10 3.1998 no 1_545
H19 O28 3.0509 no 1_545
H19 O34 2.7047 no 1_545
H19 O38 2.5366 no 1_545
H20 W11 3.2971 no 1_545
H20 O37 2.7601 no 1_545
H20 O38 3.0317 no 1_545
H20 O39 2.7579 no 1_545

loop_
_geom_torsion_atom_site_label_1
_geom_torsion_atom_site_label_2
_geom_torsion_atom_site_label_3
_geom_torsion_atom_site_label_4
_geom_torsion
_geom_torsion_publ_flag
O5 W1 O1 Ru1 138.6(17) no
O1 W1 O9 W6 83.6(8) no
O9 W1 O1 Ru1 -123.2(18) no
O1 W1 O10 W2 -21.1(17) no
O10 W1 O1 Ru1 34.3(18) no
O1 W1 O17 W7 -0.3(18) no
O17 W1 O1 Ru1 -50(3) no
O1 W1 O22 W6 -89.6(5) no
O1 W1 O22 W7 179.4(5) no
O1 W1 O22 Si1 45.2(7) no
O22 W1 O1 Ru1 -50.9(17) no
O5 W1 O9 W6 -170.3(7) no
O5 W1 O10 W2 -127.7(16) no
O5 W1 O17 W7 171.3(8) no
O9 W1 O10 W2 67(2) no
O10 W1 O9 W6 -5.3(14) no
O9 W1 O17 W7 73.7(8) no
O17 W1 O9 W6 -73.8(7) no
O9 W1 O22 W6 0.9(4) no
O9 W1 O22 W7 -90.1(5) no
O9 W1 O22 Si1 135.8(7) no
O22 W1 O9 W6 -1.3(5) no
O10 W1 O17 W7 -85.3(8) no
O17 W1 O10 W2 135.4(17) no
O10 W1 O22 W6 179.4(4) no
O10 W1 O22 W7 88.4(5) no
O10 W1 O22 Si1 -45.8(7) no
O22 W1 O10 W2 63.7(16) no
O17 W1 O22 W6 90.7(5) no
O17 W1 O22 W7 -0.3(5) no
O17 W1 O22 Si1 -134.4(8) no
O22 W1 O17 W7 0.5(7) no
O6 W2 O2 Ru1 -146.4(13) no
O2 W2 O10 W1 24.6(17) no
O10 W2 O2 Ru1 -43.1(14) no
O2 W2 O11 W5 -85.9(8) no
O11 W2 O2 Ru1 112.8(14) no
O2 W2 O23 W5 89.6(5) no
O2 W2 O23 W8 -178.7(5) no
O2 W2 O23 Si1 -42.7(7) no
O23 W2 O2 Ru1 41.0(13) no
O6 W2 O10 W1 127.8(16) no
O6 W2 O11 W5 170.9(7) no
O6 W2 O18 W8 -171.4(9) no
O10 W2 O11 W5 6.2(15) no
O11 W2 O10 W1 -68(2) no
O10 W2 O18 W8 86.1(9) no
O18 W2 O10 W1 -135.8(17) no
O10 W2 O23 W5 179.9(4) no
O10 W2 O23 W8 -88.4(4) no
O10 W2 O23 Si1 47.6(7) no
O23 W2 O10 W1 -64.0(16) no
O11 W2 O18 W8 -71.5(9) no
O18 W2 O11 W5 74.7(8) no
O11 W2 O23 W5 -1.7(4) no
O11 W2 O23 W8 90.0(5) no
O11 W2 O23 Si1 -134.0(7) no
O23 W2 O11 W5 2.5(6) no
O18 W2 O23 W5 -92.4(5) no
O18 W2 O23 W8 -0.7(5) no
O18 W2 O23 Si1 135.3(8) no
O23 W2 O18 W8 1.0(7) no
O7 W3 O3 Ru1 179.5(6) no
O3 W3 O12 W5 130.2(17) no
O12 W3 O3 Ru1 -77.8(6) no
O3 W3 O13 W4 -70.2(8) no
O13 W3 O3 Ru1 78.7(6) no
O3 W3 O15 W4 86.6(5) no
O3 W3 O15 Ru1 -4.6(4) no
O3 W3 O15 Si1 -136.6(9) no
O15 W3 O3 Ru1 5.1(5) no
O7 W3 O12 W5 -130.0(17) no
O7 W3 O13 W4 -168.7(9) no
O7 W3 O20 W9 127.1(14) no
O12 W3 O13 W4 30(2) no
O13 W3 O12 W5 31(3) no
O12 W3 O15 W4 -176.9(6) no
O12 W3 O15 Ru1 91.8(6) no
O12 W3 O15 Si1 -40.1(9) no
O15 W3 O12 W5 52.3(16) no
O12 W3 O20 W9 26.4(14) no
O20 W3 O12 W5 -30.5(16) no
O13 W3 O15 W4 -5.7(5) no
O13 W3 O15 Ru1 -96.9(6) no
O13 W3 O15 Si1 131.1(10) no
O15 W3 O13 W4 8.1(7) no
O13 W3 O20 W9 -132.7(14) no
O20 W3 O13 W4 91.4(8) no
O15 W3 O20 W9 -58.5(14) no
O20 W3 O15 W4 -93.0(5) no
O20 W3 O15 Ru1 175.8(5) no
O20 W3 O15 Si1 43.9(8) no
O8 W4 O4 Ru1 -173.8(6) no
O4 W4 O13 W3 66.5(8) no
O13 W4 O4 Ru1 -71.9(6) no
O4 W4 O14 W6 -118.3(19) no
O14 W4 O4 Ru1 85.3(6) no
O4 W4 O15 W3 -91.1(5) no
O4 W4 O15 Ru1 -0.4(4) no
O4 W4 O15 Si1 132.3(9) no
O15 W4 O4 Ru1 0.5(5) no
O4 W4 O21 W10 42(3) no
O21 W4 O4 Ru1 14.8(15) no
O8 W4 O13 W3 168.8(9) no
O8 W4 O14 W6 139.4(19) no
O8 W4 O21 W10 -129.7(14) no
O13 W4 O14 W6 -17(4) no
O14 W4 O13 W3 -35(2) no
O13 W4 O15 W3 5.6(5) no
O13 W4 O15 Ru1 96.3(5) no
O13 W4 O15 Si1 -131.0(10) no
O15 W4 O13 W3 -8.1(7) no
O13 W4 O21 W10 129.6(15) no
O21 W4 O13 W3 -91.7(8) no
O14 W4 O15 W3 175.4(6) no
O14 W4 O15 Ru1 -94.0(5) no
O14 W4 O15 Si1 38.7(9) no
O15 W4 O14 W6 -42.6(19) no
O14 W4 O21 W10 -30.9(14) no
O21 W4 O14 W6 40.9(19) no
O15 W4 O21 W10 55.7(14) no
O21 W4 O15 W3 94.2(5) no
O21 W4 O15 Ru1 -175.1(4) no
O21 W4 O15 Si1 -42.4(8) no
O11 W5 O12 W3 -126.3(17) no
O12 W5 O11 W2 83.1(7) no
O19 W5 O11 W2 -174.2(7) no
O11 W5 O23 W2 1.7(4) no
O11 W5 O23 W8 -90.5(5) no
O11 W5 O23 Si1 134.9(9) no
O23 W5 O11 W2 -2.5(6) no
O11 W5 O26 W8 70.5(9) no
O26 W5 O11 W2 -75.8(7) no
O11 W5 O27 W9 52.8(19) no
O27 W5 O11 W2 1.8(16) no
O19 W5 O12 W3 129.8(17) no
O12 W5 O23 W2 -90.9(5) no
O12 W5 O23 W8 176.9(6) no
O12 W5 O23 Si1 42.4(9) no
O23 W5 O12 W3 -54.0(17) no
O12 W5 O26 W8 -15(3) no
O26 W5 O12 W3 -42(3) no
O12 W5 O27 W9 -29.6(13) no
O27 W5 O12 W3 32.2(17) no
O19 W5 O26 W8 173.4(10) no
O19 W5 O27 W9 -131.1(13) no
O23 W5 O26 W8 -2.2(8) no
O26 W5 O23 W2 93.7(6) no
O26 W5 O23 W8 1.5(6) no
O26 W5 O23 Si1 -133.0(10) no
O23 W5 O27 W9 56.9(13) no
O27 W5 O23 W2 -176.7(4) no
O27 W5 O23 W8 91.1(5) no
O27 W5 O23 Si1 -43.5(8) no
O26 W5 O27 W9 130.1(13) no
O27 W5 O26 W8 -88.4(9) no
O9 W6 O14 W4 117(2) no
O14 W6 O9 W1 -83.9(6) no
O16 W6 O9 W1 173.6(6) no
O9 W6 O22 W1 -0.9(4) no
O9 W6 O22 W7 91.4(5) no
O9 W6 O22 Si1 -136.1(9) no
O22 W6 O9 W1 1.3(5) no
O9 W6 O24 W7 -69.1(9) no
O24 W6 O9 W1 74.8(6) no
O9 W6 O29 W10 -57.7(17) no
O29 W6 O9 W1 0.3(15) no
O16 W6 O14 W4 -141.5(19) no
O14 W6 O22 W1 93.9(5) no
O14 W6 O22 W7 -173.8(6) no
O14 W6 O22 Si1 -41.3(9) no
O22 W6 O14 W4 44.2(19) no
O14 W6 O24 W7 27(3) no
O24 W6 O14 W4 21(4) no
O14 W6 O29 W10 28.2(11) no
O29 W6 O14 W4 -41.8(19) no
O16 W6 O24 W7 -169.8(10) no
O16 W6 O29 W10 129.0(11) no
O22 W6 O24 W7 3.4(8) no
O24 W6 O22 W1 -94.7(6) no
O24 W6 O22 W7 -2.4(6) no
O24 W6 O22 Si1 130.1(10) no
O22 W6 O29 W10 -58.6(11) no
O29 W6 O22 W1 178.7(4) no
O29 W6 O22 W7 -88.9(5) no
O29 W6 O22 Si1 43.6(8) no
O24 W6 O29 W10 -132.7(12) no
O29 W6 O24 W7 90.3(9) no
O17 W7 O22 W1 0.4(5) no
O17 W7 O22 W6 -92.1(6) no
O17 W7 O22 Si1 135.1(10) no
O22 W7 O17 W1 -0.5(7) no
O17 W7 O24 W6 69.2(9) no
O24 W7 O17 W1 -73.3(8) no
O17 W7 O25 W8 -128.2(16) no
O25 W7 O17 W1 84.2(7) no
O31 W7 O17 W1 -174.6(8) no
O17 W7 O35 W11 49(2) no
O35 W7 O17 W1 8.0(18) no
O22 W7 O24 W6 -3.4(8) no
O24 W7 O22 W1 94.8(6) no
O24 W7 O22 W6 2.4(6) no
O24 W7 O22 Si1 -130.5(10) no
O22 W7 O25 W8 -55.2(16) no
O25 W7 O22 W1 -91.0(6) no
O25 W7 O22 W6 176.6(6) no
O25 W7 O22 Si1 43.7(9) no
O22 W7 O35 W11 57.4(12) no
O35 W7 O22 W1 -176.4(5) no
O35 W7 O22 W6 91.2(5) no
O35 W7 O22 Si1 -41.7(9) no
O24 W7 O25 W8 -40(3) no
O25 W7 O24 W6 -19(3) no
O31 W7 O24 W6 170.5(10) no
O24 W7 O35 W11 130.9(12) no
O35 W7 O24 W6 -88.8(9) no
O31 W7 O25 W8 130.3(16) no
O25 W7 O35 W11 -27.9(12) no
O35 W7 O25 W8 30.1(16) no
O31 W7 O35 W11 -128.2(12) no
O18 W8 O23 W2 0.7(5) no
O18 W8 O23 W5 92.3(6) no
O18 W8 O23 Si1 -134.7(10) no
O23 W8 O18 W2 -1.0(7) no
O18 W8 O25 W7 129.3(16) no
O25 W8 O18 W2 -85.9(8) no
O18 W8 O26 W5 -72.0(9) no
O26 W8 O18 W2 72.1(8) no
O32 W8 O18 W2 172.9(8) no
O18 W8 O36 W11 -60(2) no
O36 W8 O18 W2 -6(2) no
O23 W8 O25 W7 54.7(16) no
O25 W8 O23 W2 92.0(6) no
O25 W8 O23 W5 -176.4(6) no
O25 W8 O23 Si1 -43.4(9) no
O23 W8 O26 W5 2.2(8) no
O26 W8 O23 W2 -93.1(6) no
O26 W8 O23 W5 -1.5(6) no
O26 W8 O23 Si1 131.5(10) no
O23 W8 O36 W11 -64.4(12) no
O36 W8 O23 W2 178.9(5) no
O36 W8 O23 W5 -89.5(6) no
O36 W8 O23 Si1 43.5(9) no
O25 W8 O26 W5 16(3) no
O26 W8 O25 W7 41(3) no
O32 W8 O25 W7 -130.2(16) no
O25 W8 O36 W11 21.1(12) no
O36 W8 O25 W7 -28.5(16) no
O32 W8 O26 W5 -172.4(9) no
O26 W8 O36 W11 -138.2(13) no
O36 W8 O26 W5 85.9(9) no
O32 W8 O36 W11 121.6(13) no
O20 W9 O27 W5 28.6(13) no
O27 W9 O20 W3 -26.5(14) no
O20 W9 O28 W10 -84.6(8) no
O28 W9 O20 W3 132.3(14) no
O20 W9 O30 W10 91.6(5) no
O20 W9 O30 W11 -176.5(5) no
O20 W9 O30 Si1 -44.0(7) no
O30 W9 O20 W3 58.8(14) no
O33 W9 O20 W3 -126.6(14) no
O20 W9 O37 W11 10.2(19) no
O37 W9 O20 W3 49(3) no
O27 W9 O28 W10 -5.2(18) no
O28 W9 O27 W5 -52(2) no
O27 W9 O30 W10 178.2(5) no
O27 W9 O30 W11 -89.9(5) no
O27 W9 O30 Si1 42.6(7) no
O30 W9 O27 W5 -56.4(13) no
O33 W9 O27 W5 130.3(13) no
O27 W9 O37 W11 85.5(8) no
O37 W9 O27 W5 -130.6(13) no
O28 W9 O30 W10 0.1(5) no
O28 W9 O30 W11 92.0(5) no
O28 W9 O30 Si1 -135.5(8) no
O30 W9 O28 W10 -0.1(6) no
O33 W9 O28 W10 173.0(7) no
O28 W9 O37 W11 -73.3(8) no
O37 W9 O28 W10 74.1(8) no
O30 W9 O37 W11 0.2(7) no
O37 W9 O30 W10 -92.0(5) no
O37 W9 O30 W11 -0.2(5) no
O37 W9 O30 Si1 132.4(8) no
O33 W9 O37 W11 -174.0(8) no
O21 W10 O28 W9 85.1(8) no
O28 W10 O21 W4 -129.8(15) no
O21 W10 O29 W6 -26.7(12) no
O29 W10 O21 W4 29.7(14) no
O21 W10 O30 W9 -90.7(5) no
O21 W10 O30 W11 178.1(5) no
O21 W10 O30 Si1 44.5(7) no
O30 W10 O21 W4 -56.7(14) no
O34 W10 O21 W4 130.7(14) no
O21 W10 O38 W11 0.2(17) no
O38 W10 O21 W4 -55(2) no
O28 W10 O29 W6 55.8(19) no
O29 W10 O28 W9 2.8(19) no
O28 W10 O30 W9 -0.1(5) no
O28 W10 O30 W11 -91.3(5) no
O28 W10 O30 Si1 135.1(7) no
O30 W10 O28 W9 0.1(6) no
O34 W10 O28 W9 -172.5(7) no
O28 W10 O38 W11 75.8(8) no
O38 W10 O28 W9 -72.0(8) no
O29 W10 O30 W9 -179.1(5) no
O29 W10 O30 W11 89.6(5) no
O29 W10 O30 Si1 -44.0(7) no
O30 W10 O29 W6 58.4(11) no
O34 W10 O29 W6 -128.9(12) no
O29 W10 O38 W11 -84.3(8) no
O38 W10 O29 W6 129.8(12) no
O30 W10 O38 W11 1.9(7) no
O38 W10 O30 W9 90.0(5) no
O38 W10 O30 W11 -1.2(4) no
O38 W10 O30 Si1 -134.8(7) no
O34 W10 O38 W11 174.4(8) no
O30 W11 O35 W7 -58.4(12) no
O35 W11 O30 W9 178.1(5) no
O35 W11 O30 W10 -89.6(5) no
O35 W11 O30 Si1 45.0(8) no
O30 W11 O36 W8 64.5(12) no
O36 W11 O30 W9 90.8(5) no
O36 W11 O30 W10 -176.9(5) no
O36 W11 O30 Si1 -42.3(8) no
O30 W11 O37 W9 -0.2(7) no
O37 W11 O30 W9 0.2(5) no
O37 W11 O30 W10 92.4(5) no
O37 W11 O30 Si1 -133.0(8) no
O30 W11 O38 W10 -1.9(7) no
O38 W11 O30 W9 -91.0(5) no
O38 W11 O30 W10 1.3(4) no
O38 W11 O30 Si1 135.9(8) no
O35 W11 O36 W8 -20.6(13) no
O36 W11 O35 W7 25.7(12) no
O35 W11 O37 W9 -5.8(19) no
O37 W11 O35 W7 -53(2) no
O35 W11 O38 W10 82.8(8) no
O38 W11 O35 W7 -129.3(13) no
O39 W11 O35 W7 128.0(12) no
O36 W11 O37 W9 -84.0(8) no
O37 W11 O36 W8 138.6(13) no
O36 W11 O38 W10 2.3(16) no
O38 W11 O36 W8 60.5(18) no
O39 W11 O36 W8 -122.0(13) no
O37 W11 O38 W10 -76.5(8) no
O38 W11 O37 W9 71.2(8) no
O39 W11 O37 W9 173.3(8) no
O39 W11 O38 W10 -175.2(7) no
O45 W12 O41 Ru2 -146.9(9) no
O41 W12 O49 W15 22.9(12) no
O49 W12 O41 Ru2 -44.4(9) no
O41 W12 O50 W16 -86.8(9) no
O50 W12 O41 Ru2 111.4(9) no
O41 W12 O62 W16 91.1(5) no
O41 W12 O62 W18 -177.5(5) no
O41 W12 O62 Si2 -41.7(7) no
O62 W12 O41 Ru2 38.9(9) no
O45 W12 O49 W15 126.6(12) no
O45 W12 O50 W16 169.1(8) no
O45 W12 O57 W18 -173.8(7) no
O49 W12 O50 W16 6.9(19) no
O50 W12 O49 W15 -71.2(19) no
O49 W12 O57 W18 84.2(7) no
O57 W12 O49 W15 -139.2(12) no
O49 W12 O62 W16 -178.9(6) no
O49 W12 O62 W18 -87.5(5) no
O49 W12 O62 Si2 48.3(7) no
O62 W12 O49 W15 -66.2(12) no
O50 W12 O57 W18 -73.3(7) no
O57 W12 O50 W16 74.9(8) no
O50 W12 O62 W16 -1.1(5) no
O50 W12 O62 W18 90.3(5) no
O50 W12 O62 Si2 -133.9(8) no
O62 W12 O50 W16 1.6(7) no
O57 W12 O62 W16 -91.3(5) no
O57 W12 O62 W18 0.0(4) no
O57 W12 O62 Si2 135.9(7) no
O62 W12 O57 W18 -0.1(6) no
O46 W13 O42 Ru2 175.7(8) no
O42 W13 O51 W16 128.1(11) no
O51 W13 O42 Ru2 -81.9(6) no
O42 W13 O52 W14 -64.7(6) no
O52 W13 O42 Ru2 75.6(6) no
O42 W13 O54 W14 89.6(5) no
O42 W13 O54 Ru2 -1.6(5) no
O42 W13 O54 Si2 -134.5(10) no
O54 W13 O42 Ru2 1.9(6) no
O42 W13 O59 W19 -53(3) no
O59 W13 O42 Ru2 -3.4(18) no
O46 W13 O51 W16 -130.3(11) no
O46 W13 O52 W14 -166.2(7) no
O46 W13 O59 W19 128.2(15) no
O51 W13 O52 W14 37.2(14) no
O52 W13 O51 W16 26.2(18) no
O51 W13 O54 W14 -176.5(5) no
O51 W13 O54 Ru2 92.3(5) no
O51 W13 O54 Si2 -40.5(9) no
O54 W13 O51 W16 52.8(11) no
O51 W13 O59 W19 27.5(15) no
O59 W13 O51 W16 -30.2(11) no
O52 W13 O54 W14 -6.9(4) no
O52 W13 O54 Ru2 -98.1(5) no
O52 W13 O54 Si2 129.0(9) no
O54 W13 O52 W14 9.7(5) no
O52 W13 O59 W19 -133.4(15) no
O59 W13 O52 W14 93.5(6) no
O54 W13 O59 W19 -57.9(15) no
O59 W13 O54 W14 -92.4(5) no
O59 W13 O54 Ru2 176.4(6) no
O59 W13 O54 Si2 43.5(9) no
O47 W14 O43 Ru2 -172.8(6) no
O43 W14 O52 W13 63.9(7) no
O52 W14 O43 Ru2 -72.4(7) no
O43 W14 O53 W17 -123.8(17) no
O53 W14 O43 Ru2 85.8(6) no
O43 W14 O54 W13 -92.9(5) no
O43 W14 O54 Ru2 -1.6(4) no
O43 W14 O54 Si2 131.1(7) no
O54 W14 O43 Ru2 1.9(5) no
O43 W14 O60 W20 39(3) no
O60 W14 O43 Ru2 21.2(15) no
O47 W14 O52 W13 166.5(7) no
O47 W14 O53 W17 134.7(17) no
O47 W14 O60 W20 -126.7(19) no
O52 W14 O53 W17 -19(3) no
O53 W14 O52 W13 -39.4(16) no
O52 W14 O54 W13 7.3(4) no
O52 W14 O54 Ru2 98.5(5) no
O52 W14 O54 Si2 -128.8(7) no
O54 W14 O52 W13 -9.6(5) no
O52 W14 O60 W20 135.0(19) no
O60 W14 O52 W13 -92.9(7) no
O53 W14 O54 W13 176.2(4) no
O53 W14 O54 Ru2 -92.5(4) no
O53 W14 O54 Si2 40.2(6) no
O54 W14 O53 W17 -48.2(17) no
O53 W14 O60 W20 -26.8(18) no
O60 W14 O53 W17 35.2(17) no
O54 W14 O60 W20 58.2(19) no
O60 W14 O54 W13 94.7(4) no
O60 W14 O54 Ru2 -174.1(4) no
O60 W14 O54 Si2 -41.4(6) no
O44 W15 O40 Ru2 137.0(12) no
O40 W15 O48 W17 81.8(7) no
O48 W15 O40 Ru2 -123.1(12) no
O40 W15 O49 W12 -19.0(12) no
O49 W15 O40 Ru2 33.7(12) no
O40 W15 O56 W21 1(2) no
O56 W15 O40 Ru2 -52(3) no
O40 W15 O61 W17 -87.7(5) no
O40 W15 O61 W21 -178.8(6) no
O40 W15 O61 Si2 45.3(8) no
O61 W15 O40 Ru2 -50.8(12) no
O44 W15 O48 W17 -172.3(7) no
O44 W15 O49 W12 -125.8(12) no
O44 W15 O56 W21 172.0(9) no
O48 W15 O49 W12 70.9(18) no
O49 W15 O48 W17 -8.8(15) no
O48 W15 O56 W21 72.6(8) no
O56 W15 O48 W17 -76.6(7) no
O48 W15 O61 W17 2.3(4) no
O48 W15 O61 W21 -88.8(5) no
O48 W15 O61 Si2 135.3(9) no
O61 W15 O48 W17 -3.4(6) no
O49 W15 O56 W21 -85.9(9) no
O56 W15 O49 W12 138.1(12) no
O49 W15 O61 W17 -179.8(5) no
O49 W15 O61 W21 89.1(5) no
O49 W15 O61 Si2 -46.8(8) no
O61 W15 O49 W12 65.8(12) no
O56 W15 O61 W17 91.6(5) no
O56 W15 O61 W21 0.5(5) no
O56 W15 O61 Si2 -135.4(10) no
O61 W15 O56 W21 -0.7(7) no
O50 W16 O51 W13 -127.0(11) no
O51 W16 O50 W12 84.2(8) no
O58 W16 O50 W12 -173.8(8) no
O50 W16 O62 W12 1.1(5) no
O50 W16 O62 W18 -91.4(6) no
O50 W16 O62 Si2 135.5(8) no
O62 W16 O50 W12 -1.6(7) no
O50 W16 O65 W18 71.6(8) no
O65 W16 O50 W12 -75.2(9) no
O50 W16 O66 W19 59.0(19) no
O66 W16 O50 W12 2.0(19) no
O58 W16 O51 W13 131.6(11) no
O51 W16 O62 W12 -90.0(5) no
O51 W16 O62 W18 177.4(5) no
O51 W16 O62 Si2 44.4(7) no
O62 W16 O51 W13 -54.8(11) no
O51 W16 O65 W18 -9.5(19) no
O65 W16 O51 W13 -46(2) no
O51 W16 O66 W19 -23.7(10) no
O66 W16 O51 W13 30.6(11) no
O58 W16 O65 W18 172.4(8) no
O58 W16 O66 W19 -125.2(11) no
O62 W16 O65 W18 -0.8(7) no
O65 W16 O62 W12 93.1(6) no
O65 W16 O62 W18 0.6(5) no
O65 W16 O62 Si2 -132.5(8) no
O62 W16 O66 W19 62.5(10) no
O66 W16 O62 W12 -177.5(5) no
O66 W16 O62 W18 90.0(5) no
O66 W16 O62 Si2 -43.1(7) no
O65 W16 O66 W19 135.9(11) no
O66 W16 O65 W18 -86.4(8) no
O48 W17 O53 W14 121.3(17) no
O53 W17 O48 W15 -81.2(7) no
O55 W17 O48 W15 174.5(7) no
O48 W17 O61 W15 -2.4(4) no
O48 W17 O61 W21 90.5(4) no
O48 W17 O61 Si2 -136.4(7) no
O61 W17 O48 W15 3.4(6) no
O48 W17 O63 W21 -71.7(7) no
O63 W17 O48 W15 76.7(7) no
O48 W17 O68 W20 -63(3) no
O68 W17 O48 W15 7.6(16) no
O55 W17 O53 W14 -137.2(17) no
O53 W17 O61 W15 93.9(4) no
O53 W17 O61 W21 -173.1(4) no
O53 W17 O61 Si2 -40.1(7) no
O61 W17 O53 W14 48.8(17) no
O53 W17 O63 W21 23.0(17) no
O63 W17 O53 W14 28(3) no
O53 W17 O68 W20 28.0(16) no
O68 W17 O53 W14 -36.8(17) no
O55 W17 O63 W21 -171.2(7) no
O55 W17 O68 W20 130.5(16) no
O61 W17 O63 W21 1.5(6) no
O63 W17 O61 W15 -94.0(4) no
O63 W17 O61 W21 -1.1(4) no
O63 W17 O61 Si2 132.0(7) no
O61 W17 O68 W20 -58.6(16) no
O68 W17 O61 W15 179.2(4) no
O68 W17 O61 W21 -87.9(4) no
O68 W17 O61 Si2 45.2(7) no
O63 W17 O68 W20 -131.9(17) no
O68 W17 O63 W21 88.0(7) no
O57 W18 O62 W12 -0.0(4) no
O57 W18 O62 W16 91.7(5) no
O57 W18 O62 Si2 -136.4(7) no
O62 W18 O57 W12 0.1(6) no
O57 W18 O64 W21 130.6(15) no
O64 W18 O57 W12 -83.7(7) no
O57 W18 O65 W16 -73.8(8) no
O65 W18 O57 W12 73.9(7) no
O71 W18 O57 W12 175.4(7) no
O57 W18 O75 W22 -56.6(19) no
O75 W18 O57 W12 -1.6(17) no
O62 W18 O64 W21 56.2(15) no
O64 W18 O62 W12 93.3(5) no
O64 W18 O62 W16 -175.0(5) no
O64 W18 O62 Si2 -43.1(6) no
O62 W18 O65 W16 0.8(7) no
O65 W18 O62 W12 -92.3(5) no
O65 W18 O62 W16 -0.6(5) no
O65 W18 O62 Si2 131.3(7) no
O62 W18 O75 W22 -58.2(13) no
O75 W18 O62 W12 179.4(5) no
O75 W18 O62 W16 -88.9(5) no
O75 W18 O62 Si2 43.0(6) no
O64 W18 O65 W16 15.5(18) no
O65 W18 O64 W21 42(3) no
O71 W18 O64 W21 -129.1(15) no
O64 W18 O75 W22 26.6(13) no
O75 W18 O64 W21 -29.0(15) no
O71 W18 O65 W16 -173.4(8) no
O65 W18 O75 W22 -132.2(13) no
O75 W18 O65 W16 86.3(8) no
O71 W18 O75 W22 126.5(13) no
O59 W19 O66 W16 22.5(10) no
O66 W19 O59 W13 -26.0(15) no
O59 W19 O67 W20 -83.8(7) no
O67 W19 O59 W13 130.9(15) no
O59 W19 O69 W20 92.6(6) no
O59 W19 O69 W22 -176.1(6) no
O59 W19 O69 Si2 -41.8(9) no
O69 W19 O59 W13 57.3(15) no
O59 W19 O76 W22 11(3) no
O76 W19 O59 W13 47(3) no
O66 W19 O67 W20 0.7(17) no
O67 W19 O66 W16 -62.9(18) no
O66 W19 O69 W20 179.8(5) no
O66 W19 O69 W22 -88.9(5) no
O66 W19 O69 Si2 45.4(9) no
O69 W19 O66 W16 -62.6(10) no
O66 W19 O76 W22 83.8(8) no
O76 W19 O66 W16 -137.2(11) no
O67 W19 O69 W20 -0.3(5) no
O67 W19 O69 W22 90.9(5) no
O67 W19 O69 Si2 -134.8(10) no
O69 W19 O67 W20 0.4(6) no
O67 W19 O76 W22 -73.9(8) no
O76 W19 O67 W20 75.0(7) no
O69 W19 O76 W22 0.1(8) no
O76 W19 O69 W20 -91.3(6) no
O76 W19 O69 W22 -0.1(6) no
O76 W19 O69 Si2 134.2(10) no
O60 W20 O67 W19 84.2(8) no
O67 W20 O60 W14 -132.9(19) no
O60 W20 O68 W17 -26.9(16) no
O68 W20 O60 W14 26.9(19) no
O60 W20 O69 W19 -89.4(4) no
O60 W20 O69 W22 179.9(4) no
O60 W20 O69 Si2 45.4(7) no
O69 W20 O60 W14 -59.5(19) no
O73 W20 O60 W14 128.1(18) no
O60 W20 O77 W22 -0.7(14) no
O77 W20 O60 W14 -59(3) no
O67 W20 O68 W17 52(3) no
O68 W20 O67 W19 5.7(19) no
O67 W20 O69 W19 0.3(4) no
O67 W20 O69 W22 -90.4(5) no
O67 W20 O69 Si2 135.1(8) no
O69 W20 O67 W19 -0.4(6) no
O73 W20 O67 W19 -172.6(8) no
O67 W20 O77 W22 73.7(7) no
O77 W20 O67 W19 -73.0(8) no
O68 W20 O69 W19 -177.6(5) no
O68 W20 O69 W22 91.7(4) no
O68 W20 O69 Si2 -42.8(7) no
O69 W20 O68 W17 57.5(16) no
O73 W20 O68 W17 -130.1(16) no
O68 W20 O77 W22 -86.1(7) no
O77 W20 O68 W17 129.5(16) no
O69 W20 O77 W22 -0.2(5) no
O77 W20 O69 W19 90.8(4) no
O77 W20 O69 W22 0.1(4) no
O77 W20 O69 Si2 -134.4(7) no
O73 W20 O77 W22 172.3(6) no
O56 W21 O61 W15 -0.5(5) no
O56 W21 O61 W17 -92.5(5) no
O56 W21 O61 Si2 135.4(9) no
O61 W21 O56 W15 0.7(7) no
O56 W21 O63 W17 71.7(7) no
O63 W21 O56 W15 -73.8(8) no
O56 W21 O64 W18 -130.7(15) no
O64 W21 O56 W15 84.5(8) no
O70 W21 O56 W15 -173.7(9) no
O56 W21 O74 W22 43(3) no
O74 W21 O56 W15 14(3) no
O61 W21 O63 W17 -1.5(6) no
O63 W21 O61 W15 93.1(5) no
O63 W21 O61 W17 1.1(4) no
O63 W21 O61 Si2 -131.0(9) no
O61 W21 O64 W18 -57.0(15) no
O64 W21 O61 W15 -90.8(5) no
O64 W21 O61 W17 177.2(4) no
O64 W21 O61 Si2 45.1(8) no
O61 W21 O74 W22 56.0(17) no
O74 W21 O61 W15 -175.6(6) no
O74 W21 O61 W17 92.4(5) no
O74 W21 O61 Si2 -39.7(9) no
O63 W21 O64 W18 -47(3) no
O64 W21 O63 W17 -12.1(17) no
O70 W21 O63 W17 172.3(7) no
O63 W21 O74 W22 130.8(17) no
O74 W21 O63 W17 -86.9(7) no
O70 W21 O64 W18 128.9(15) no
O64 W21 O74 W22 -28.0(17) no
O74 W21 O64 W18 29.2(15) no
O70 W21 O74 W22 -129.0(17) no
O69 W22 O74 W21 -57.3(17) no
O74 W22 O69 W19 179.2(6) no
O74 W22 O69 W20 -89.4(5) no
O74 W22 O69 Si2 44.9(8) no
O69 W22 O75 W18 57.5(13) no
O75 W22 O69 W19 92.3(5) no
O75 W22 O69 W20 -176.2(4) no
O75 W22 O69 Si2 -42.0(8) no
O69 W22 O76 W19 -0.1(8) no
O76 W22 O69 W19 0.1(6) no
O76 W22 O69 W20 91.5(5) no
O76 W22 O69 Si2 -134.3(9) no
O69 W22 O77 W20 0.2(5) no
O77 W22 O69 W19 -91.5(5) no
O77 W22 O69 W20 -0.1(4) no
O77 W22 O69 Si2 134.1(8) no
O74 W22 O75 W18 -26.5(13) no
O75 W22 O74 W21 28.0(17) no
O74 W22 O76 W19 -3(3) no
O76 W22 O74 W21 -55(3) no
O74 W22 O77 W20 84.4(6) no
O77 W22 O74 W21 -130.8(17) no
O78 W22 O74 W21 129.5(17) no
O75 W22 O76 W19 -84.7(9) no
O76 W22 O75 W18 132.5(13) no
O75 W22 O77 W20 10.5(14) no
O77 W22 O75 W18 47.6(19) no
O78 W22 O75 W18 -128.3(13) no
O76 W22 O77 W20 -75.2(6) no
O77 W22 O76 W19 73.3(9) no
O78 W22 O76 W19 173.0(9) no
O78 W22 O77 W20 -173.7(6) no
O1 Ru1 O2 W2 48.7(14) no
O2 Ru1 O1 W1 -42.1(18) no
O1 Ru1 O4 W4 -93.0(7) no
O4 Ru1 O1 W1 132.3(18) no
O1 Ru1 O15 W3 -179.6(5) no
O1 Ru1 O15 W4 89.8(5) no
O1 Ru1 O15 Si1 -45.3(7) no
O15 Ru1 O1 W1 53.2(18) no
O1 Ru1 N1 C3 -110.8(10) no
O1 Ru1 N1 C4 60.2(10) no
N1 Ru1 O1 W1 -132.5(18) no
O2 Ru1 O3 W3 88.6(7) no
O3 Ru1 O2 W2 -122.6(13) no
O2 Ru1 O15 W3 -91.4(4) no
O2 Ru1 O15 W4 178.1(4) no
O2 Ru1 O15 Si1 42.9(7) no
O15 Ru1 O2 W2 -43.5(13) no
O2 Ru1 N1 C3 161.1(10) no
O2 Ru1 N1 C4 -27.8(10) no
N1 Ru1 O2 W2 139.0(13) no
O3 Ru1 O4 W4 78.7(6) no
O4 Ru1 O3 W3 -85.6(7) no
O3 Ru1 O15 W3 3.9(4) no
O3 Ru1 O15 W4 -86.6(4) no
O3 Ru1 O15 Si1 138.2(7) no
O15 Ru1 O3 W3 -5.6(5) no
O3 Ru1 N1 C3 64.8(10) no
O3 Ru1 N1 C4 -124.1(9) no
N1 Ru1 O3 W3 179.9(6) no
O4 Ru1 O15 W3 90.9(4) no
O4 Ru1 O15 W4 0.4(4) no
O4 Ru1 O15 Si1 -134.8(7) no
O15 Ru1 O4 W4 -0.6(5) no
O4 Ru1 N1 C3 -20.9(10) no
O4 Ru1 N1 C4 150.2(9) no
N1 Ru1 O4 W4 176.7(6) no
O40 Ru2 O41 W12 50.2(9) no
O41 Ru2 O40 W15 -41.9(12) no
O40 Ru2 O43 W14 -94.6(6) no
O43 Ru2 O40 W15 131.7(12) no
O40 Ru2 O54 W13 -178.3(6) no
O40 Ru2 O54 W14 91.4(5) no
O40 Ru2 O54 Si2 -43.2(9) no
O54 Ru2 O40 W15 52.6(12) no
O40 Ru2 N3 C13 60.8(10) no
O40 Ru2 N3 C14 -108.8(10) no
N3 Ru2 O40 W15 -133.5(13) no
O41 Ru2 O42 W13 91.9(7) no
O42 Ru2 O41 W12 -120.5(9) no
O41 Ru2 O54 W13 -91.3(5) no
O41 Ru2 O54 W14 178.4(4) no
O41 Ru2 O54 Si2 43.7(8) no
O54 Ru2 O41 W12 -42.1(9) no
O41 Ru2 N3 C13 -26.0(10) no
O41 Ru2 N3 C14 164.4(9) no
N3 Ru2 O41 W12 141.1(9) no
O42 Ru2 O43 W14 76.3(6) no
O43 Ru2 O42 W13 -81.4(7) no
O42 Ru2 O54 W13 1.5(5) no
O42 Ru2 O54 W14 -88.8(4) no
O42 Ru2 O54 Si2 136.5(9) no
O54 Ru2 O42 W13 -2.1(6) no
O42 Ru2 N3 C13 -119.9(10) no
O42 Ru2 N3 C14 70.4(10) no
N3 Ru2 O42 W13 -176.0(7) no
O43 Ru2 O54 W13 91.7(5) no
O43 Ru2 O54 W14 1.5(4) no
O43 Ru2 O54 Si2 -133.2(8) no
O54 Ru2 O43 W14 -2.1(5) no
O43 Ru2 N3 C13 151.4(10) no
O43 Ru2 N3 C14 -18.3(10) no
N3 Ru2 O43 W14 174.4(6) no
O15 Si1 O22 W1 -60.8(9) no
O15 Si1 O22 W6 60.6(10) no
O15 Si1 O22 W7 178.5(8) no
O22 Si1 O15 W3 178.4(8) no
O22 Si1 O15 W4 -59.3(10) no
O22 Si1 O15 Ru1 60.1(9) no
O15 Si1 O23 W2 58.9(8) no
O15 Si1 O23 W5 -59.5(10) no
O15 Si1 O23 W8 -179.1(7) no
O23 Si1 O15 W3 59.1(10) no
O23 Si1 O15 W4 -178.6(7) no
O23 Si1 O15 Ru1 -59.1(9) no
O15 Si1 O30 W9 60.7(8) no
O15 Si1 O30 W10 -61.0(8) no
O15 Si1 O30 W11 179.0(6) no
O30 Si1 O15 W3 -61.9(9) no
O30 Si1 O15 W4 60.4(9) no
O30 Si1 O15 Ru1 179.9(6) no
O22 Si1 O23 W2 -60.6(8) no
O22 Si1 O23 W5 -179.0(7) no
O22 Si1 O23 W8 61.5(10) no
O23 Si1 O22 W1 59.5(8) no
O23 Si1 O22 W6 -179.1(8) no
O23 Si1 O22 W7 -61.2(11) no
O22 Si1 O30 W9 179.8(6) no
O22 Si1 O30 W10 58.1(7) no
O22 Si1 O30 W11 -62.0(8) no
O30 Si1 O22 W1 -179.3(6) no
O30 Si1 O22 W6 -57.9(9) no
O30 Si1 O22 W7 60.0(9) no
O23 Si1 O30 W9 -60.2(7) no
O23 Si1 O30 W10 178.1(6) no
O23 Si1 O30 W11 58.0(8) no
O30 Si1 O23 W2 178.5(6) no
O30 Si1 O23 W5 60.0(9) no
O30 Si1 O23 W8 -59.5(9) no
O54 Si2 O61 W15 -60.0(10) no
O54 Si2 O61 W17 59.4(9) no
O54 Si2 O61 W21 177.3(7) no
O61 Si2 O54 W13 178.0(8) no
O61 Si2 O54 W14 -60.7(8) no
O61 Si2 O54 Ru2 58.4(10) no
O54 Si2 O62 W12 58.6(7) no
O54 Si2 O62 W16 -60.8(8) no
O54 Si2 O62 W18 -178.8(5) no
O62 Si2 O54 W13 59.6(9) no
O62 Si2 O54 W14 -179.1(5) no
O62 Si2 O54 Ru2 -60.0(8) no
O54 Si2 O69 W19 58.8(10) no
O54 Si2 O69 W20 -61.7(8) no
O54 Si2 O69 W22 178.4(7) no
O69 Si2 O54 W13 -61.2(10) no
O69 Si2 O54 W14 60.1(8) no
O69 Si2 O54 Ru2 179.3(7) no
O61 Si2 O62 W12 -61.1(8) no
O61 Si2 O62 W16 179.5(6) no
O61 Si2 O62 W18 61.6(7) no
O62 Si2 O61 W15 59.4(9) no
O62 Si2 O61 W17 178.8(6) no
O62 Si2 O61 W21 -63.3(9) no
O61 Si2 O69 W19 179.4(8) no
O61 Si2 O69 W20 59.0(9) no
O61 Si2 O69 W22 -61.0(10) no
O69 Si2 O61 W15 -179.9(8) no
O69 Si2 O61 W17 -60.4(9) no
O69 Si2 O61 W21 57.4(10) no
O62 Si2 O69 W19 -61.4(9) no
O62 Si2 O69 W20 178.2(6) no
O62 Si2 O69 W22 58.2(8) no
O69 Si2 O62 W12 178.2(6) no
O69 Si2 O62 W16 58.8(8) no
O69 Si2 O62 W18 -59.1(7) no
Ru1 N1 C3 C2 170.0(10) no
Ru1 N1 C4 C5 -170.4(11) no
C3 N1 C4 C5 1(3) no
C4 N1 C3 C2 -1(3) no
C8 N2 C9 C10 9(4) no
C9 N2 C8 C7 -7(3) no
Ru2 N3 C13 C12 -169.4(10) no
Ru2 N3 C14 C15 167.3(10) no
C13 N3 C14 C15 -2(3) no
C14 N3 C13 C12 0(3) no
C18 N4 C19 C20 1(3) no
C19 N4 C18 C17 -2(4) no
C21 N5 C25 C26 57(3) no
C25 N5 C21 C22 58(4) no
C21 N5 C29 C30 -72(3) no
C29 N5 C21 C22 -61(3) no
C21 N5 C33 C34 -173(3) no
C33 N5 C21 C22 177(3) no
C25 N5 C29 C30 170(2) no
C29 N5 C25 C26 177(2) no
C25 N5 C33 C34 -56(4) no
C33 N5 C25 C26 -61(3) no
C29 N5 C33 C34 64(3) no
C33 N5 C29 C30 49(3) no
C37 N6 C41 C42 -58.1(18) no
C41 N6 C37 C38 -166.2(14) no
C37 N6 C45 C46 -87.5(16) no
C45 N6 C37 C38 75.5(16) no
C37 N6 C49 C50 -173.6(13) no
C49 N6 C37 C38 -48.9(19) no
C41 N6 C45 C46 155.2(13) no
C45 N6 C41 C42 62.3(18) no
C41 N6 C49 C50 -57.7(19) no
C49 N6 C41 C42 -175.1(14) no
C45 N6 C49 C50 62.5(16) no
C49 N6 C45 C46 34.7(18) no
C53 N7 C57 C58 73(3) no
C57 N7 C53 C54 63(2) no
C53 N7 C61 C62 -59(3) no
C61 N7 C53 C54 -56(2) no
C53 N7 C65 C66 -179.8(16) no
C65 N7 C53 C54 -176.2(17) no
C57 N7 C61 C62 -179(2) no
C61 N7 C57 C58 -166(3) no
C57 N7 C65 C66 -60(3) no
C65 N7 C57 C58 -45(4) no
C61 N7 C65 C66 60(3) no
C65 N7 C61 C62 60(3) no
C69 N8 C73 C74 59.8(14) no
C73 N8 C69 C70 70.8(16) no
C69 N8 C77 C78 -60.0(17) no
C77 N8 C69 C70 -49(2) no
C69 N8 C81 C82 176.4(14) no
C81 N8 C69 C70 -170.1(14) no
C73 N8 C77 C78 178.7(11) no
C77 N8 C73 C74 -177.3(11) no
C73 N8 C81 C82 -64.4(18) no
C81 N8 C73 C74 -57.2(15) no
C77 N8 C81 C82 54(2) no
C81 N8 C77 C78 59.0(17) no
C85 N9 C89 C90 -60(2) no
C89 N9 C85 C86 -173.4(17) no
C85 N9 C93 C94 -172.3(13) no
C93 N9 C85 C86 -53(2) no
C85 N9 C97 C98 -93(2) no
C97 N9 C85 C86 70(3) no
C89 N9 C93 C94 -54.1(18) no
C93 N9 C89 C90 179.7(12) no
C89 N9 C97 C98 151.4(15) no
C97 N9 C89 C90 58.1(18) no
C93 N9 C97 C98 30.2(19) no
C97 N9 C93 C94 65.6(18) no
C101 N10 C105 C106 65(3) no
C105 N10 C101 C102 67(2) no
C101 N10 C109 C110 -62(3) no
C109 N10 C101 C102 -51(2) no
C101 N10 C113 C114 178.5(14) no
C113 N10 C101 C102 -172.7(15) no
C105 N10 C109 C110 178.6(19) no
C109 N10 C105 C106 -175.8(18) no
C105 N10 C113 C114 -61.6(17) no
C113 N10 C105 C106 -52(2) no
C109 N10 C113 C114 59(3) no
C113 N10 C109 C110 57(3) no
C117 N11 C121 C122 52.7(14) no
C121 N11 C117 C118 57.4(17) no
C117 N11 C125 C126 -61.3(17) no
C125 N11 C117 C118 -61(2) no
C117 N11 C129 C130 -166.3(14) no
C129 N11 C117 C118 177.8(14) no
C121 N11 C125 C126 177.8(12) no
C125 N11 C121 C122 173.1(11) no
C121 N11 C129 C130 -44.7(17) no
C129 N11 C121 C122 -67.4(15) no
C125 N11 C129 C130 72.1(19) no
C129 N11 C125 C126 59.2(18) no
C133 N12 C137 C138 72(4) no
C137 N12 C133 C134 52(3) no
C133 N12 C141 C142 167(3) no
C141 N12 C133 C134 172(3) no
C133 N12 C145 C146 -55(4) no
C145 N12 C133 C134 -67(3) no
C137 N12 C141 C142 -72(4) no
C141 N12 C137 C138 -48(4) no
C137 N12 C145 C146 -174(3) no
C145 N12 C137 C138 -170(3) no
C141 N12 C145 C146 65(4) no
C145 N12 C141 C142 48(4) no
C149 N13 C153 C154 -31(5) no
C153 N13 C149 C150 -171(4) no
C149 N13 C157 C158 57(5) no
C157 N13 C149 C150 72(5) no
C149 N13 C161 C162 62(5) no
C161 N13 C149 C150 -54(5) no
C153 N13 C157 C158 -62(4) no
C157 N13 C153 C154 90(4) no
C153 N13 C161 C162 -179(4) no
C161 N13 C153 C154 -151(4) no
C157 N13 C161 C162 -63(5) no
C161 N13 C157 C158 -178(3) no
C165 N14 C169 C170 -58(3) no
C169 N14 C165 C166 -65(3) no
C165 N14 C173 C174 56(3) no
C173 N14 C165 C166 55(3) no
C165 N14 C177 C178 173(3) no
C177 N14 C165 C166 175(3) no
C169 N14 C173 C174 177.2(19) no
C173 N14 C169 C170 -179.2(19) no
C169 N14 C177 C178 55(4) no
C177 N14 C169 C170 58(4) no
C173 N14 C177 C178 -66(4) no
C177 N14 C173 C174 -61(3) no
C2 C1 C5 C4 -5(3) no
C5 C1 C2 C3 5(3) no
C2 C1 C6 C7 37(3) no
C2 C1 C6 C10 -144.2(18) no
C6 C1 C2 C3 -174.7(18) no
C5 C1 C6 C7 -142.8(18) no
C5 C1 C6 C10 36(3) no
C6 C1 C5 C4 174.6(17) no
C1 C2 C3 N1 -2(3) no
N1 C4 C5 C1 2(3) no
C1 C6 C7 C8 174.0(17) no
C1 C6 C10 C9 -172.8(16) no
C7 C6 C10 C9 6(3) no
C10 C6 C7 C8 -5(3) no
C6 C7 C8 N2 6(4) no
N2 C9 C10 C6 -9(4) no
C12 C11 C15 C14 1(3) no
C15 C11 C12 C13 -3(3) no
C12 C11 C16 C17 32(3) no
C12 C11 C16 C20 -143.6(19) no
C16 C11 C12 C13 174.2(16) no
C15 C11 C16 C17 -151.0(18) no
C15 C11 C16 C20 33(3) no
C16 C11 C15 C14 -176.0(16) no
C11 C12 C13 N3 2(3) no
N3 C14 C15 C11 2(3) no
C11 C16 C17 C18 -177.5(15) no
C11 C16 C20 C19 176.9(15) no
C17 C16 C20 C19 1(3) no
C20 C16 C17 C18 -1(3) no
C16 C17 C18 N4 2(4) no
N4 C19 C20 C16 -1(3) no
N5 C21 C22 C23 -179(3) no
C21 C22 C23 C24 178(4) no
N5 C25 C26 C27 -178(3) no
C25 C26 C27 C28 -170(3) no
N5 C29 C30 C31 177(3) no
C29 C30 C31 C32 -168(3) no
N5 C33 C34 C35 -161(3) no
C33 C34 C35 C36 -90(5) no
N6 C37 C38 C39 -178.1(14) no
C37 C38 C39 C40 179.4(15) no
N6 C41 C42 C43 -171.3(15) no
C41 C42 C43 C44 69(3) no
N6 C45 C46 C47 -179.5(14) no
C45 C46 C47 C48 167.9(16) no
N6 C49 C50 C51 -161.6(14) no
C49 C50 C51 C52 179.7(17) no
N7 C53 C54 C55 -169.2(17) no
C53 C54 C55 C56 -90(3) no
N7 C57 C58 C59 -100(3) no
C57 C58 C59 C60 -168(3) no
N7 C61 C62 C63 168(2) no
C61 C62 C63 C64 -176(3) no
N7 C65 C66 C67 168.1(19) no
C65 C66 C67 C68 -176(3) no
N8 C69 C70 C71 -165.4(15) no
C69 C70 C71 C72 177.9(16) no
N8 C73 C74 C75 128.7(19) no
C73 C74 C75 C76 175(3) no
N8 C77 C78 C79 170.5(12) no
C77 C78 C79 C80 172.9(18) no
N8 C81 C82 C83 177.8(15) no
C81 C82 C83 C84 172.8(19) no
N9 C85 C86 C87 -175.3(16) no
C85 C86 C87 C88 -178.1(18) no
N9 C89 C90 C91 -175.6(16) no
C89 C90 C91 C92 -173(2) no
N9 C93 C94 C95 -164.1(14) no
C93 C94 C95 C96 -177.7(16) no
N9 C97 C98 C99 -178.8(14) no
C97 C98 C99 C100 172.6(16) no
N10 C101 C102 C103 -90(2) no
C101 C102 C103 C104 -165(2) no
N10 C105 C106 C107 -179(2) no
C105 C106 C107 C108 104(3) no
N10 C109 C110 C111 158(3) no
C109 C110 C111 C112 -178(3) no
N10 C113 C114 C115 175.7(14) no
C113 C114 C115 C116 179.7(16) no
N11 C117 C118 C119 -176.7(15) no
C117 C118 C119 C120 176.1(19) no
N11 C121 C122 C123 174.3(11) no
C121 C122 C123 C124 172.0(13) no
N11 C125 C126 C127 119.8(18) no
C125 C126 C127 C128 175(3) no
N11 C129 C130 C131 -163.4(13) no
C129 C130 C131 C132 176.9(14) no
N12 C133 C134 C135 -175(3) no
C133 C134 C135 C136 -156(4) no
N12 C137 C138 C139 -172(3) no
C137 C138 C139 C140 80(5) no
N12 C141 C142 C143 -174(3) no
C141 C142 C143 C144 176(4) no
N12 C145 C146 C147 -160(3) no
C145 C146 C147 C148 87(4) no
N13 C149 C150 C151 161(4) no
C149 C150 C151 C152 -41(8) no
N13 C153 C154 C155 177(4) no
C153 C154 C155 C156 -68(5) no
N13 C157 C158 C159 -180(4) no
C157 C158 C159 C160 -168(4) no
N13 C161 C162 C163 -180(4) no
C161 C162 C163 C164 76(6) no
N14 C165 C166 C167 -168(3) no
C165 C166 C167 C168 -69(4) no
N14 C169 C170 C171 -169(2) no
C169 C170 C171 C172 156(3) no
N14 C173 C174 C175 163.5(19) no
C173 C174 C175 C176 -178(2) no
N14 C177 C178 C179 166(4) no
C177 C178 C179 C180 35(7) no
